data_7251265
loop_
_publ_author_name
'Wu, Shen'
'Tsukuda, Tatsuya'
'Takano, Shinjiro'

_publ_section_title
;
 An icosahedral Au13 nanocluster with three adjacent chlorides on opposite
 poles catalyses hydroamination of phenylacetylene
;
_journal_name_full 'Physical Chemistry Chemical Physics'
_journal_paper_doi 10.1039/D5CP03444B
_journal_year 2025
_chemical_formula_sum 'C128.5 H73 Au13 Cl5 F72 I6 P7'
_chemical_formula_weight 6700.87
_chemical_name_common 'Au13dppeF3I6 PPh4 DCM-EtOH/Hex rt'
_space_group_crystal_system triclinic
_space_group_IT_number 2
_space_group_name_Hall '-P 1'
_space_group_name_H-M_alt 'P -1'
_atom_sites_solution_hydrogens geom
_audit_update_record
;
2025-09-02 deposited with the CCDC.	2025-11-11 downloaded from the CCDC.
;
_cell_angle_alpha 82.1696(16)
_cell_angle_beta 87.1604(16)
_cell_angle_gamma 78.7233(16)
_cell_formula_units_Z 4
_cell_length_a 19.2272(16)
_cell_length_b 31.163(3)
_cell_length_c 32.096(3)
_cell_measurement_reflns_used 9916
_cell_measurement_temperature 100.0(5)
_cell_measurement_theta_max 25.3853
_cell_measurement_theta_min 2.3431
_cell_volume 18679(3)
_computing_cell_refinement 'SAINT V8.40B (Bruker AXS LLC, 2019)'
_computing_data_collection 'Bruker Instrument Service v8.5.1.2 Release'
_computing_data_reduction 'SAINT V8.40B (Bruker AXS LLC, 2019)'
_computing_molecular_graphics 'shelXle (C.B. Huebschle, rev 1503)'
_computing_structure_refinement 'SHELXL-2019/1 (Sheldrick, 2019)'
_computing_structure_solution 'XT, VERSION 2018/2'
_diffrn_ambient_temperature 100.0(5)
_diffrn_detector_area_resol_mean 7.3910
_diffrn_measured_fraction_theta_full 0.992
_diffrn_measured_fraction_theta_max 0.992
_diffrn_measurement_device_type 'Bruker D8VENTURE with PHOTON 3'
_diffrn_measurement_method '\w and \f scans'
_diffrn_radiation_probe x-ray
_diffrn_radiation_type MoK\a
_diffrn_radiation_wavelength 0.71073
_diffrn_reflns_av_R_equivalents 0.0608
_diffrn_reflns_av_unetI/netI 0.0491
_diffrn_reflns_limit_h_max 23
_diffrn_reflns_limit_h_min -23
_diffrn_reflns_limit_k_max 37
_diffrn_reflns_limit_k_min -37
_diffrn_reflns_limit_l_max 38
_diffrn_reflns_limit_l_min -38
_diffrn_reflns_number 284592
_diffrn_reflns_theta_full 25.24
_diffrn_reflns_theta_max 25.46
_diffrn_reflns_theta_min 1.24
_diffrn_source 'Microfocus sealed tube'
_diffrn_source_current 1.4
_diffrn_source_power 0.07
_diffrn_source_voltage 50
_exptl_absorpt_coefficient_mu 11.401
_exptl_absorpt_correction_T_max 0.72
_exptl_absorpt_correction_T_min 0.20
_exptl_absorpt_correction_type 'Numerical Mu From Formula'
_exptl_absorpt_process_details
;
Krause, L., Herbst-Irmer, R., Sheldrick, G. M., Stalke, D. (2015).
"Comparison of silver and molybdenum microfocus X-ray sources for
single-crystal structure determination"
J. Appl. Cryst. 48, 3-10.
doi:10.1107/S1600576714022985
;
_exptl_crystal_colour 'dark red'
_exptl_crystal_density_diffrn 2.383
_exptl_crystal_density_method 'not measured'
_exptl_crystal_description needle
_exptl_crystal_F_000 12108
_exptl_crystal_size_max 0.166
_exptl_crystal_size_mid 0.034
_exptl_crystal_size_min 0.031
_refine_diff_density_max 3.003
_refine_diff_density_min -2.508
_refine_ls_extinction_method none
_refine_ls_goodness_of_fit_ref 1.015
_refine_ls_hydrogen_treatment constr
_refine_ls_matrix_type full
_refine_ls_number_parameters 3709
_refine_ls_number_reflns 68754
_refine_ls_number_restraints 35897
_refine_ls_restrained_S_all 0.895
_refine_ls_R_factor_all 0.1102
_refine_ls_R_factor_gt 0.0759
_refine_ls_shift/su_max 0.015
_refine_ls_shift/su_mean 0.000
_refine_ls_structure_factor_coef Fsqd
_refine_ls_weighting_details 'w=1/[\s^2^(Fo^2^)+(0.0575P)^2^+1039.0522P] where P=(Fo^2^+2Fc^2^)/3'
_refine_ls_weighting_scheme calc
_refine_ls_wR_factor_gt 0.1680
_refine_ls_wR_factor_ref 0.1937
_reflns_Friedel_coverage 0.000
_reflns_number_gt 50237
_reflns_number_total 68754
_reflns_threshold_expression 'I > 2\s(I)'
_cod_data_source_file d5cp03444b2.cif
_cod_data_source_block 20250830Au13dppeFI6_PPh4
_cod_original_cell_volume 18679.(3)
_cod_original_formula_sum 'C128.50 H73 Au13 Cl5 F72 I6 P7'
_cod_database_code 7251265

loop_
_space_group_symop_operation_xyz
'x, y, z'
'-x, -y, -z'

loop_
_atom_site_type_symbol
_atom_site_label
_atom_site_fract_x
_atom_site_fract_y
_atom_site_fract_z
_atom_site_U_iso_or_equiv
_atom_site_adp_type
_atom_site_calc_flag
_atom_site_refinement_flags_adp
_atom_site_refinement_flags_occupancy
_atom_site_refinement_flags_posn
_atom_site_occupancy
_atom_site_disorder_assembly
_atom_site_disorder_group
Au Au1 0.13966(3) 0.60755(2) 0.24948(2) 0.03516(15) Uani d . . . 1 . .
Au Au2 -0.00005(4) 0.60129(2) 0.24291(2) 0.04212(17) Uani d . . . 1 . .
Au Au3 0.07451(4) 0.65276(2) 0.17770(2) 0.04142(16) Uani d . . . 1 . .
Au Au4 0.17609(4) 0.68759(2) 0.21883(2) 0.03909(16) Uani d . . . 1 . .
Au Au5 0.28002(3) 0.61141(2) 0.25748(2) 0.03873(16) Uani d . . . 1 . .
Au Au6 0.20712(4) 0.56418(2) 0.32112(2) 0.03984(16) Uani d . . . 1 . .
Au Au7 0.10009(4) 0.52811(2) 0.27952(2) 0.03942(16) Uani d . . . 1 . .
Au Au8 0.04149(4) 0.68257(2) 0.25915(2) 0.04204(17) Uani d . . . 1 . .
Au Au9 0.16817(4) 0.65788(2) 0.30788(2) 0.04067(16) Uani d . . . 1 . .
Au Au10 0.05823(4) 0.60646(2) 0.32188(2) 0.04273(17) Uani d . . . 1 . .
Au Au11 0.21935(4) 0.61021(2) 0.17655(2) 0.04029(16) Uani d . . . 1 . .
Au Au12 0.23852(4) 0.53318(2) 0.24026(2) 0.03999(16) Uani d . . . 1 . .
Au Au13 0.11135(4) 0.55654(2) 0.19187(2) 0.04087(16) Uani d . . . 1 . .
Au Au14 0.75420(4) 0.12265(2) 0.27020(2) 0.03931(16) Uani d . . . 1 . .
Au Au15 0.71176(4) 0.07037(2) 0.21774(2) 0.04430(17) Uani d . . . 1 . .
Au Au16 0.61341(4) 0.11613(3) 0.27837(2) 0.04628(18) Uani d . . . 1 . .
Au Au17 0.69517(4) 0.11980(3) 0.35055(2) 0.04744(18) Uani d . . . 1 . .
Au Au18 0.79983(4) 0.17621(2) 0.32012(2) 0.04349(17) Uani d . . . 1 . .
Au Au19 0.89587(4) 0.12886(2) 0.26405(2) 0.04261(17) Uani d . . . 1 . .
Au Au20 0.81344(4) 0.12366(2) 0.19049(2) 0.04104(16) Uani d . . . 1 . .
Au Au21 0.72321(4) 0.04367(3) 0.30823(2) 0.04812(19) Uani d . . . 1 . .
Au Au22 0.83987(4) 0.07992(3) 0.33439(2) 0.04636(18) Uani d . . . 1 . .
Au Au23 0.84717(4) 0.04792(2) 0.25429(2) 0.04448(17) Uani d . . . 1 . .
Au Au24 0.65779(4) 0.19582(2) 0.28666(2) 0.04488(17) Uani d . . . 1 . .
Au Au25 0.78287(4) 0.20187(2) 0.23319(2) 0.04165(16) Uani d . . . 1 . .
Au Au26 0.66959(4) 0.16556(2) 0.20507(2) 0.04297(17) Uani d . . . 1 . .
I I1 -0.06729(7) 0.74568(5) 0.25065(5) 0.0589(4) Uani d . . . 1 . .
I I2 0.22687(8) 0.70720(5) 0.34762(4) 0.0562(3) Uani d . . . 1 . .
I I3 -0.00269(8) 0.58423(5) 0.39211(5) 0.0621(4) Uani d . . . 1 . .
I I4 0.30502(8) 0.62914(5) 0.11566(4) 0.0557(3) Uani d . . . 1 . .
I I5 0.31676(8) 0.45569(5) 0.24927(5) 0.0629(4) Uani d . . . 1 . .
I I6 0.06383(9) 0.52119(5) 0.13417(5) 0.0645(4) Uani d . . . 1 . .
I I7 0.66259(9) -0.02350(5) 0.32806(6) 0.0775(5) Uani d . . . 1 . .
I I8 0.90367(9) 0.05786(6) 0.40431(5) 0.0689(4) Uani d . . . 1 . .
I I9 0.94443(9) -0.01158(6) 0.22901(6) 0.0751(5) Uani d . . . 1 . .
I I10 0.58009(8) 0.25818(5) 0.32245(5) 0.0692(4) Uani d . . . 1 . .
I I11 0.83639(9) 0.26566(5) 0.19419(5) 0.0624(4) Uani d . . . 1 . .
I I12 0.58033(7) 0.19006(5) 0.14498(4) 0.0563(3) Uani d . . . 1 . .
P P1 -0.1111(3) 0.61001(17) 0.21753(18) 0.0467(12) Uani d . . . 1 . .
P P2 -0.0114(3) 0.68058(17) 0.13004(18) 0.0482(12) Uani d . . . 1 . .
P P3 0.2437(3) 0.74021(16) 0.20359(15) 0.0403(11) Uani d . . . 1 . .
P P4 0.3842(2) 0.63575(16) 0.25292(16) 0.0428(11) Uani d . . . 1 . .
P P5 0.2378(3) 0.51454(17) 0.37872(16) 0.0450(11) Uani d . . . 1 . .
P P6 0.0910(3) 0.46612(17) 0.32435(17) 0.0482(12) Uani d . . . 1 . .
P P7 0.6431(3) 0.03467(18) 0.18450(17) 0.0500(12) Uani d . . . 1 . .
P P8 0.5092(3) 0.09600(18) 0.26646(18) 0.0508(13) Uani d . . . 1 . .
P P9 0.6699(3) 0.1366(2) 0.41714(17) 0.0547(14) Uani d . . . 1 . .
P P10 0.8111(3) 0.21260(17) 0.37554(16) 0.0484(12) Uani d . . . 1 . .
P P11 1.0067(2) 0.13216(17) 0.23672(16) 0.0442(11) Uani d . . . 1 . .
P P12 0.8938(3) 0.12901(16) 0.13649(15) 0.0407(11) Uani d . . . 1 . .
P P20 0.4484(3) 0.3757(2) 0.0935(2) 0.0639(16) Uani d . . . 1 . .
P P30 0.8361(3) -0.1821(2) 0.40847(19) 0.0586(14) Uani d . . . 1 . .
F F1A -0.0850(8) 0.4102(4) 0.2600(4) 0.103(5) Uani d U . D 1 . .
F F1B -0.0061(6) 0.4407(4) 0.2304(5) 0.098(4) Uani d U . D 1 . .
F F1C -0.0749(9) 0.4159(5) 0.1943(5) 0.122(5) Uani d U . D 1 . .
F F1D -0.3393(7) 0.4910(5) 0.2473(5) 0.118(5) Uani d U . D 1 . .
F F1E -0.3401(8) 0.5164(6) 0.1830(5) 0.124(5) Uani d U . D 1 . .
F F1F -0.3594(6) 0.5592(4) 0.2291(5) 0.107(5) Uani d U . D 1 . .
F F1G -0.3544(8) 0.7274(6) 0.1866(4) 0.121(5) Uani d U . D 1 . .
F F1H -0.4118(7) 0.6973(6) 0.2359(6) 0.133(6) Uani d U . D 1 . .
F F1I -0.3824(8) 0.7579(5) 0.2411(5) 0.124(5) Uani d U . D 1 . .
F F1J -0.2038(8) 0.6369(4) 0.3766(4) 0.101(4) Uani d U . D 1 . .
F F1K -0.1509(6) 0.6900(5) 0.3607(5) 0.099(4) Uani d U . D 1 . .
F F1L -0.2615(7) 0.7024(5) 0.3719(4) 0.103(5) Uani d U . D 1 . .
F F2A -0.1384(7) 0.8040(4) 0.0113(4) 0.093(4) Uani d U . D 1 . .
F F2B -0.1340(7) 0.8663(3) 0.0286(4) 0.084(4) Uani d U . D 1 . .
F F2C -0.0480(7) 0.8327(4) -0.0056(4) 0.087(4) Uani d U . D 1 . .
F F2D -0.0166(6) 0.8659(4) 0.1698(4) 0.090(4) Uani d U . D 1 . .
F F2E 0.0721(6) 0.8149(4) 0.1817(3) 0.072(3) Uani d U . D 1 . .
F F2F 0.0722(7) 0.8619(4) 0.1285(4) 0.088(4) Uani d U . D 1 . .
F F2G 0.1926(7) 0.5816(6) 0.0468(5) 0.122(5) Uani d U . D 1 . .
F F2H 0.1801(9) 0.6316(6) -0.0040(6) 0.157(7) Uani d U . D 1 . .
F F2I 0.1510(10) 0.5713(7) -0.0094(6) 0.175(8) Uani d U . D 1 . .
F F2J -0.1367(9) 0.6756(5) -0.0233(6) 0.133(6) Uani d U . D 1 . .
F F2K -0.1641(7) 0.6214(6) 0.0153(5) 0.128(6) Uani d U . D 1 . .
F F2L -0.0943(10) 0.6117(7) -0.0367(5) 0.160(7) Uani d U . D 1 . .
F F3A 0.2892(9) 0.8924(4) 0.1250(4) 0.102(4) Uani d U . D 1 . .
F F3B 0.3229(7) 0.8761(5) 0.0651(4) 0.102(4) Uani d U . D 1 . .
F F3C 0.2184(8) 0.9087(4) 0.0746(5) 0.111(5) Uani d U . D 1 . .
F F3D 0.2170(7) 0.7402(5) 0.0212(4) 0.098(4) Uani d U . D 1 . .
F F3E 0.1319(8) 0.7269(4) 0.0602(4) 0.095(4) Uani d U . D 1 . .
F F3F 0.1235(8) 0.7879(4) 0.0219(4) 0.106(5) Uani d U . D 1 . .
F F3G 0.0342(6) 0.8251(4) 0.2883(4) 0.088(4) Uani d U . D 1 . .
F F3H 0.0825(8) 0.8383(5) 0.3417(3) 0.108(5) Uani d U . D 1 . .
F F3I 0.0605(7) 0.8876(3) 0.2903(5) 0.098(4) Uani d U . D 1 . .
F F3J 0.3951(7) 0.8436(6) 0.2672(6) 0.132(6) Uani d U . D 1 . .
F F3K 0.3424(11) 0.8558(8) 0.3238(5) 0.172(7) Uani d U . D 1 . .
F F3L 0.3185(10) 0.9012(5) 0.2703(8) 0.175(7) Uani d U . D 1 . .
F F4A 0.4255(5) 0.4994(4) 0.1626(4) 0.080(4) Uani d U . D 1 . .
F F4B 0.5221(8) 0.4809(4) 0.1945(5) 0.112(5) Uani d U . D 1 . .
F F4C 0.5226(8) 0.4987(5) 0.1289(5) 0.116(5) Uani d U . D 1 . .
F F4D 0.5548(7) 0.6929(3) 0.1302(4) 0.085(4) Uani d U . D 1 . .
F F4E 0.5819(8) 0.6440(5) 0.0899(4) 0.104(5) Uani d U . D 1 . .
F F4F 0.6415(6) 0.6409(5) 0.1437(5) 0.107(5) Uani d U . D 1 . .
F F4G 0.3410(7) 0.5954(6) 0.4167(5) 0.124(6) Uani d U . D 1 . .
F F4H 0.4048(10) 0.6344(6) 0.4399(5) 0.143(6) Uani d U . D 1 . .
F F4I 0.4403(10) 0.5665(6) 0.4408(5) 0.147(6) Uani d U . D 1 . .
F F4J 0.6562(8) 0.6059(7) 0.2998(5) 0.145(6) Uani d U . D 1 . .
F F4K 0.6557(10) 0.5717(7) 0.3616(7) 0.186(8) Uani d U . D 1 . .
F F4L 0.6415(11) 0.6406(7) 0.3528(7) 0.178(8) Uani d U . D 1 . .
F F5A 0.4199(7) 0.4607(5) 0.5047(4) 0.105(5) Uani d U . D 1 . .
F F5B 0.4690(9) 0.4026(4) 0.4802(5) 0.110(5) Uani d U . D 1 . .
F F5C 0.5237(6) 0.4551(6) 0.4785(5) 0.115(5) Uani d U . D 1 . .
F F5D 0.4776(7) 0.5125(5) 0.2889(4) 0.103(5) Uani d U . D 1 . .
F F5E 0.5198(10) 0.4456(5) 0.3069(5) 0.145(6) Uani d U . D 1 . .
F F5F 0.5630(7) 0.4942(7) 0.3303(6) 0.162(7) Uani d U . D 1 . .
F F5G 0.2361(9) 0.6508(6) 0.4610(6) 0.134(6) Uani d U . D 1 . .
F F5H 0.1740(11) 0.6449(5) 0.5158(4) 0.134(6) Uani d U . D 1 . .
F F5I 0.1268(9) 0.6663(5) 0.4566(6) 0.146(6) Uani d U . D 1 . .
F F5J 0.0896(8) 0.5077(5) 0.5616(4) 0.106(5) Uani d U . D 1 . .
F F5K 0.1648(8) 0.4544(4) 0.5432(5) 0.116(5) Uani d U . D 1 . .
F F5L 0.0670(8) 0.4733(6) 0.5132(5) 0.121(5) Uani d U . D 1 . .
F F6A -0.2374(8) 0.5143(6) 0.3203(5) 0.130(6) Uani d U . D 1 . .
F F6B -0.2121(8) 0.5296(6) 0.3789(4) 0.128(6) Uani d U . D 1 . .
F F6C -0.1709(8) 0.5596(4) 0.3228(5) 0.121(5) Uani d U . D 1 . .
F F6D -0.1190(9) 0.3467(5) 0.3470(5) 0.111(5) Uani d U . D 1 . .
F F6E -0.1351(10) 0.3623(6) 0.4088(5) 0.139(6) Uani d U . D 1 . .
F F6F -0.0334(8) 0.3334(5) 0.3882(6) 0.129(5) Uani d U . D 1 . .
F F6G 0.2374(11) 0.2635(4) 0.3500(6) 0.147(6) Uani d U . D 1 . .
F F6H 0.2559(10) 0.3079(5) 0.3904(5) 0.132(6) Uani d U . D 1 . .
F F6I 0.1544(9) 0.2939(7) 0.3852(6) 0.176(7) Uani d U . D 1 . .
F F6J 0.1511(9) 0.3924(5) 0.1858(4) 0.126(6) Uani d U . D 1 . .
F F6K 0.1755(12) 0.3236(5) 0.2040(5) 0.152(7) Uani d U . D 1 . .
F F6L 0.2556(8) 0.3610(6) 0.1975(5) 0.138(6) Uani d U . D 1 . .
F F7A 0.7626(6) 0.1129(4) 0.0152(3) 0.078(3) Uani d U . D 1 . .
F F7B 0.7362(7) 0.1463(4) 0.0684(3) 0.075(3) Uani d U . D 1 . .
F F7C 0.6607(6) 0.1518(4) 0.0210(4) 0.085(4) Uani d U . D 1 . .
F F7D 0.6806(13) -0.0242(8) 0.0039(7) 0.195(8) Uani d U . D 1 . .
F F7E 0.6352(15) -0.0563(5) 0.0569(7) 0.201(8) Uani d U . D 1 . .
F F7F 0.5717(11) -0.0064(8) 0.0171(8) 0.208(9) Uani d U . D 1 . .
F F7G 0.4927(8) -0.0943(6) 0.1956(8) 0.165(7) Uani d U . D 1 . .
F F7H 0.5375(12) -0.1369(8) 0.2477(6) 0.184(8) Uani d U . D 1 . .
F F7I 0.5707(13) -0.1500(7) 0.1873(9) 0.220(9) Uani d U . D 1 . .
F F7J 0.8538(8) -0.1049(6) 0.2069(6) 0.146(7) Uani d U . D 1 . .
F F7K 0.8226(10) -0.1043(7) 0.2706(6) 0.169(7) Uani d U . D 1 . .
F F7L 0.8118(9) -0.1578(4) 0.2398(7) 0.151(7) Uani d U . D 1 . .
F F8A 0.2802(9) 0.0076(4) 0.3420(6) 0.131(6) Uani d U . D 1 . .
F F8B 0.2485(7) 0.0556(6) 0.3832(4) 0.111(5) Uani d U . D 1 . .
F F8C 0.2478(6) 0.0740(4) 0.3178(4) 0.090(4) Uani d U . D 1 . .
F F8D 0.5681(6) 0.0412(5) 0.4258(4) 0.101(4) Uani d U . D 1 . .
F F8E 0.4722(8) 0.0430(6) 0.4599(4) 0.127(6) Uani d U . D 1 . .
F F8F 0.5202(9) -0.0147(4) 0.4346(5) 0.123(5) Uani d U . D 1 . .
F F8G 0.3718(9) 0.2740(5) 0.2582(4) 0.115(5) Uani d U . D 1 . .
F F8H 0.4682(6) 0.2703(5) 0.2244(6) 0.111(5) Uani d U . D 1 . .
F F8I 0.3733(9) 0.2910(4) 0.1926(5) 0.115(5) Uani d U . D 1 . .
F F8J 0.2922(9) 0.1840(5) 0.1226(5) 0.135(6) Uani d U . D 1 . .
F F8K 0.2458(7) 0.1488(6) 0.1740(5) 0.126(5) Uani d U . D 1 . .
F F8L 0.3303(9) 0.1166(5) 0.1387(5) 0.122(5) Uani d U . D 1 . .
F F9A 0.3545(7) 0.1496(5) 0.3782(5) 0.112(5) Uani d U . D 1 . .
F F9B 0.3647(8) 0.2155(4) 0.3770(5) 0.114(5) Uani d U . D 1 . .
F F9C 0.4289(7) 0.1756(5) 0.3367(3) 0.104(5) Uani d U . D 1 . .
F F9D 0.5013(8) 0.1156(7) 0.5522(4) 0.150(6) Uani d U . D 1 . .
F F9E 0.4274(11) 0.1751(5) 0.5398(5) 0.147(6) Uani d U . D 1 . .
F F9F 0.4013(8) 0.1149(6) 0.5301(5) 0.131(6) Uani d U . D 1 . .
F F9G 0.8201(8) -0.0463(5) 0.5048(6) 0.144(6) Uani d U . D 1 . .
F F9H 0.7533(11) -0.0349(5) 0.4531(5) 0.144(6) Uani d U . D 1 . .
F F9I 0.7110(9) -0.0435(6) 0.5144(6) 0.143(6) Uani d U . D 1 . .
F F9J 0.7318(12) 0.0806(8) 0.6047(5) 0.166(7) Uani d U . D 1 . .
F F9K 0.7392(15) 0.1425(6) 0.5721(7) 0.206(9) Uani d U . D 1 . .
F F9L 0.8299(9) 0.0935(9) 0.5802(7) 0.191(8) Uani d U . D 1 . .
F F10A 1.0609(6) 0.1134(4) 0.3481(3) 0.070(3) Uani d U . D 1 . .
F F10B 1.0903(6) 0.0986(4) 0.4119(3) 0.075(3) Uani d U . D 1 . .
F F10C 1.1386(5) 0.1429(4) 0.3705(4) 0.082(4) Uani d U . D 1 . .
F F10D 1.0650(7) 0.2669(5) 0.4582(5) 0.107(5) Uani d U . D 1 . .
F F10E 0.9574(7) 0.2837(4) 0.4756(5) 0.107(5) Uani d U . D 1 . .
F F10F 1.0202(9) 0.2240(5) 0.5030(4) 0.115(5) Uani d U . D 1 . .
F F10G 0.5901(7) 0.3667(6) 0.4249(6) 0.141(6) Uani d U . D 1 . .
F F10H 0.6798(11) 0.3921(5) 0.4366(6) 0.152(7) Uani d U . D 1 . .
F F10I 0.6652(9) 0.3310(5) 0.4684(4) 0.115(5) Uani d U . D 1 . .
F F10J 0.7220(11) 0.3368(6) 0.2499(4) 0.142(6) Uani d U . D 1 . .
F F10K 0.6692(9) 0.3928(5) 0.2749(5) 0.136(6) Uani d U . D 1 . .
F F10L 0.7812(10) 0.3790(7) 0.2698(6) 0.183(8) Uani d U . D 1 . .
F F11A 1.1597(8) -0.0525(4) 0.3290(4) 0.100(4) Uani d U . D 1 . .
F F11B 1.1278(9) 0.0026(5) 0.3615(4) 0.103(5) Uani d U . D 1 . .
F F11C 1.0516(7) -0.0250(5) 0.3356(5) 0.121(5) Uani d U . D 1 . .
F F11D 1.2747(7) -0.0126(3) 0.1981(5) 0.097(4) Uani d U . D 1 . .
F F11E 1.2388(7) 0.0475(4) 0.1599(3) 0.087(4) Uani d U . D 1 . .
F F11F 1.3005(6) 0.0462(5) 0.2130(4) 0.090(4) Uani d U . D 1 . .
F F11G 1.0208(8) 0.3123(5) 0.3038(6) 0.132(6) Uani d U . D 1 . .
F F11H 0.9293(6) 0.2859(5) 0.2969(6) 0.125(5) Uani d U . D 1 . .
F F11I 0.9801(10) 0.3151(5) 0.2442(5) 0.150(6) Uani d U . D 1 . .
F F11J 1.2424(7) 0.1817(5) 0.3240(4) 0.112(5) Uani d U . D 1 . .
F F11K 1.2641(6) 0.1564(4) 0.2663(5) 0.100(4) Uani d U . D 1 . .
F F11L 1.2561(6) 0.2247(4) 0.2688(5) 0.096(4) Uani d U . D 1 . .
F F12A 1.0206(6) 0.0748(4) -0.0148(4) 0.080(3) Uani d U . D 1 . .
F F12B 0.9239(7) 0.1166(3) -0.0314(4) 0.085(4) Uani d U . D 1 . .
F F12C 0.9398(8) 0.0487(4) -0.0378(4) 0.090(4) Uani d U . D 1 . .
F F12D 0.9118(6) -0.0558(3) 0.1094(4) 0.085(4) Uani d U . D 1 . .
F F12E 0.8134(7) -0.0233(4) 0.1322(4) 0.080(4) Uani d U . D 1 . .
F F12F 0.8242(8) -0.0377(4) 0.0698(4) 0.097(4) Uani d U . D 1 . .
F F12G 1.0521(5) 0.2418(4) 0.0621(4) 0.078(4) Uani d U . D 1 . .
F F12H 0.9860(7) 0.3042(3) 0.0624(4) 0.088(4) Uani d U . D 1 . .
F F12I 0.9914(6) 0.2709(4) 0.0090(3) 0.074(3) Uani d U . D 1 . .
F F12J 0.6900(6) 0.2521(4) 0.0563(4) 0.089(4) Uani d U . D 1 . .
F F12K 0.7259(7) 0.3121(4) 0.0496(4) 0.094(4) Uani d U . D 1 . .
F F12L 0.6974(7) 0.2824(5) 0.1097(4) 0.098(4) Uani d U . D 1 . .
C C1A -0.1444(5) 0.5593(3) 0.2198(4) 0.045(4) Uani d . . G 1 . .
C C1B -0.0972(4) 0.5192(4) 0.2216(4) 0.053(4) Uani d . . G 1 . .
H H1B -0.047546 0.518458 0.221821 0.063000 Uiso calc U . R 1 . .
C C1C -0.1225(5) 0.4802(3) 0.2232(4) 0.057(4) Uani d . . DG 1 . .
C C1D -0.1951(6) 0.4812(3) 0.2229(5) 0.058(5) Uani d . . G 1 . .
H H1D -0.212405 0.454566 0.223931 0.070000 Uiso calc U . R 1 . .
C C1E -0.2423(4) 0.5213(4) 0.2211(5) 0.069(5) Uani d . . DG 1 . .
C C1F -0.2170(5) 0.5604(3) 0.2195(5) 0.057(5) Uani d . . G 1 . .
H H1F -0.249298 0.587783 0.218305 0.069000 Uiso calc U . R 1 . .
C C1G -0.0726(7) 0.4378(4) 0.2263(5) 0.077(4) Uani d . . D 1 . .
C C1H -0.3191(7) 0.5220(5) 0.2202(5) 0.094(5) Uani d . . D 1 . .
C C1I -0.1781(6) 0.6478(5) 0.2443(4) 0.062(5) Uani d . . G 1 . .
C C1J -0.2399(7) 0.6705(5) 0.2248(3) 0.064(5) Uani d . . G 1 . .
H H1J -0.246376 0.668909 0.195904 0.076000 Uiso calc U . R 1 . .
C C1K -0.2923(6) 0.6957(5) 0.2474(4) 0.085(6) Uani d . . DG 1 . .
C C1L -0.2829(6) 0.6980(5) 0.2897(4) 0.083(7) Uani d . . G 1 . .
H H1L -0.318743 0.715193 0.305177 0.099000 Uiso calc U . R 1 . .
C C1M -0.2211(7) 0.6753(5) 0.3092(3) 0.066(4) Uani d . . DG 1 . .
C C1N -0.1687(5) 0.6501(4) 0.2865(4) 0.061(5) Uani d . . G 1 . .
H H1N -0.126472 0.634589 0.299908 0.073000 Uiso calc U . R 1 . .
C C1O -0.3591(8) 0.7194(5) 0.2281(5) 0.108(5) Uani d . . D 1 . .
C C1P -0.2098(8) 0.6760(5) 0.3542(4) 0.086(4) Uani d . . D 1 . .
C C1Q -0.1137(13) 0.6302(6) 0.1644(8) 0.062(6) Uani d . . . 1 . .
H H1Q1 -0.078347 0.609829 0.149383 0.075000 Uiso calc U . R 1 . .
H H1Q2 -0.160997 0.629137 0.154226 0.075000 Uiso calc U . R 1 . .
C C2A -0.0195(7) 0.7397(2) 0.1127(4) 0.050(4) Uani d . . G 1 . .
C C2B -0.0543(7) 0.7599(3) 0.0761(3) 0.058(5) Uani d . . G 1 . .
H H2B -0.073004 0.742708 0.058762 0.070000 Uiso calc U . R 1 . .
C C2C -0.0619(7) 0.8052(3) 0.0650(3) 0.058(4) Uani d . . DG 1 . .
C C2D -0.0345(7) 0.8304(2) 0.0904(4) 0.062(5) Uani d . . G 1 . .
H H2D -0.039678 0.861358 0.082763 0.075000 Uiso calc U . R 1 . .
C C2E 0.0003(6) 0.8102(3) 0.1269(3) 0.054(4) Uani d . . DG 1 . .
C C2F 0.0078(6) 0.7649(3) 0.1381(3) 0.049(4) Uani d . . G 1 . .
H H2F 0.031570 0.751067 0.163065 0.059000 Uiso calc U . R 1 . .
C C2G -0.0953(8) 0.8270(4) 0.0254(4) 0.075(4) Uani d . . D 1 . .
C C2H 0.0309(7) 0.8377(4) 0.1518(4) 0.061(4) Uani d . . D 1 . .
C C2I -0.0017(7) 0.6550(4) 0.0820(3) 0.055(4) Uani d . . G 1 . .
C C2J 0.0664(5) 0.6374(4) 0.0685(4) 0.055(4) Uani d . . G 1 . .
H H2J 0.106100 0.638749 0.084439 0.066000 Uiso calc U . R 1 . .
C C2K 0.0766(5) 0.6179(4) 0.0317(4) 0.073(5) Uani d . . DG 1 . .
C C2L 0.0186(7) 0.6159(5) 0.0083(3) 0.072(5) Uani d . . G 1 . .
H H2L 0.025515 0.602539 -0.016858 0.087000 Uiso calc U . R 1 . .
C C2M -0.0496(6) 0.6335(5) 0.0218(4) 0.087(6) Uani d . . DG 1 . .
C C2N -0.0597(5) 0.6530(4) 0.0586(4) 0.061(4) Uani d . . G 1 . .
H H2N -0.106329 0.664990 0.067806 0.074000 Uiso calc U . R 1 . .
C C2O 0.1484(8) 0.6007(6) 0.0168(5) 0.114(6) Uani d . . D 1 . .
C C2P -0.1101(8) 0.6352(6) -0.0053(5) 0.117(6) Uani d . . D 1 . .
C C2Q -0.0996(10) 0.6778(6) 0.1511(7) 0.051(5) Uani d . . . 1 . .
H H2Q1 -0.108067 0.693994 0.175921 0.062000 Uiso calc U . R 1 . .
H H2Q2 -0.134464 0.693131 0.129690 0.062000 Uiso calc U . R 1 . .
C C3A 0.2321(6) 0.7713(3) 0.1518(2) 0.040(4) Uani d . . G 1 . .
C C3B 0.2541(7) 0.8116(4) 0.1426(3) 0.054(5) Uani d . . G 1 . .
H H3B 0.274237 0.823374 0.163934 0.064000 Uiso calc U . R 1 . .
C C3C 0.2465(7) 0.8346(3) 0.1024(3) 0.068(5) Uani d . . DG 1 . .
C C3D 0.2171(7) 0.8173(4) 0.0712(3) 0.064(5) Uani d . . G 1 . .
H H3D 0.211901 0.833024 0.043672 0.077000 Uiso calc U . R 1 . .
C C3E 0.1951(6) 0.7771(4) 0.0804(3) 0.051(4) Uani d . . DG 1 . .
C C3F 0.2026(6) 0.7541(3) 0.1206(3) 0.039(3) Uani d . . G 1 . .
H H3F 0.187642 0.726555 0.126890 0.046000 Uiso calc U . R 1 . .
C C3G 0.2686(9) 0.8773(5) 0.0922(5) 0.093(5) Uani d . . D 1 . .
C C3H 0.1669(8) 0.7585(5) 0.0465(4) 0.072(4) Uani d . . D 1 . .
C C3I 0.2329(6) 0.7822(3) 0.2390(4) 0.045(4) Uani d . . G 1 . .
C C3J 0.1658(5) 0.7954(4) 0.2565(4) 0.046(4) Uani d . . G 1 . .
H H3J 0.127975 0.781530 0.250975 0.056000 Uiso calc U . R 1 . .
C C3K 0.1540(4) 0.8289(4) 0.2819(4) 0.057(4) Uani d . . DG 1 . .
C C3L 0.2093(6) 0.8492(4) 0.2900(4) 0.066(5) Uani d . . G 1 . .
H H3L 0.201203 0.872120 0.307364 0.079000 Uiso calc U . R 1 . .
C C3M 0.2764(5) 0.8360(4) 0.2725(5) 0.077(6) Uani d . . DG 1 . .
C C3N 0.2882(4) 0.8025(4) 0.2471(4) 0.054(4) Uani d . . G 1 . .
H H3N 0.334104 0.793427 0.235149 0.065000 Uiso calc U . R 1 . .
C C3O 0.0836(7) 0.8445(5) 0.3002(5) 0.078(4) Uani d . . D 1 . .
C C3P 0.3326(8) 0.8584(6) 0.2830(6) 0.128(6) Uani d . . D 1 . .
C C3Q 0.3388(9) 0.7161(6) 0.2018(6) 0.046(4) Uani d . . . 1 . .
H H3Q1 0.346215 0.693057 0.182713 0.055000 Uiso calc U . R 1 . .
H H3Q2 0.364697 0.739380 0.189335 0.055000 Uiso calc U . R 1 . .
C C4A 0.4441(7) 0.6145(4) 0.2114(4) 0.055(4) Uani d . . G 1 . .
C C4B 0.4440(6) 0.5720(3) 0.2027(4) 0.055(4) Uani d . . G 1 . .
H H4B 0.415016 0.554393 0.219137 0.066000 Uiso calc U . R 1 . .
C C4C 0.4864(6) 0.5554(3) 0.1701(4) 0.055(4) Uani d . . DG 1 . .
C C4D 0.5288(6) 0.5812(4) 0.1460(4) 0.064(5) Uani d . . G 1 . .
H H4D 0.557798 0.569772 0.123721 0.077000 Uiso calc U . R 1 . .
C C4E 0.5289(7) 0.6237(4) 0.1547(4) 0.074(5) Uani d . . DG 1 . .
C C4F 0.4865(7) 0.6404(3) 0.1874(4) 0.057(5) Uani d . . G 1 . .
H H4F 0.486520 0.669401 0.193302 0.069000 Uiso calc U . R 1 . .
C C4G 0.4889(7) 0.5089(4) 0.1639(5) 0.082(4) Uani d . . D 1 . .
C C4H 0.5759(8) 0.6499(5) 0.1300(5) 0.086(4) Uani d . . D 1 . .
C C4I 0.4366(7) 0.6226(6) 0.2996(3) 0.070(6) Uani d . . G 1 . .
C C4J 0.4008(5) 0.6182(5) 0.3382(4) 0.060(5) Uani d . . G 1 . .
H H4J 0.350637 0.620902 0.339144 0.072000 Uiso calc U . R 1 . .
C C4K 0.4382(7) 0.6099(5) 0.3753(3) 0.077(5) Uani d . . DG 1 . .
C C4L 0.5115(7) 0.6059(6) 0.3738(4) 0.092(8) Uani d . . G 1 . .
H H4L 0.537111 0.600224 0.399188 0.110000 Uiso calc U . R 1 . .
C C4M 0.5474(5) 0.6103(7) 0.3353(5) 0.113(8) Uani d . . DG 1 . .
C C4N 0.5100(7) 0.6186(7) 0.2982(4) 0.096(9) Uani d . . G 1 . .
H H4N 0.534487 0.621578 0.271805 0.116000 Uiso calc U . R 1 . .
C C4O 0.4060(9) 0.6023(6) 0.4172(5) 0.107(5) Uani d . . D 1 . .
C C4P 0.6245(8) 0.6070(7) 0.3371(6) 0.142(6) Uani d U . D 1 . .
C C4Q 0.3713(9) 0.6957(6) 0.2436(6) 0.045(4) Uani d . . . 1 . .
H H4Q1 0.340284 0.707919 0.266448 0.054000 Uiso calc U . R 1 . .
H H4Q2 0.417724 0.704519 0.245152 0.054000 Uiso calc U . R 1 . .
C C5A 0.3335(5) 0.4967(4) 0.3867(4) 0.050(4) Uani d . . G 1 . .
C C5B 0.3594(6) 0.4799(4) 0.4265(3) 0.058(5) Uani d . . G 1 . .
H H5B 0.327657 0.478702 0.450072 0.070000 Uiso calc U . R 1 . .
C C5C 0.4318(6) 0.4649(4) 0.4318(3) 0.070(5) Uani d . . DG 1 . .
C C5D 0.4783(4) 0.4667(5) 0.3973(4) 0.070(5) Uani d . . G 1 . .
H H5D 0.527743 0.456474 0.400879 0.084000 Uiso calc U . R 1 . .
C C5E 0.4523(6) 0.4835(5) 0.3575(3) 0.080(6) Uani d . . DG 1 . .
C C5F 0.3799(7) 0.4985(4) 0.3522(3) 0.058(4) Uani d . . G 1 . .
H H5F 0.362196 0.509929 0.324998 0.070000 Uiso calc U . R 1 . .
C C5G 0.4605(8) 0.4461(5) 0.4733(4) 0.096(5) Uani d . . D 1 . .
C C5H 0.5021(8) 0.4842(6) 0.3215(5) 0.111(5) Uani d . . D 1 . .
C C5I 0.2009(7) 0.5329(4) 0.4279(3) 0.053(4) Uani d . . G 1 . .
C C5J 0.2005(7) 0.5763(4) 0.4338(3) 0.051(4) Uani d . . G 1 . .
H H5J 0.218278 0.595643 0.412222 0.061000 Uiso calc U . R 1 . .
C C5K 0.1742(8) 0.5915(3) 0.4714(4) 0.073(5) Uani d . . DG 1 . .
C C5L 0.1482(8) 0.5632(4) 0.5030(3) 0.073(6) Uani d . . G 1 . .
H H5L 0.130206 0.573574 0.528623 0.088000 Uiso calc U . R 1 . .
C C5M 0.1486(8) 0.5198(4) 0.4970(3) 0.074(5) Uani d . . DG 1 . .
C C5N 0.1750(8) 0.5047(3) 0.4595(4) 0.065(5) Uani d . . G 1 . .
H H5N 0.175256 0.474991 0.455454 0.078000 Uiso calc U . R 1 . .
C C5O 0.1779(9) 0.6371(5) 0.4766(5) 0.104(5) Uani d . . D 1 . .
C C5P 0.1181(9) 0.4895(5) 0.5286(4) 0.093(5) Uani d . . D 1 . .
C C5Q 0.2076(11) 0.4629(7) 0.3769(7) 0.055(5) Uani d . . . 1 . .
H H5Q1 0.227850 0.450349 0.351202 0.066000 Uiso calc U . R 1 . .
H H5Q2 0.226177 0.441698 0.401459 0.066000 Uiso calc U . R 1 . .
C C6A 0.0025(5) 0.4571(4) 0.3373(5) 0.067(5) Uani d . . G 1 . .
C C6B -0.0547(7) 0.4923(3) 0.3336(5) 0.074(6) Uani d . . G 1 . .
H H6B -0.047213 0.521239 0.323880 0.089000 Uiso calc U . R 1 . .
C C6C -0.1228(6) 0.4851(4) 0.3442(5) 0.080(5) Uani d . . DG 1 . .
C C6D -0.1337(5) 0.4427(5) 0.3585(4) 0.074(5) Uani d . . G 1 . .
H H6D -0.180293 0.437781 0.365750 0.089000 Uiso calc U . R 1 . .
C C6E -0.0765(7) 0.4075(3) 0.3622(4) 0.081(5) Uani d . . DG 1 . .
C C6F -0.0084(6) 0.4147(4) 0.3516(4) 0.070(5) Uani d . . G 1 . .
H H6F 0.030739 0.390676 0.354155 0.084000 Uiso calc U . R 1 . .
C C6G -0.1838(8) 0.5217(5) 0.3414(5) 0.107(5) Uani d . . D 1 . .
C C6H -0.0906(9) 0.3633(5) 0.3764(5) 0.109(5) Uani d . . D 1 . .
C C6I 0.1374(8) 0.4139(4) 0.3099(4) 0.057(4) Uani d . . G 1 . .
C C6J 0.1632(8) 0.3792(5) 0.3406(3) 0.068(5) Uani d . . G 1 . .
H H6J 0.157541 0.383127 0.369524 0.081000 Uiso calc U . R 1 . .
C C6K 0.1973(9) 0.3389(4) 0.3290(4) 0.093(6) Uani d . . DG 1 . .
C C6L 0.2055(8) 0.3332(4) 0.2867(4) 0.085(7) Uani d . . G 1 . .
H H6L 0.228828 0.305578 0.278789 0.102000 Uiso calc U . R 1 . .
C C6M 0.1798(8) 0.3679(5) 0.2560(3) 0.072(5) Uani d . . DG 1 . .
C C6N 0.1457(8) 0.4082(4) 0.2677(3) 0.063(5) Uani d . . G 1 . .
H H6N 0.128079 0.431929 0.246692 0.076000 Uiso calc U . R 1 . .
C C6O 0.2119(10) 0.3018(5) 0.3628(5) 0.124(6) Uani d U . D 1 . .
C C6P 0.1897(9) 0.3614(6) 0.2117(5) 0.115(6) Uani d . . D 1 . .
C C6Q 0.1258(11) 0.4680(7) 0.3769(6) 0.051(5) Uani d . . . 1 . .
H H6Q1 0.103976 0.496385 0.386777 0.061000 Uiso calc U . R 1 . .
H H6Q2 0.111626 0.444020 0.397050 0.061000 Uiso calc U . R 1 . .
C C7A 0.6530(8) 0.0409(4) 0.1276(3) 0.056(5) Uani d . . G 1 . .
C C7B 0.6763(8) 0.0783(4) 0.1080(3) 0.055(5) Uani d . . G 1 . .
H H7B 0.686208 0.099532 0.124396 0.066000 Uiso calc U . R 1 . .
C C7C 0.6850(8) 0.0848(4) 0.0645(4) 0.062(4) Uani d . . DG 1 . .
C C7D 0.6704(10) 0.0537(5) 0.0406(3) 0.092(8) Uani d . . G 1 . .
H H7D 0.676388 0.058134 0.010845 0.110000 Uiso calc U . R 1 . .
C C7E 0.6472(11) 0.0163(5) 0.0602(4) 0.117(8) Uani d . . DG 1 . .
C C7F 0.6385(10) 0.0099(4) 0.1037(5) 0.085(8) Uani d . . G 1 . .
H H7F 0.622610 -0.015718 0.117039 0.102000 Uiso calc U . R 1 . .
C C7G 0.7107(7) 0.1237(4) 0.0428(4) 0.067(4) Uani d . . D 1 . .
C C7H 0.6338(11) -0.0172(6) 0.0348(6) 0.164(7) Uani d U . D 1 . .
C C7I 0.6534(7) -0.0234(3) 0.2003(5) 0.066(5) Uani d . . G 1 . .
C C7J 0.5974(5) -0.0456(5) 0.2001(6) 0.079(6) Uani d . . G 1 . .
H H7J 0.551469 -0.029700 0.192554 0.094000 Uiso calc U . R 1 . .
C C7K 0.6087(7) -0.0911(5) 0.2109(7) 0.118(8) Uani d . . DG 1 . .
C C7L 0.6760(8) -0.1144(3) 0.2219(7) 0.106(10) Uani d . . G 1 . .
H H7L 0.683729 -0.145497 0.229277 0.127000 Uiso calc U . R 1 . .
C C7M 0.7320(6) -0.0921(5) 0.2221(6) 0.104(7) Uani d . . DG 1 . .
C C7N 0.7207(6) -0.0466(5) 0.2113(6) 0.075(6) Uani d . . G 1 . .
H H7N 0.758919 -0.031429 0.211448 0.090000 Uiso calc U . R 1 . .
C C7O 0.5530(9) -0.1174(6) 0.2107(6) 0.158(7) Uani d U . D 1 . .
C C7P 0.8043(8) -0.1145(6) 0.2344(6) 0.134(6) Uani d . . D 1 . .
C C7Q 0.5474(11) 0.0571(6) 0.1926(6) 0.051(5) Uani d . . . 1 . .
H H7Q1 0.538276 0.089299 0.183634 0.061000 Uiso calc U . R 1 . .
H H7Q2 0.519591 0.043701 0.174487 0.061000 Uiso calc U . R 1 . .
C C8A 0.4622(6) 0.0772(5) 0.3148(4) 0.068(6) Uani d . . G 1 . .
C C8B 0.3915(6) 0.0733(5) 0.3137(3) 0.063(5) Uani d . . G 1 . .
H H8B 0.365833 0.083150 0.288530 0.076000 Uiso calc U . R 1 . .
C C8C 0.3585(5) 0.0549(5) 0.3493(4) 0.078(5) Uani d . . DG 1 . .
C C8D 0.3961(6) 0.0405(5) 0.3861(3) 0.080(6) Uani d . . G 1 . .
H H8D 0.373456 0.027937 0.410487 0.097000 Uiso calc U . R 1 . .
C C8E 0.4667(6) 0.0444(5) 0.3873(3) 0.089(6) Uani d . . DG 1 . .
C C8F 0.4998(5) 0.0627(5) 0.3516(4) 0.071(5) Uani d . . G 1 . .
H H8F 0.548039 0.065412 0.352403 0.085000 Uiso calc U . R 1 . .
C C8G 0.2851(7) 0.0484(5) 0.3482(5) 0.093(5) Uani d . . D 1 . .
C C8H 0.5062(8) 0.0288(5) 0.4263(5) 0.101(5) Uani d . . D 1 . .
C C8I 0.4457(6) 0.1378(3) 0.2367(4) 0.062(5) Uani d . . G 1 . .
C C8J 0.4468(6) 0.1812(4) 0.2420(4) 0.055(4) Uani d . . G 1 . .
H H8J 0.477361 0.187259 0.261880 0.066000 Uiso calc U . R 1 . .
C C8K 0.4032(7) 0.2157(3) 0.2181(4) 0.065(4) Uani d . . DG 1 . .
C C8L 0.3586(7) 0.2068(3) 0.1890(4) 0.077(6) Uani d . . G 1 . .
H H8L 0.328775 0.230408 0.172673 0.093000 Uiso calc U . R 1 . .
C C8M 0.3574(7) 0.1634(4) 0.1837(4) 0.088(6) Uani d . . DG 1 . .
C C8N 0.4010(7) 0.1289(3) 0.2076(4) 0.064(5) Uani d . . G 1 . .
H H8N 0.400234 0.099242 0.203991 0.077000 Uiso calc U . R 1 . .
C C8O 0.4040(8) 0.2618(4) 0.2231(5) 0.087(4) Uani d . . D 1 . .
C C8P 0.3070(8) 0.1535(5) 0.1552(5) 0.113(5) Uani d . . D 1 . .
C C8Q 0.5220(13) 0.0483(8) 0.2379(7) 0.066(6) Uani d . . . 1 . .
H H8Q1 0.557055 0.024332 0.252887 0.079000 Uiso calc U . R 1 . .
H H8Q2 0.476614 0.037811 0.238269 0.079000 Uiso calc U . R 1 . .
C C9A 0.5763(5) 0.1445(5) 0.4309(4) 0.061(5) Uani d . . G 1 . .
C C9B 0.5279(6) 0.1568(5) 0.3987(3) 0.065(6) Uani d . . G 1 . .
H H9B 0.544231 0.161228 0.370317 0.079000 Uiso calc U . R 1 . .
C C9C 0.4556(6) 0.1625(6) 0.4080(3) 0.086(6) Uani d . . DG 1 . .
C C9D 0.4316(5) 0.1560(6) 0.4496(4) 0.083(7) Uani d . . G 1 . .
H H9D 0.382202 0.159865 0.455913 0.099000 Uiso calc U . R 1 . .
C C9E 0.4801(7) 0.1437(6) 0.4818(3) 0.098(7) Uani d . . DG 1 . .
C C9F 0.5524(6) 0.1380(5) 0.4725(3) 0.070(6) Uani d . . G 1 . .
H H9F 0.585527 0.129640 0.494510 0.084000 Uiso calc U . R 1 . .
C C9G 0.4020(8) 0.1756(5) 0.3754(4) 0.096(5) Uani d . . D 1 . .
C C9H 0.4532(9) 0.1375(6) 0.5254(5) 0.124(6) Uani d . . D 1 . .
C C9I 0.7094(8) 0.0982(4) 0.4606(4) 0.069(5) Uani d . . G 1 . .
C C9J 0.7216(8) 0.0531(5) 0.4583(4) 0.074(5) Uani d . . G 1 . .
H H9J 0.712401 0.042623 0.433048 0.088000 Uiso calc U . R 1 . .
C C9K 0.7474(9) 0.0234(3) 0.4929(5) 0.093(6) Uani d . . DG 1 . .
C C9L 0.7609(10) 0.0387(5) 0.5298(4) 0.101(8) Uani d . . G 1 . .
H H9L 0.778512 0.018377 0.553414 0.122000 Uiso calc U . R 1 . .
C C9M 0.7487(11) 0.0838(5) 0.5321(4) 0.115(8) Uani d . . DG 1 . .
C C9N 0.7229(10) 0.1135(3) 0.4975(5) 0.091(7) Uani d . . G 1 . .
H H9N 0.714596 0.144352 0.499030 0.109000 Uiso calc U . R 1 . .
C C9O 0.7577(9) -0.0243(5) 0.4911(6) 0.115(6) Uani d . . D 1 . .
C C9P 0.7622(11) 0.0998(6) 0.5715(5) 0.157(7) Uani d U . D 1 . .
C C9Q 0.6942(10) 0.1892(7) 0.4241(6) 0.052(5) Uani d . . . 1 . .
H H9Q1 0.672551 0.212059 0.401506 0.063000 Uiso calc U . R 1 . .
H H9Q2 0.673889 0.198014 0.451288 0.063000 Uiso calc U . R 1 . .
C C10A 0.9021(4) 0.2093(4) 0.3898(4) 0.043(4) Uani d . . G 1 . .
C C10B 0.9535(6) 0.1755(4) 0.3767(4) 0.049(4) Uani d . . G 1 . .
H H10B 0.941899 0.157718 0.357209 0.059000 Uiso calc U . R 1 . .
C C10C 1.0218(5) 0.1678(3) 0.3920(4) 0.057(4) Uani d . . DG 1 . .
C C10D 1.0387(5) 0.1938(4) 0.4204(4) 0.063(5) Uani d . . G 1 . .
H H10D 1.085424 0.188505 0.430879 0.076000 Uiso calc U . R 1 . .
C C10E 0.9874(6) 0.2275(4) 0.4335(4) 0.075(6) Uani d . . DG 1 . .
C C10F 0.9191(6) 0.2353(4) 0.4182(4) 0.070(6) Uani d . . G 1 . .
H H10F 0.884008 0.258342 0.427214 0.084000 Uiso calc U . R 1 . .
C C10G 1.0763(7) 0.1312(4) 0.3808(4) 0.065(4) Uani d . . D 1 . .
C C10H 1.0069(8) 0.2504(5) 0.4668(5) 0.092(5) Uani d . . D 1 . .
C C10I 0.7673(7) 0.2697(3) 0.3696(4) 0.054(4) Uani d . . G 1 . .
C C10J 0.7339(8) 0.2897(4) 0.4034(3) 0.066(5) Uani d . . G 1 . .
H H10J 0.735751 0.273568 0.430770 0.079000 Uiso calc U . R 1 . .
C C10K 0.6979(8) 0.3332(4) 0.3971(4) 0.090(6) Uani d . . DG 1 . .
C C10L 0.6953(8) 0.3568(3) 0.3570(4) 0.084(6) Uani d . . G 1 . .
H H10L 0.670644 0.386531 0.352662 0.100000 Uiso calc U . R 1 . .
C C10M 0.7286(8) 0.3368(4) 0.3232(3) 0.090(6) Uani d . . DG 1 . .
C C10N 0.7647(7) 0.2933(4) 0.3295(3) 0.061(5) Uani d . . G 1 . .
H H10N 0.787460 0.279676 0.306422 0.074000 Uiso calc U . R 1 . .
C C10O 0.6591(9) 0.3552(5) 0.4314(5) 0.121(6) Uani d . . D 1 . .
C C10P 0.7256(9) 0.3610(6) 0.2806(5) 0.129(6) Uani d . . D 1 . .
C C10Q 0.7745(10) 0.1878(6) 0.4233(6) 0.051(5) Uani d . . . 1 . .
H H10A 0.798839 0.156592 0.428686 0.061000 Uiso calc U . R 1 . .
H H10C 0.785423 0.202816 0.446773 0.061000 Uiso calc U . R 1 . .
C C11A 1.0725(5) 0.0819(3) 0.2436(3) 0.038(3) Uani d . . G 1 . .
C C11B 1.0661(5) 0.0523(4) 0.2794(3) 0.045(4) Uani d . . G 1 . .
H H11B 1.025839 0.057562 0.297748 0.055000 Uiso calc U . R 1 . .
C C11C 1.1185(6) 0.0150(3) 0.2885(3) 0.059(4) Uani d . . DG 1 . .
C C11D 1.1774(5) 0.0073(3) 0.2617(4) 0.067(5) Uani d . . G 1 . .
H H11D 1.213278 -0.018203 0.267902 0.081000 Uiso calc U . R 1 . .
C C11E 1.1839(5) 0.0369(4) 0.2259(4) 0.063(4) Uani d . . DG 1 . .
C C11F 1.1314(6) 0.0742(3) 0.2168(3) 0.050(4) Uani d . . G 1 . .
H H11F 1.135800 0.094479 0.192311 0.060000 Uiso calc U . R 1 . .
C C11G 1.1146(8) -0.0146(5) 0.3280(4) 0.085(4) Uani d . . D 1 . .
C C11H 1.2490(7) 0.0297(5) 0.1993(5) 0.073(4) Uani d . . D 1 . .
C C11I 1.0484(5) 0.1729(3) 0.2555(4) 0.046(4) Uani d . . G 1 . .
C C11J 1.0064(4) 0.2132(4) 0.2620(5) 0.055(5) Uani d . . G 1 . .
H H11J 0.956825 0.218449 0.257370 0.066000 Uiso calc U . R 1 . .
C C11K 1.0368(6) 0.2458(3) 0.2753(5) 0.082(6) Uani d . . DG 1 . .
C C11L 1.1093(6) 0.2381(3) 0.2821(5) 0.062(5) Uani d . . G 1 . .
H H11L 1.130086 0.260387 0.291138 0.075000 Uiso calc U . R 1 . .
C C11M 1.1513(4) 0.1978(4) 0.2756(4) 0.062(5) Uani d . . DG 1 . .
C C11N 1.1209(5) 0.1652(3) 0.2623(4) 0.047(4) Uani d . . G 1 . .
H H11N 1.149603 0.137619 0.257897 0.057000 Uiso calc U . R 1 . .
C C11O 0.9929(8) 0.2892(5) 0.2803(6) 0.111(5) Uani d . . D 1 . .
C C11P 1.2276(7) 0.1903(5) 0.2836(5) 0.088(5) Uani d . . D 1 . .
C C11Q 1.0065(10) 0.1503(6) 0.1808(5) 0.042(4) Uani d . . . 1 . .
H H11A 0.972765 0.178708 0.175105 0.051000 Uiso calc U . R 1 . .
H H11C 1.054328 0.155442 0.171368 0.051000 Uiso calc U . R 1 . .
C C12A 0.8952(7) 0.0903(3) 0.0987(3) 0.043(4) Uani d . . G 1 . .
C C12B 0.9198(6) 0.0986(3) 0.0575(3) 0.042(4) Uani d . . G 1 . .
H H12B 0.934328 0.125757 0.047953 0.051000 Uiso calc U . R 1 . .
C C12C 0.9233(7) 0.0671(3) 0.0303(2) 0.057(4) Uani d . . DG 1 . .
C C12D 0.9021(7) 0.0273(3) 0.0443(3) 0.054(4) Uani d . . G 1 . .
H H12D 0.904400 0.005806 0.025657 0.065000 Uiso calc U . R 1 . .
C C12E 0.8774(7) 0.0190(3) 0.0855(3) 0.057(4) Uani d . . DG 1 . .
C C12F 0.8740(7) 0.0505(3) 0.1127(2) 0.045(4) Uani d . . G 1 . .
H H12F 0.857207 0.044799 0.140838 0.055000 Uiso calc U . R 1 . .
C C12G 0.9511(8) 0.0768(4) -0.0127(4) 0.069(4) Uani d . . D 1 . .
C C12H 0.8571(8) -0.0239(4) 0.0991(4) 0.071(4) Uani d . . D 1 . .
C C12I 0.8829(5) 0.1830(3) 0.1061(4) 0.039(3) Uani d . . G 1 . .
C C12J 0.9408(4) 0.2007(3) 0.0893(4) 0.046(4) Uani d . . G 1 . .
H H12J 0.987412 0.183803 0.092515 0.055000 Uiso calc U . R 1 . .
C C12K 0.9304(4) 0.2432(3) 0.0677(4) 0.057(4) Uani d . . DG 1 . .
C C12L 0.8622(5) 0.2680(3) 0.0629(4) 0.054(5) Uani d . . G 1 . .
H H12L 0.855059 0.296992 0.048127 0.065000 Uiso calc U . R 1 . .
C C12M 0.8043(4) 0.2503(3) 0.0797(4) 0.054(4) Uani d . . DG 1 . .
C C12N 0.8147(4) 0.2078(4) 0.1013(4) 0.052(5) Uani d . . G 1 . .
H H12N 0.775156 0.195698 0.112784 0.063000 Uiso calc U . R 1 . .
C C12O 0.9894(7) 0.2646(4) 0.0509(4) 0.066(4) Uani d . . D 1 . .
C C12P 0.7311(7) 0.2741(5) 0.0739(5) 0.073(4) Uani d . . D 1 . .
C C12Q 0.9851(10) 0.1159(6) 0.1545(6) 0.045(4) Uani d . . . 1 . .
H H12A 0.992534 0.086721 0.171922 0.054000 Uiso calc U . R 1 . .
H H12C 1.017428 0.113412 0.129606 0.054000 Uiso calc U . R 1 . .
C C20A 0.3804(8) 0.4232(4) 0.0949(6) 0.077(7) Uani d . . G 1 . .
C C20B 0.3912(7) 0.4643(5) 0.0761(5) 0.068(6) Uani d . . G 1 . .
H H20B 0.433330 0.466727 0.059915 0.082000 Uiso calc U . R 1 . .
C C20C 0.3405(9) 0.5018(4) 0.0810(5) 0.086(8) Uani d . . G 1 . .
H H20C 0.347970 0.529919 0.068128 0.103000 Uiso calc U . R 1 . .
C C20D 0.2790(8) 0.4982(5) 0.1047(6) 0.084(7) Uani d . . G 1 . .
H H20D 0.244307 0.523883 0.108022 0.101000 Uiso calc U . R 1 . .
C C20E 0.2681(8) 0.4571(6) 0.1235(6) 0.116(12) Uani d . . G 1 . .
H H20E 0.226004 0.454655 0.139703 0.140000 Uiso calc U . R 1 . .
C C20F 0.3188(9) 0.4196(4) 0.1186(6) 0.107(11) Uani d . . G 1 . .
H H20F 0.311363 0.391463 0.131490 0.128000 Uiso calc U . R 1 . .
C C20G 0.4925(8) 0.3624(5) 0.1420(4) 0.065(5) Uani d . . G 1 . .
C C20H 0.4672(7) 0.3848(4) 0.1759(5) 0.070(5) Uani d . . G 1 . .
H H20H 0.425608 0.407022 0.173307 0.084000 Uiso calc U . R 1 . .
C C20I 0.5028(9) 0.3745(5) 0.2137(4) 0.085(7) Uani d . . G 1 . .
H H20I 0.485525 0.389824 0.236913 0.102000 Uiso calc U . R 1 . .
C C20J 0.5637(9) 0.3420(6) 0.2175(4) 0.080(6) Uani d . . G 1 . .
H H20J 0.588038 0.334977 0.243354 0.096000 Uiso calc U . R 1 . .
C C20K 0.5890(7) 0.3196(5) 0.1836(5) 0.069(5) Uani d . . G 1 . .
H H20K 0.630635 0.297328 0.186188 0.082000 Uiso calc U . R 1 . .
C C20L 0.5534(8) 0.3298(5) 0.1458(4) 0.070(6) Uani d . . G 1 . .
H H20L 0.570720 0.314526 0.122581 0.084000 Uiso calc U . R 1 . .
C C20M 0.4069(9) 0.3323(5) 0.0812(6) 0.071(6) Uani d . . G 1 . .
C C20N 0.3503(9) 0.3424(5) 0.0539(7) 0.100(9) Uani d . . G 1 . .
H H20N 0.331509 0.372241 0.043730 0.119000 Uiso calc U . R 1 . .
C C20O 0.3212(10) 0.3087(7) 0.0417(7) 0.114(11) Uani d . . G 1 . .
H H20O 0.282525 0.315588 0.023057 0.137000 Uiso calc U . R 1 . .
C C20P 0.3487(12) 0.2650(6) 0.0566(7) 0.139(16) Uani d . . G 1 . .
H H20P 0.328844 0.241966 0.048196 0.167000 Uiso calc U . R 1 . .
C C20Q 0.4053(11) 0.2549(4) 0.0838(7) 0.097(9) Uani d . . G 1 . .
H H20Q 0.424147 0.224996 0.094009 0.116000 Uiso calc U . R 1 . .
C C20R 0.4344(8) 0.2885(5) 0.0961(6) 0.078(7) Uani d . . G 1 . .
H H20R 0.473132 0.281648 0.114683 0.094000 Uiso calc U . R 1 . .
C C20S 0.5125(9) 0.3857(6) 0.0538(5) 0.076(6) Uani d . . G 1 . .
C C20T 0.5672(10) 0.4056(6) 0.0637(4) 0.088(7) Uani d . . G 1 . .
H H20T 0.567540 0.415226 0.090530 0.106000 Uiso calc U . R 1 . .
C C20U 0.6215(9) 0.4113(6) 0.0344(6) 0.094(8) Uani d . . G 1 . .
H H20U 0.658839 0.424879 0.041248 0.113000 Uiso calc U . R 1 . .
C C20V 0.6210(9) 0.3972(6) -0.0048(5) 0.088(7) Uani d . . G 1 . .
H H20V 0.658049 0.401127 -0.024790 0.106000 Uiso calc U . R 1 . .
C C20W 0.5663(11) 0.3774(7) -0.0147(4) 0.112(10) Uani d . . G 1 . .
H H20W 0.565962 0.367723 -0.041547 0.134000 Uiso calc U . R 1 . .
C C20X 0.5120(9) 0.3716(6) 0.0145(6) 0.090(7) Uani d . . G 1 . .
H H20X 0.474663 0.358070 0.007734 0.109000 Uiso calc U . R 1 . .
C C30A 0.8048(8) -0.1850(6) 0.4621(4) 0.070(5) Uani d . . G 1 . .
C C30B 0.8138(8) -0.1544(5) 0.4881(5) 0.071(5) Uani d . . G 1 . .
H H30B 0.835396 -0.130132 0.477214 0.085000 Uiso calc U . R 1 . .
C C30C 0.7913(9) -0.1593(6) 0.5300(5) 0.086(6) Uani d . . G 1 . .
H H30C 0.797474 -0.138349 0.547761 0.103000 Uiso calc U . R 1 . .
C C30D 0.7597(9) -0.1948(7) 0.5459(4) 0.092(7) Uani d . . G 1 . .
H H30D 0.744334 -0.198127 0.574586 0.110000 Uiso calc U . R 1 . .
C C30E 0.7507(9) -0.2254(5) 0.5200(5) 0.090(7) Uani d . . G 1 . .
H H30E 0.729116 -0.249688 0.530864 0.108000 Uiso calc U . R 1 . .
C C30F 0.7732(9) -0.2205(5) 0.4781(5) 0.079(6) Uani d . . G 1 . .
H H30F 0.767037 -0.241471 0.460316 0.095000 Uiso calc U . R 1 . .
C C30G 0.7641(8) -0.1827(6) 0.3755(5) 0.071(6) Uani d . . G 1 . .
C C30H 0.7773(7) -0.2010(6) 0.3381(5) 0.076(6) Uani d . . G 1 . .
H H30H 0.824067 -0.214811 0.330918 0.091000 Uiso calc U . R 1 . .
C C30I 0.7219(9) -0.1993(6) 0.3113(5) 0.088(7) Uani d . . G 1 . .
H H30I 0.730918 -0.211802 0.285719 0.106000 Uiso calc U . R 1 . .
C C30J 0.6535(8) -0.1791(7) 0.3218(5) 0.098(8) Uani d . . G 1 . .
H H30J 0.615658 -0.177900 0.303479 0.118000 Uiso calc U . R 1 . .
C C30K 0.6403(7) -0.1608(7) 0.3592(6) 0.097(8) Uani d . . G 1 . .
H H30K 0.593545 -0.147007 0.366436 0.117000 Uiso calc U . R 1 . .
C C30L 0.6957(9) -0.1626(6) 0.3861(5) 0.101(9) Uani d . . G 1 . .
H H30L 0.686693 -0.150016 0.411635 0.121000 Uiso calc U . R 1 . .
C C30M 0.8698(9) -0.1337(5) 0.3950(6) 0.070(5) Uani d . . G 1 . .
C C30N 0.9364(9) -0.1317(6) 0.4087(6) 0.093(8) Uani d . . G 1 . .
H H30N 0.962216 -0.155876 0.426418 0.112000 Uiso calc U . R 1 . .
C C30O 0.9652(8) -0.0942(7) 0.3966(7) 0.103(5) Uani d U . G 1 . .
H H30O 1.010719 -0.092754 0.405927 0.123000 Uiso calc U . R 1 . .
C C30P 0.9275(11) -0.0587(5) 0.3707(7) 0.103(5) Uani d U . G 1 . .
H H30P 0.947144 -0.033120 0.362364 0.124000 Uiso calc U . R 1 . .
C C30Q 0.8609(10) -0.0608(6) 0.3570(6) 0.104(5) Uani d U . G 1 . .
H H30Q 0.835066 -0.036607 0.339291 0.125000 Uiso calc U . R 1 . .
C C30R 0.8321(8) -0.0983(7) 0.3691(6) 0.104(5) Uani d U . G 1 . .
H H30R 0.786562 -0.099728 0.359782 0.124000 Uiso calc U . R 1 . .
C C30S 0.9073(7) -0.2280(4) 0.4020(4) 0.054(5) Uani d . . G 1 . .
C C30T 0.9179(7) -0.2660(4) 0.4309(4) 0.059(5) Uani d . . G 1 . .
H H30T 0.887109 -0.268371 0.454829 0.071000 Uiso calc U . R 1 . .
C C30U 0.9737(8) -0.3006(4) 0.4249(4) 0.061(5) Uani d . . G 1 . .
H H30U 0.980980 -0.326555 0.444633 0.073000 Uiso calc U . R 1 . .
C C30V 1.0188(7) -0.2971(4) 0.3899(5) 0.068(6) Uani d . . G 1 . .
H H30V 1.056902 -0.320746 0.385721 0.082000 Uiso calc U . R 1 . .
C C30W 1.0081(7) -0.2591(5) 0.3609(4) 0.068(6) Uani d . . G 1 . .
H H30W 1.038956 -0.256751 0.337005 0.081000 Uiso calc U . R 1 . .
C C30X 0.9524(8) -0.2245(4) 0.3670(4) 0.060(5) Uani d . . G 1 . .
H H30X 0.945084 -0.198566 0.347200 0.071000 Uiso calc U . R 1 . .
Cl Cl40 0.3944(7) 0.7353(5) 0.0808(4) 0.165(5) Uiso d U . D 1 . .
C C41 0.3927(18) 0.742(2) 0.0254(8) 0.206(13) Uiso d U . D 1 . .
H H41A 0.360470 0.769294 0.014445 0.247000 Uiso calc U . R 1 . .
H H41B 0.377032 0.716427 0.015492 0.247000 Uiso calc U . R 1 . .
Cl Cl42 0.4815(11) 0.7434(7) 0.0095(6) 0.252(8) Uiso d U . D 1 . .
Cl Cl43 0.9464(12) 0.0381(6) 0.5309(7) 0.259(9) Uiso d U . D 1 . .
C C44 1.001(2) 0.0713(9) 0.5019(19) 0.234(14) Uiso d U . D 1 . .
H H44A 1.011405 0.063215 0.473180 0.281000 Uiso calc U . R 1 . .
H H44B 1.046802 0.068658 0.516197 0.281000 Uiso calc U . R 1 . .
Cl Cl45 0.9503(11) 0.1254(6) 0.5006(7) 0.249(8) Uiso d U . D 1 . .
Cl Cl46 1.1416(11) -0.0691(6) 0.1850(6) 0.236(8) Uiso d U . D 1 . .
C C47 1.077(3) -0.0471(12) 0.1464(17) 0.243(14) Uiso d U . D 1 . .
H H47A 1.028867 -0.045861 0.158581 0.292000 Uiso calc U . R 1 . .
H H47B 1.083459 -0.064999 0.122814 0.292000 Uiso calc U . R 1 . .
Cl Cl48 1.0938(13) 0.0065(7) 0.1295(7) 0.294(10) Uiso d U . D 1 . .
Cl Cl49 -0.2319(17) 0.8634(10) 0.1214(10) 0.368(14) Uiso d U . D 1 . .
C C50 -0.186(3) 0.8185(19) 0.156(3) 0.369(18) Uiso d U . D 1 . .
H H50A -0.143345 0.802776 0.141660 0.442000 Uiso calc U . R 1 . .
H H50B -0.171110 0.828615 0.181386 0.442000 Uiso calc U . R 1 . .
Cl Cl51 -0.2499(17) 0.7846(9) 0.1681(9) 0.361(14) Uiso d U . D 1 . .
Cl Cl52 -0.3104(10) 0.4228(7) 0.1553(6) 0.238(8) Uiso d U . D 1 . .
C C53 -0.256(3) 0.3710(12) 0.1504(19) 0.274(15) Uiso d U . D 1 . .
H H53A -0.233135 0.357770 0.177397 0.329000 Uiso calc U . R 1 . .
H H53B -0.283512 0.350397 0.141358 0.329000 Uiso calc U . R 1 . .
Cl Cl54 -0.1922(12) 0.3837(8) 0.1116(8) 0.300(11) Uiso d U . D 1 . .

loop_
_atom_site_aniso_label
_atom_site_aniso_U_11
_atom_site_aniso_U_22
_atom_site_aniso_U_33
_atom_site_aniso_U_12
_atom_site_aniso_U_13
_atom_site_aniso_U_23
Au1 0.0287(3) 0.0322(3) 0.0407(4) -0.0028(3) 0.0037(3) 0.0030(3)
Au2 0.0303(3) 0.0383(4) 0.0538(4) -0.0050(3) 0.0015(3) 0.0049(3)
Au3 0.0363(4) 0.0360(4) 0.0474(4) -0.0041(3) -0.0009(3) 0.0067(3)
Au4 0.0347(4) 0.0329(3) 0.0460(4) -0.0042(3) 0.0053(3) 0.0025(3)
Au5 0.0285(3) 0.0384(4) 0.0460(4) -0.0041(3) 0.0032(3) 0.0013(3)
Au6 0.0369(4) 0.0376(4) 0.0410(4) -0.0037(3) 0.0010(3) 0.0034(3)
Au7 0.0365(4) 0.0345(4) 0.0435(4) -0.0056(3) 0.0029(3) 0.0052(3)
Au8 0.0328(4) 0.0343(4) 0.0540(4) -0.0003(3) 0.0059(3) 0.0006(3)
Au9 0.0377(4) 0.0376(4) 0.0441(4) -0.0046(3) 0.0055(3) -0.0021(3)
Au10 0.0363(4) 0.0422(4) 0.0460(4) -0.0056(3) 0.0101(3) 0.0007(3)
Au11 0.0375(4) 0.0383(4) 0.0415(4) -0.0049(3) 0.0069(3) 0.0012(3)
Au12 0.0344(4) 0.0348(4) 0.0461(4) -0.0006(3) 0.0038(3) 0.0009(3)
Au13 0.0393(4) 0.0365(4) 0.0439(4) -0.0053(3) -0.0007(3) 0.0023(3)
Au14 0.0350(3) 0.0379(4) 0.0401(4) -0.0010(3) 0.0018(3) 0.0027(3)
Au15 0.0422(4) 0.0419(4) 0.0462(4) -0.0075(3) 0.0022(3) 0.0014(3)
Au16 0.0364(4) 0.0478(4) 0.0489(4) -0.0028(3) 0.0041(3) 0.0048(3)
Au17 0.0428(4) 0.0502(4) 0.0412(4) 0.0015(3) 0.0059(3) 0.0050(3)
Au18 0.0407(4) 0.0436(4) 0.0416(4) 0.0007(3) -0.0009(3) -0.0021(3)
Au19 0.0352(4) 0.0438(4) 0.0447(4) -0.0010(3) 0.0008(3) -0.0014(3)
Au20 0.0395(4) 0.0398(4) 0.0406(4) -0.0046(3) 0.0039(3) 0.0004(3)
Au21 0.0471(4) 0.0415(4) 0.0486(4) -0.0022(3) 0.0052(3) 0.0080(3)
Au22 0.0430(4) 0.0450(4) 0.0435(4) 0.0032(3) -0.0011(3) 0.0042(3)
Au23 0.0411(4) 0.0380(4) 0.0487(4) 0.0007(3) 0.0023(3) 0.0010(3)
Au24 0.0395(4) 0.0417(4) 0.0465(4) 0.0033(3) 0.0017(3) 0.0019(3)
Au25 0.0414(4) 0.0376(4) 0.0416(4) -0.0021(3) 0.0008(3) 0.0014(3)
Au26 0.0380(4) 0.0422(4) 0.0439(4) -0.0029(3) -0.0019(3) 0.0050(3)
I1 0.0458(7) 0.0507(8) 0.0718(9) 0.0109(6) -0.0002(6) -0.0074(7)
I2 0.0607(8) 0.0586(8) 0.0529(8) -0.0189(7) 0.0004(6) -0.0090(6)
I3 0.0633(9) 0.0659(9) 0.0539(8) -0.0149(7) 0.0237(7) -0.0013(7)
I4 0.0582(8) 0.0552(8) 0.0512(8) -0.0126(6) 0.0210(6) -0.0037(6)
I5 0.0564(8) 0.0423(7) 0.0795(10) 0.0088(6) 0.0066(7) -0.0005(7)
I6 0.0751(10) 0.0620(9) 0.0604(9) -0.0193(8) -0.0072(7) -0.0108(7)
I7 0.0731(10) 0.0564(9) 0.0945(12) -0.0165(8) 0.0064(9) 0.0231(8)
I8 0.0675(10) 0.0730(10) 0.0587(9) 0.0009(8) -0.0197(7) 0.0036(7)
I9 0.0581(9) 0.0623(10) 0.0971(13) 0.0116(7) 0.0071(8) -0.0200(9)
I10 0.0632(9) 0.0642(9) 0.0628(9) 0.0236(7) 0.0089(7) -0.0031(7)
I11 0.0783(10) 0.0541(8) 0.0580(9) -0.0274(7) -0.0037(7) 0.0032(7)
I12 0.0534(8) 0.0568(8) 0.0537(8) -0.0041(6) -0.0117(6) 0.0053(6)
P1 0.032(2) 0.043(3) 0.063(3) -0.009(2) 0.004(2) 0.003(2)
P2 0.043(3) 0.037(3) 0.060(3) -0.008(2) -0.006(2) 0.012(2)
P3 0.039(3) 0.038(3) 0.043(3) -0.010(2) 0.010(2) -0.003(2)
P4 0.033(2) 0.038(3) 0.053(3) -0.0046(19) 0.007(2) 0.003(2)
P5 0.050(3) 0.042(3) 0.040(3) -0.006(2) -0.003(2) 0.004(2)
P6 0.054(3) 0.039(3) 0.048(3) -0.012(2) -0.001(2) 0.009(2)
P7 0.050(3) 0.049(3) 0.052(3) -0.017(2) 0.001(2) -0.001(2)
P8 0.041(3) 0.048(3) 0.058(3) -0.006(2) 0.009(2) 0.007(2)
P9 0.046(3) 0.070(4) 0.038(3) 0.001(3) 0.007(2) 0.007(3)
P10 0.048(3) 0.045(3) 0.044(3) 0.008(2) 0.000(2) -0.003(2)
P11 0.032(2) 0.047(3) 0.050(3) -0.001(2) 0.000(2) -0.003(2)
P12 0.042(3) 0.036(2) 0.039(3) -0.003(2) 0.008(2) 0.000(2)
P20 0.068(4) 0.049(3) 0.063(4) 0.004(3) 0.014(3) 0.006(3)
P30 0.057(3) 0.062(4) 0.052(3) -0.010(3) 0.004(3) 0.002(3)
F1A 0.101(9) 0.079(8) 0.119(9) -0.007(7) -0.001(7) 0.006(6)
F1B 0.079(6) 0.071(8) 0.140(11) -0.007(6) -0.008(6) -0.003(7)
F1C 0.130(11) 0.105(9) 0.127(9) 0.010(8) -0.026(8) -0.037(7)
F1D 0.068(8) 0.104(9) 0.178(11) -0.026(7) -0.006(7) 0.008(8)
F1E 0.081(9) 0.134(11) 0.164(10) -0.028(8) -0.032(7) -0.024(8)
F1F 0.060(7) 0.102(8) 0.159(11) -0.019(6) -0.012(7) -0.007(7)
F1G 0.091(9) 0.131(11) 0.133(8) 0.022(8) -0.038(7) -0.036(7)
F1H 0.084(8) 0.152(11) 0.166(12) -0.005(8) -0.039(8) -0.036(9)
F1I 0.097(9) 0.125(9) 0.143(11) 0.020(7) -0.031(8) -0.046(8)
F1J 0.092(9) 0.116(8) 0.097(9) -0.018(7) 0.000(7) -0.021(6)
F1K 0.077(7) 0.121(10) 0.105(9) -0.023(7) 0.001(6) -0.031(8)
F1L 0.082(7) 0.124(9) 0.101(9) -0.003(7) 0.011(6) -0.032(7)
F2A 0.094(8) 0.076(7) 0.105(9) -0.018(6) -0.040(7) 0.017(6)
F2B 0.099(8) 0.057(6) 0.086(8) -0.004(5) -0.020(6) 0.023(5)
F2C 0.099(8) 0.078(8) 0.083(7) -0.023(6) -0.014(6) 0.011(6)
F2D 0.091(7) 0.086(8) 0.089(8) 0.001(6) -0.011(6) -0.023(6)
F2E 0.081(7) 0.056(6) 0.079(7) -0.014(5) -0.011(5) -0.003(5)
F2F 0.112(8) 0.081(8) 0.081(7) -0.049(7) 0.004(6) -0.007(6)
F2G 0.097(9) 0.134(11) 0.117(9) 0.013(8) 0.002(7) -0.008(8)
F2H 0.118(11) 0.154(11) 0.172(12) 0.005(8) 0.028(9) 0.016(9)
F2I 0.154(13) 0.196(12) 0.172(12) 0.004(9) 0.005(9) -0.069(10)
F2J 0.120(10) 0.150(10) 0.131(11) -0.032(8) -0.050(9) 0.002(8)
F2K 0.111(9) 0.148(12) 0.133(10) -0.043(8) -0.045(7) -0.005(9)
F2L 0.143(12) 0.199(13) 0.155(10) -0.038(9) -0.044(9) -0.055(9)
F3A 0.162(11) 0.071(8) 0.086(7) -0.067(8) 0.011(7) 0.003(6)
F3B 0.134(9) 0.097(9) 0.086(8) -0.062(7) 0.016(7) 0.002(7)
F3C 0.151(9) 0.077(7) 0.109(9) -0.045(7) 0.004(7) 0.002(7)
F3D 0.103(8) 0.116(9) 0.084(8) -0.025(7) 0.000(6) -0.036(7)
F3E 0.111(9) 0.096(8) 0.084(8) -0.039(7) -0.014(7) -0.004(6)
F3F 0.135(10) 0.092(8) 0.092(8) -0.016(7) -0.041(7) -0.013(6)
F3G 0.076(7) 0.083(8) 0.101(9) -0.009(6) 0.023(6) -0.019(7)
F3H 0.100(9) 0.134(11) 0.086(7) -0.010(8) 0.029(6) -0.022(6)
F3I 0.085(8) 0.078(6) 0.125(10) -0.001(5) 0.022(7) -0.021(6)
F3J 0.111(8) 0.132(11) 0.179(12) -0.062(8) 0.000(8) -0.062(9)
F3K 0.161(13) 0.195(14) 0.183(11) -0.067(11) -0.007(8) -0.062(9)
F3L 0.162(13) 0.132(9) 0.252(15) -0.065(8) -0.019(11) -0.038(9)
F4A 0.062(6) 0.084(8) 0.099(9) -0.015(5) 0.012(6) -0.033(7)
F4B 0.102(9) 0.081(8) 0.154(9) -0.012(7) -0.018(7) -0.024(7)
F4C 0.104(9) 0.108(10) 0.146(9) -0.028(8) 0.039(7) -0.058(7)
F4D 0.086(8) 0.075(6) 0.097(9) -0.023(6) 0.025(7) -0.017(6)
F4E 0.119(10) 0.092(9) 0.105(7) -0.034(8) 0.052(6) -0.025(6)
F4F 0.084(7) 0.092(9) 0.143(10) -0.025(6) 0.032(7) -0.010(8)
F4G 0.114(8) 0.162(12) 0.102(10) -0.047(8) 0.001(7) -0.007(9)
F4H 0.150(12) 0.162(11) 0.132(11) -0.057(9) 0.020(9) -0.037(8)
F4I 0.163(12) 0.155(11) 0.113(10) -0.023(9) -0.020(9) 0.008(8)
F4J 0.088(9) 0.196(14) 0.146(9) -0.023(9) -0.009(7) -0.010(8)
F4K 0.132(12) 0.223(11) 0.183(12) -0.010(9) -0.017(9) 0.012(9)
F4L 0.145(13) 0.225(12) 0.174(13) -0.060(9) -0.001(10) -0.030(10)
F5A 0.099(8) 0.120(10) 0.080(7) 0.021(7) -0.025(6) -0.010(7)
F5B 0.114(10) 0.110(8) 0.091(9) 0.013(6) -0.021(8) -0.003(6)
F5C 0.095(7) 0.142(11) 0.102(10) 0.004(7) -0.034(6) -0.015(8)
F5D 0.079(8) 0.118(9) 0.096(8) 0.004(7) 0.007(6) 0.004(7)
F5E 0.140(12) 0.141(10) 0.126(11) 0.018(8) 0.032(9) 0.004(8)
F5F 0.101(8) 0.218(14) 0.152(12) -0.022(9) -0.003(8) 0.011(10)
F5G 0.157(10) 0.119(11) 0.135(11) -0.043(8) 0.018(8) -0.027(9)
F5H 0.184(13) 0.116(11) 0.108(8) -0.033(10) 0.005(8) -0.030(7)
F5I 0.169(11) 0.110(10) 0.155(12) -0.013(8) -0.023(9) -0.019(8)
F5J 0.127(10) 0.123(10) 0.071(7) -0.038(8) 0.028(7) -0.007(7)
F5K 0.136(10) 0.118(9) 0.088(9) -0.029(7) 0.016(7) 0.005(7)
F5L 0.136(10) 0.147(11) 0.091(9) -0.065(8) 0.018(7) -0.008(8)
F6A 0.110(9) 0.165(12) 0.116(10) -0.049(8) -0.016(7) 0.010(9)
F6B 0.089(9) 0.178(12) 0.106(8) -0.004(9) 0.001(7) -0.011(8)
F6C 0.095(10) 0.135(9) 0.130(11) -0.023(7) 0.009(8) -0.004(7)
F6D 0.113(10) 0.111(10) 0.122(9) -0.061(8) 0.006(7) -0.011(7)
F6E 0.173(11) 0.128(11) 0.127(9) -0.079(9) 0.038(8) 0.004(8)
F6F 0.147(9) 0.115(9) 0.135(11) -0.070(7) -0.010(8) 0.010(8)
F6G 0.182(13) 0.109(8) 0.139(11) -0.008(8) -0.040(9) 0.007(7)
F6H 0.159(11) 0.104(10) 0.127(9) -0.026(9) -0.036(8) 0.020(8)
F6I 0.172(10) 0.171(13) 0.177(12) -0.039(9) -0.003(9) 0.018(10)
F6J 0.149(11) 0.138(10) 0.084(8) -0.004(8) 0.004(8) -0.030(7)
F6K 0.214(14) 0.141(10) 0.112(11) -0.045(9) 0.014(10) -0.045(8)
F6L 0.147(10) 0.141(12) 0.118(11) -0.010(8) 0.019(7) -0.017(9)
F7A 0.090(7) 0.077(7) 0.060(6) -0.020(6) 0.009(5) 0.011(5)
F7B 0.094(8) 0.080(7) 0.058(6) -0.042(6) 0.004(5) 0.003(5)
F7C 0.093(7) 0.077(7) 0.082(8) -0.014(6) -0.013(6) 0.002(6)
F7D 0.234(13) 0.191(15) 0.184(12) -0.067(10) 0.002(10) -0.076(10)
F7E 0.263(16) 0.169(10) 0.195(13) -0.078(9) -0.018(11) -0.056(9)
F7F 0.221(11) 0.213(15) 0.215(14) -0.064(9) -0.041(9) -0.074(11)
F7G 0.153(10) 0.138(11) 0.214(14) -0.073(8) -0.018(9) 0.009(10)
F7H 0.161(13) 0.189(14) 0.210(11) -0.087(11) -0.017(9) 0.028(9)
F7I 0.219(15) 0.189(12) 0.267(14) -0.070(10) -0.003(11) -0.045(11)
F7J 0.106(10) 0.125(11) 0.190(12) -0.011(8) 0.024(9) 0.012(9)
F7K 0.128(12) 0.166(13) 0.193(12) -0.001(10) -0.003(9) 0.002(9)
F7L 0.110(11) 0.113(8) 0.207(14) -0.001(7) 0.028(10) 0.017(8)
F8A 0.112(11) 0.110(8) 0.168(12) -0.028(7) 0.020(9) -0.006(7)
F8B 0.076(8) 0.141(11) 0.107(8) -0.018(8) 0.029(6) -0.001(7)
F8C 0.071(7) 0.088(8) 0.110(8) -0.023(6) 0.015(6) -0.001(6)
F8D 0.094(7) 0.115(10) 0.077(8) -0.006(7) 0.010(6) 0.019(7)
F8E 0.122(10) 0.150(11) 0.095(8) -0.012(8) 0.021(7) 0.012(8)
F8F 0.130(11) 0.117(8) 0.104(10) -0.013(7) -0.010(8) 0.032(7)
F8G 0.122(10) 0.096(9) 0.127(9) -0.027(8) 0.020(7) -0.010(7)
F8H 0.095(7) 0.072(8) 0.159(11) -0.016(6) 0.009(7) 0.002(8)
F8I 0.131(10) 0.069(8) 0.130(9) -0.001(7) -0.010(8) 0.014(7)
F8J 0.135(11) 0.124(10) 0.148(10) -0.043(8) -0.061(8) 0.025(8)
F8K 0.106(8) 0.123(11) 0.154(11) -0.044(8) -0.040(7) 0.008(9)
F8L 0.118(10) 0.116(9) 0.136(10) -0.041(7) -0.045(8) 0.011(7)
F9A 0.084(8) 0.139(10) 0.098(9) 0.006(7) 0.002(7) -0.006(7)
F9B 0.090(9) 0.128(9) 0.104(10) 0.030(7) -0.020(7) -0.006(7)
F9C 0.079(8) 0.128(10) 0.081(7) 0.018(7) 0.002(6) 0.007(6)
F9D 0.133(10) 0.208(13) 0.095(9) -0.023(9) 0.028(7) 0.013(9)
F9E 0.152(12) 0.177(11) 0.105(10) -0.026(8) 0.046(9) -0.017(8)
F9F 0.117(9) 0.160(12) 0.103(10) -0.016(8) 0.044(8) -0.003(8)
F9G 0.133(10) 0.108(10) 0.171(12) 0.005(7) -0.007(8) 0.010(9)
F9H 0.180(13) 0.106(10) 0.132(9) -0.011(9) 0.004(8) 0.006(7)
F9I 0.151(11) 0.124(11) 0.144(11) -0.029(9) 0.013(9) 0.010(9)
F9J 0.181(13) 0.191(13) 0.125(10) -0.028(10) 0.000(9) -0.023(9)
F9K 0.256(15) 0.189(10) 0.173(14) -0.027(9) -0.032(12) -0.037(8)
F9L 0.189(10) 0.231(15) 0.154(13) -0.047(9) -0.011(8) -0.020(11)
F10A 0.062(7) 0.072(7) 0.072(6) 0.011(5) -0.011(5) -0.026(5)
F10B 0.063(7) 0.078(7) 0.077(6) 0.011(5) -0.014(5) -0.017(5)
F10C 0.059(6) 0.100(8) 0.088(8) -0.003(5) 0.005(5) -0.038(7)
F10D 0.106(8) 0.104(9) 0.123(10) -0.026(7) -0.012(7) -0.052(8)
F10E 0.114(9) 0.094(8) 0.116(10) -0.003(6) -0.013(7) -0.050(7)
F10F 0.133(11) 0.109(9) 0.109(8) -0.015(8) -0.023(7) -0.035(7)
F10G 0.131(9) 0.137(12) 0.136(11) 0.036(7) 0.010(7) -0.037(9)
F10H 0.188(13) 0.111(9) 0.153(12) 0.002(8) 0.012(10) -0.047(8)
F10I 0.130(11) 0.088(8) 0.116(8) 0.023(7) 0.014(7) -0.044(6)
F10J 0.161(13) 0.128(10) 0.118(9) -0.005(9) 0.005(9) 0.017(8)
F10K 0.157(11) 0.109(9) 0.122(11) 0.007(8) -0.019(8) 0.016(8)
F10L 0.180(11) 0.199(14) 0.157(13) -0.050(10) -0.019(9) 0.047(10)
F11A 0.141(9) 0.065(6) 0.079(8) 0.010(6) -0.021(7) 0.008(6)
F11B 0.129(10) 0.090(8) 0.086(7) -0.016(8) 0.006(7) -0.001(6)
F11C 0.122(8) 0.108(10) 0.119(10) -0.025(7) -0.007(7) 0.041(8)
F11D 0.078(8) 0.073(6) 0.132(10) 0.000(5) 0.015(7) -0.018(6)
F11E 0.067(7) 0.092(8) 0.096(7) 0.001(6) 0.009(6) -0.017(6)
F11F 0.067(7) 0.092(8) 0.113(9) -0.021(6) -0.002(6) -0.011(7)
F11G 0.105(10) 0.111(10) 0.190(12) -0.004(8) -0.017(9) -0.079(9)
F11H 0.088(7) 0.119(10) 0.175(12) 0.002(7) -0.015(7) -0.076(9)
F11I 0.154(12) 0.103(10) 0.187(11) 0.012(9) -0.026(8) -0.047(8)
F11J 0.077(9) 0.120(10) 0.145(9) -0.036(8) -0.026(6) -0.005(7)
F11K 0.057(7) 0.084(7) 0.158(11) -0.012(6) -0.009(7) -0.017(7)
F11L 0.060(7) 0.081(7) 0.150(10) -0.022(6) 0.008(7) -0.022(7)
F12A 0.096(7) 0.069(7) 0.072(7) -0.015(5) 0.028(5) -0.015(6)
F12B 0.120(9) 0.064(6) 0.065(7) -0.008(6) 0.013(6) -0.005(5)
F12C 0.127(10) 0.082(7) 0.067(7) -0.029(7) 0.020(6) -0.021(6)
F12D 0.098(7) 0.053(6) 0.104(9) -0.023(5) 0.028(6) -0.006(6)
F12E 0.101(8) 0.049(6) 0.094(7) -0.029(6) 0.031(6) -0.014(5)
F12F 0.124(9) 0.075(8) 0.105(8) -0.042(7) 0.013(7) -0.027(6)
F12G 0.067(6) 0.070(7) 0.095(8) -0.024(5) -0.004(5) 0.017(6)
F12H 0.095(9) 0.067(6) 0.103(9) -0.028(6) -0.009(7) 0.003(6)
F12I 0.068(7) 0.075(7) 0.077(6) -0.026(6) 0.006(5) 0.013(5)
F12J 0.072(7) 0.087(8) 0.102(9) 0.000(6) -0.015(6) -0.006(6)
F12K 0.073(8) 0.074(7) 0.116(9) 0.014(6) -0.008(7) 0.017(6)
F12L 0.079(8) 0.109(9) 0.090(7) 0.022(7) -0.004(6) -0.010(6)
C1A 0.042(6) 0.054(7) 0.038(10) -0.011(5) -0.014(6) 0.006(6)
C1B 0.044(7) 0.052(6) 0.060(12) -0.009(5) -0.010(7) 0.007(6)
C1C 0.052(6) 0.055(6) 0.062(11) -0.015(5) -0.003(6) 0.000(6)
C1D 0.053(6) 0.057(8) 0.064(13) -0.018(5) -0.006(6) 0.005(7)
C1E 0.049(6) 0.060(7) 0.099(15) -0.017(5) -0.014(6) 0.000(7)
C1F 0.040(7) 0.055(8) 0.077(14) -0.011(5) -0.012(6) 0.002(7)
C1G 0.070(7) 0.059(7) 0.097(9) -0.005(5) -0.003(6) -0.005(6)
C1H 0.047(7) 0.088(9) 0.149(11) -0.022(6) -0.020(6) -0.008(7)
C1I 0.035(7) 0.078(12) 0.077(9) -0.009(7) -0.010(6) -0.021(8)
C1J 0.039(7) 0.063(11) 0.093(10) -0.009(7) -0.021(7) -0.021(8)
C1K 0.053(7) 0.097(12) 0.107(9) 0.003(7) -0.017(6) -0.038(8)
C1L 0.058(9) 0.084(14) 0.109(9) 0.004(9) -0.014(7) -0.040(8)
C1M 0.045(7) 0.068(10) 0.089(7) -0.013(7) 0.003(5) -0.023(6)
C1N 0.037(8) 0.067(12) 0.080(8) -0.003(7) -0.010(6) -0.022(7)
C1O 0.069(8) 0.118(10) 0.133(10) 0.018(7) -0.035(7) -0.044(8)
C1P 0.065(8) 0.109(9) 0.090(8) -0.014(7) 0.004(6) -0.032(6)
C1Q 0.068(14) 0.027(8) 0.093(17) -0.017(8) 0.011(12) -0.007(8)
C2A 0.041(9) 0.045(7) 0.060(8) -0.007(6) 0.000(7) 0.009(6)
C2B 0.061(11) 0.045(7) 0.063(9) -0.005(6) -0.012(8) 0.008(6)
C2C 0.057(10) 0.042(6) 0.071(7) -0.008(6) -0.010(6) 0.011(5)
C2D 0.067(12) 0.046(8) 0.070(8) -0.013(7) -0.011(8) 0.012(6)
C2E 0.053(9) 0.043(6) 0.062(7) -0.008(5) 0.000(6) 0.007(5)
C2F 0.040(9) 0.043(6) 0.058(8) -0.004(6) -0.001(7) 0.009(5)
C2G 0.081(8) 0.058(7) 0.078(7) -0.011(6) -0.024(6) 0.018(5)
C2H 0.068(8) 0.045(7) 0.069(7) -0.012(5) -0.005(5) 0.003(5)
C2I 0.056(7) 0.046(9) 0.062(9) -0.019(6) -0.010(6) 0.011(7)
C2J 0.053(7) 0.046(9) 0.064(8) -0.015(6) -0.013(6) 0.015(7)
C2K 0.088(7) 0.063(11) 0.065(8) -0.011(6) -0.012(6) 0.008(7)
C2L 0.093(8) 0.050(11) 0.070(10) -0.018(7) -0.016(6) 0.015(8)
C2M 0.090(8) 0.090(14) 0.084(9) -0.020(7) -0.021(6) -0.010(9)
C2N 0.060(8) 0.051(10) 0.075(9) -0.022(7) -0.019(6) 0.013(7)
C2O 0.095(8) 0.130(11) 0.101(10) 0.008(7) 0.002(7) -0.007(8)
C2P 0.109(9) 0.135(11) 0.114(10) -0.033(8) -0.044(7) -0.011(8)
C2Q 0.049(11) 0.033(8) 0.070(13) -0.012(7) -0.014(10) 0.009(8)
C3A 0.037(9) 0.043(7) 0.045(7) -0.017(6) 0.009(6) -0.008(5)
C3B 0.069(12) 0.050(7) 0.050(7) -0.033(8) 0.015(7) -0.009(5)
C3C 0.091(12) 0.062(7) 0.054(7) -0.033(8) 0.011(7) -0.002(5)
C3D 0.085(14) 0.057(8) 0.051(8) -0.024(9) 0.008(7) 0.000(6)
C3E 0.054(9) 0.054(7) 0.044(6) -0.011(6) 0.010(5) -0.003(5)
C3F 0.036(8) 0.042(7) 0.041(6) -0.016(6) 0.010(5) -0.007(5)
C3G 0.138(10) 0.071(8) 0.081(8) -0.055(7) 0.014(7) -0.001(6)
C3H 0.091(9) 0.076(8) 0.052(7) -0.023(6) -0.005(6) -0.009(5)
C3I 0.051(7) 0.034(7) 0.047(9) -0.009(5) 0.009(6) 0.008(6)
C3J 0.051(7) 0.040(7) 0.041(8) -0.006(5) 0.009(6) 0.011(6)
C3K 0.069(6) 0.045(8) 0.051(8) -0.005(5) 0.012(6) 0.002(6)
C3L 0.077(7) 0.055(10) 0.064(11) -0.015(6) 0.011(7) -0.006(9)
C3M 0.077(7) 0.066(10) 0.095(12) -0.020(6) 0.017(7) -0.027(10)
C3N 0.051(8) 0.041(8) 0.069(10) -0.011(6) 0.010(7) -0.001(7)
C3O 0.072(7) 0.074(8) 0.086(8) -0.009(6) 0.027(6) -0.021(7)
C3P 0.109(9) 0.122(11) 0.176(12) -0.056(8) 0.007(8) -0.057(9)
C3Q 0.036(9) 0.043(10) 0.055(9) -0.010(8) 0.006(7) 0.007(7)
C4A 0.041(9) 0.058(8) 0.066(10) -0.008(6) 0.006(8) -0.014(7)
C4B 0.037(8) 0.056(8) 0.073(10) -0.010(6) 0.005(7) -0.014(7)
C4C 0.034(7) 0.067(6) 0.061(8) 0.001(5) -0.007(6) -0.012(5)
C4D 0.050(10) 0.064(7) 0.078(11) -0.005(7) 0.017(9) -0.022(7)
C4E 0.074(10) 0.066(7) 0.084(10) -0.015(7) 0.029(8) -0.023(6)
C4F 0.049(9) 0.057(8) 0.068(9) -0.010(7) 0.010(8) -0.015(7)
C4G 0.053(7) 0.071(7) 0.125(9) -0.006(6) 0.013(6) -0.036(6)
C4H 0.079(8) 0.076(8) 0.103(9) -0.021(6) 0.044(7) -0.023(6)
C4I 0.061(8) 0.069(15) 0.077(9) -0.016(8) -0.004(6) 0.004(8)
C4J 0.050(8) 0.049(12) 0.078(8) -0.008(7) -0.011(6) 0.006(7)
C4K 0.070(8) 0.071(13) 0.085(7) -0.010(7) -0.020(5) 0.007(7)
C4L 0.070(8) 0.12(2) 0.081(9) -0.013(8) -0.025(6) 0.016(9)
C4M 0.091(7) 0.15(2) 0.090(9) -0.023(7) -0.011(6) 0.010(9)
C4N 0.059(8) 0.15(3) 0.080(10) -0.025(9) 0.001(6) 0.009(10)
C4O 0.103(9) 0.132(11) 0.087(8) -0.034(8) -0.008(7) 0.000(7)
C4P 0.104(8) 0.176(10) 0.143(9) -0.026(6) -0.007(6) -0.009(7)
C4Q 0.029(9) 0.044(10) 0.054(9) 0.000(7) 0.008(7) 0.003(7)
C5A 0.046(7) 0.036(9) 0.064(8) 0.006(6) -0.014(5) -0.008(6)
C5B 0.059(8) 0.045(11) 0.066(8) 0.006(7) -0.013(5) -0.007(7)
C5C 0.062(7) 0.064(11) 0.079(7) 0.008(6) -0.015(5) -0.014(6)
C5D 0.057(8) 0.061(13) 0.084(7) 0.012(7) -0.012(6) -0.009(7)
C5E 0.055(7) 0.087(14) 0.085(7) 0.011(7) -0.010(5) 0.002(7)
C5F 0.057(7) 0.039(10) 0.073(8) 0.002(6) -0.006(6) -0.006(7)
C5G 0.088(8) 0.109(9) 0.078(8) 0.015(7) -0.025(6) -0.007(6)
C5H 0.071(8) 0.137(11) 0.100(8) 0.019(7) 0.010(6) 0.012(7)
C5I 0.052(10) 0.061(8) 0.039(7) -0.002(7) -0.001(7) 0.000(6)
C5J 0.045(10) 0.061(7) 0.042(7) -0.003(7) 0.001(7) 0.002(6)
C5K 0.078(13) 0.084(7) 0.053(8) -0.008(7) 0.012(7) -0.012(6)
C5L 0.080(15) 0.091(8) 0.048(8) -0.015(8) 0.006(8) -0.008(6)
C5M 0.083(12) 0.092(8) 0.048(7) -0.019(8) 0.011(7) -0.009(6)
C5N 0.081(14) 0.068(9) 0.042(7) -0.015(8) 0.004(8) 0.003(6)
C5O 0.132(11) 0.087(8) 0.094(9) -0.023(7) 0.011(8) -0.024(7)
C5P 0.116(10) 0.107(9) 0.058(8) -0.038(7) 0.022(7) -0.001(6)
C5Q 0.059(10) 0.055(12) 0.049(12) -0.017(8) -0.002(8) 0.014(10)
C6A 0.075(9) 0.087(9) 0.047(12) -0.042(7) 0.002(8) 0.005(8)
C6B 0.075(8) 0.089(10) 0.063(14) -0.040(7) 0.000(7) 0.006(8)
C6C 0.077(7) 0.117(8) 0.055(11) -0.048(6) 0.003(6) -0.003(7)
C6D 0.096(10) 0.116(8) 0.026(9) -0.058(6) -0.002(7) -0.010(7)
C6E 0.100(9) 0.106(8) 0.052(11) -0.061(6) 0.006(7) -0.001(7)
C6F 0.093(9) 0.087(10) 0.040(11) -0.051(7) 0.004(7) 0.003(8)
C6G 0.088(9) 0.135(9) 0.100(10) -0.031(7) 0.003(7) -0.005(7)
C6H 0.129(10) 0.111(9) 0.104(10) -0.074(7) 0.008(7) 0.006(7)
C6I 0.056(11) 0.055(8) 0.062(8) -0.018(7) 0.001(7) -0.006(6)
C6J 0.069(12) 0.063(8) 0.073(9) -0.023(7) -0.015(8) 0.001(6)
C6K 0.103(15) 0.075(8) 0.099(8) -0.009(8) -0.015(7) -0.012(6)
C6L 0.090(16) 0.067(9) 0.100(8) -0.012(9) -0.010(7) -0.014(6)
C6M 0.068(12) 0.064(8) 0.087(7) -0.012(7) -0.002(6) -0.019(6)
C6N 0.065(12) 0.061(8) 0.064(8) -0.017(8) -0.001(7) -0.006(6)
C6O 0.138(9) 0.107(8) 0.122(8) -0.016(6) -0.021(6) 0.006(6)
C6P 0.141(11) 0.115(10) 0.086(8) -0.011(8) 0.003(7) -0.030(7)
C6Q 0.058(10) 0.046(11) 0.052(12) -0.021(8) 0.001(8) 0.000(9)
C7A 0.057(12) 0.047(8) 0.062(8) -0.012(8) -0.001(7) 0.002(6)
C7B 0.068(12) 0.046(8) 0.051(7) -0.015(8) -0.002(6) -0.001(6)
C7C 0.066(11) 0.069(7) 0.049(7) -0.017(7) -0.006(6) 0.002(5)
C7D 0.12(2) 0.101(10) 0.066(9) -0.046(13) -0.001(9) -0.018(7)
C7E 0.16(2) 0.116(10) 0.086(9) -0.067(12) 0.004(9) -0.014(7)
C7F 0.11(2) 0.074(11) 0.085(9) -0.044(13) -0.002(9) -0.015(7)
C7G 0.075(8) 0.070(7) 0.056(7) -0.023(6) 0.001(5) 0.003(5)
C7H 0.194(11) 0.159(9) 0.162(10) -0.061(7) -0.014(7) -0.057(7)
C7I 0.069(9) 0.057(9) 0.065(13) -0.008(6) 0.015(8) 0.000(8)
C7J 0.076(10) 0.071(9) 0.086(17) -0.015(7) 0.008(9) -0.001(9)
C7K 0.107(9) 0.075(9) 0.16(2) -0.016(7) -0.001(9) 0.008(9)
C7L 0.104(9) 0.061(10) 0.15(3) -0.018(7) 0.010(10) 0.013(10)
C7M 0.093(8) 0.055(8) 0.154(19) -0.008(6) 0.016(8) 0.009(8)
C7N 0.070(9) 0.055(8) 0.093(17) -0.009(6) 0.012(9) 0.003(8)
C7O 0.149(9) 0.143(9) 0.188(10) -0.061(7) -0.007(7) 0.002(7)
C7P 0.095(9) 0.106(10) 0.180(13) -0.001(7) 0.013(8) 0.022(9)
C7Q 0.058(12) 0.034(10) 0.057(10) -0.015(9) -0.002(8) 0.012(8)
C8A 0.055(8) 0.068(13) 0.068(9) 0.000(7) 0.021(6) 0.011(8)
C8B 0.055(7) 0.045(10) 0.075(9) 0.008(7) 0.023(6) 0.007(8)
C8C 0.064(7) 0.075(12) 0.081(8) -0.004(6) 0.025(5) 0.014(7)
C8D 0.073(8) 0.075(15) 0.079(9) -0.003(8) 0.023(6) 0.015(9)
C8E 0.078(8) 0.098(14) 0.077(7) -0.009(8) 0.018(6) 0.024(7)
C8F 0.064(9) 0.060(13) 0.073(8) 0.008(8) 0.016(6) 0.010(8)
C8G 0.065(7) 0.102(10) 0.102(9) -0.015(6) 0.027(6) 0.008(7)
C8H 0.090(9) 0.114(10) 0.082(8) -0.007(7) 0.010(6) 0.027(7)
C8I 0.050(10) 0.058(7) 0.067(10) -0.001(6) 0.003(8) 0.018(7)
C8J 0.030(8) 0.064(7) 0.058(9) 0.004(6) 0.013(7) 0.014(6)
C8K 0.040(8) 0.060(6) 0.083(10) 0.000(5) 0.005(7) 0.019(5)
C8L 0.058(11) 0.063(8) 0.101(12) -0.013(7) -0.016(10) 0.030(7)
C8M 0.082(11) 0.065(8) 0.110(11) -0.020(7) -0.033(9) 0.031(6)
C8N 0.054(10) 0.061(8) 0.069(10) -0.011(7) 0.000(8) 0.022(7)
C8O 0.082(9) 0.059(7) 0.110(9) -0.005(6) 0.005(7) 0.014(6)
C8P 0.100(9) 0.105(10) 0.134(10) -0.036(7) -0.049(7) 0.019(7)
C8Q 0.069(14) 0.073(15) 0.059(10) -0.032(12) 0.002(9) 0.010(9)
C9A 0.061(8) 0.061(13) 0.047(7) 0.009(7) 0.012(6) 0.010(7)
C9B 0.056(7) 0.082(16) 0.041(8) 0.006(7) 0.017(5) 0.017(7)
C9C 0.057(7) 0.117(16) 0.067(7) 0.007(7) 0.017(5) 0.010(7)
C9D 0.062(9) 0.10(2) 0.068(7) 0.000(9) 0.023(6) 0.006(7)
C9E 0.069(8) 0.135(18) 0.071(7) 0.004(8) 0.020(5) 0.006(7)
C9F 0.067(8) 0.080(16) 0.048(8) 0.008(8) 0.014(6) 0.011(7)
C9G 0.065(8) 0.124(10) 0.079(8) 0.020(6) 0.004(6) 0.003(7)
C9H 0.116(10) 0.170(12) 0.076(8) -0.020(8) 0.036(7) -0.001(7)
C9I 0.044(10) 0.076(9) 0.070(9) 0.008(7) 0.030(8) 0.008(7)
C9J 0.053(12) 0.078(8) 0.076(9) 0.004(7) 0.017(8) 0.008(7)
C9K 0.085(14) 0.090(7) 0.087(9) 0.004(7) 0.006(9) 0.018(6)
C9L 0.11(2) 0.100(9) 0.083(10) -0.009(9) 0.002(10) 0.020(7)
C9M 0.136(19) 0.102(9) 0.094(8) -0.011(9) -0.002(9) 0.017(7)
C9N 0.097(18) 0.087(10) 0.078(9) -0.004(9) 0.016(9) 0.005(7)
C9O 0.121(11) 0.087(8) 0.121(10) 0.002(7) 0.006(8) 0.014(7)
C9P 0.174(10) 0.169(10) 0.126(9) -0.029(7) -0.006(7) -0.021(7)
C9Q 0.040(8) 0.060(12) 0.043(11) 0.012(7) 0.009(7) 0.005(9)
C10A 0.041(7) 0.041(8) 0.045(9) -0.003(6) 0.003(6) -0.012(7)
C10B 0.048(6) 0.046(8) 0.052(9) -0.003(6) 0.001(6) -0.015(7)
C10C 0.052(6) 0.059(7) 0.057(9) 0.000(5) -0.003(5) -0.016(7)
C10D 0.062(8) 0.067(9) 0.062(11) -0.006(7) -0.006(7) -0.023(9)
C10E 0.065(8) 0.075(10) 0.089(10) -0.004(7) -0.009(7) -0.038(9)
C10F 0.064(8) 0.069(11) 0.081(13) 0.000(7) -0.008(8) -0.043(11)
C10G 0.052(6) 0.072(7) 0.066(7) 0.009(5) -0.007(5) -0.024(5)
C10H 0.096(9) 0.089(9) 0.100(9) -0.009(6) -0.017(7) -0.047(7)
C10I 0.040(9) 0.044(8) 0.072(8) 0.009(7) -0.005(7) -0.008(6)
C10J 0.060(12) 0.052(8) 0.081(9) 0.005(7) 0.003(7) -0.015(6)
C10K 0.097(13) 0.055(8) 0.106(8) 0.019(8) -0.001(7) -0.017(6)
C10L 0.072(14) 0.057(9) 0.112(8) 0.010(9) -0.009(8) -0.009(6)
C10M 0.089(14) 0.058(8) 0.107(8) 0.017(8) -0.005(7) 0.001(6)
C10N 0.049(11) 0.054(8) 0.075(9) 0.002(7) -0.003(7) -0.004(6)
C10O 0.131(11) 0.093(10) 0.121(9) 0.030(8) 0.011(7) -0.035(7)
C10P 0.148(12) 0.100(10) 0.117(9) 0.007(8) -0.009(8) 0.024(7)
C10Q 0.047(9) 0.040(10) 0.058(12) 0.014(7) 0.010(7) -0.009(9)
C11A 0.038(7) 0.032(7) 0.048(7) -0.014(5) -0.003(5) -0.004(5)
C11B 0.047(8) 0.032(6) 0.056(8) -0.010(6) 0.001(6) 0.001(6)
C11C 0.059(8) 0.040(7) 0.074(7) -0.003(6) -0.010(6) -0.002(5)
C11D 0.061(9) 0.050(9) 0.085(9) -0.001(7) -0.001(7) -0.003(7)
C11E 0.054(6) 0.050(8) 0.083(8) -0.004(5) -0.003(6) -0.009(6)
C11F 0.042(7) 0.047(8) 0.059(8) -0.010(6) 0.007(6) -0.003(6)
C11G 0.108(9) 0.053(7) 0.083(8) -0.002(6) -0.001(6) 0.013(6)
C11H 0.054(7) 0.066(8) 0.097(8) -0.005(5) 0.006(6) -0.016(6)
C11I 0.037(6) 0.052(8) 0.046(10) -0.004(5) 0.001(6) -0.007(7)
C11J 0.050(8) 0.061(7) 0.052(12) 0.000(6) -0.004(7) -0.019(7)
C11K 0.061(7) 0.074(7) 0.119(16) -0.003(5) -0.014(7) -0.045(8)
C11L 0.060(7) 0.055(8) 0.073(14) -0.009(5) -0.010(7) -0.014(8)
C11M 0.050(6) 0.052(7) 0.086(12) -0.015(5) -0.001(6) -0.009(7)
C11N 0.038(6) 0.043(7) 0.058(11) -0.006(5) 0.000(6) 0.003(7)
C11O 0.080(8) 0.086(8) 0.172(12) 0.012(6) -0.020(8) -0.064(7)
C11P 0.052(7) 0.074(8) 0.139(10) -0.016(5) -0.013(6) -0.009(7)
C11Q 0.045(10) 0.041(9) 0.037(9) -0.009(7) 0.000(7) 0.009(7)
C12A 0.047(10) 0.038(7) 0.046(7) -0.014(6) 0.008(6) -0.007(5)
C12B 0.041(9) 0.036(7) 0.046(6) -0.001(6) 0.008(6) -0.002(5)
C12C 0.074(11) 0.043(7) 0.054(6) -0.010(7) 0.010(6) -0.009(5)
C12D 0.058(11) 0.045(7) 0.059(7) -0.008(7) 0.005(7) -0.006(5)
C12E 0.073(11) 0.040(6) 0.060(7) -0.016(6) 0.008(6) -0.010(5)
C12F 0.040(9) 0.039(6) 0.059(8) -0.013(6) 0.010(7) -0.007(5)
C12G 0.094(8) 0.053(7) 0.058(6) -0.011(6) 0.019(6) -0.010(5)
C12H 0.093(8) 0.041(6) 0.084(8) -0.027(5) 0.023(6) -0.014(5)
C12I 0.048(6) 0.040(7) 0.030(8) -0.007(5) 0.002(5) -0.008(6)
C12J 0.046(7) 0.041(7) 0.046(9) -0.006(5) 0.000(6) 0.005(6)
C12K 0.056(6) 0.047(7) 0.062(10) -0.007(5) -0.004(5) 0.011(6)
C12L 0.060(6) 0.043(8) 0.052(11) -0.002(5) -0.006(5) 0.009(7)
C12M 0.061(6) 0.044(7) 0.054(9) -0.002(4) -0.007(5) -0.002(6)
C12N 0.045(7) 0.048(7) 0.058(11) -0.002(5) 0.006(6) 0.002(7)
C12O 0.065(7) 0.057(7) 0.074(7) -0.020(5) -0.001(5) 0.014(6)
C12P 0.064(7) 0.065(7) 0.081(8) 0.009(5) -0.010(5) -0.002(6)
C12Q 0.038(10) 0.047(9) 0.048(10) -0.007(8) 0.007(8) -0.005(8)
C20A 0.070(11) 0.064(10) 0.077(15) 0.015(8) 0.017(10) 0.015(8)
C20B 0.063(10) 0.067(9) 0.058(12) 0.011(7) -0.001(8) 0.017(8)
C20C 0.078(11) 0.072(10) 0.084(16) 0.014(8) 0.015(11) 0.021(9)
C20D 0.072(11) 0.081(11) 0.076(15) 0.016(8) 0.012(10) 0.019(9)
C20E 0.096(13) 0.081(11) 0.14(3) 0.023(9) 0.052(16) 0.031(11)
C20F 0.084(13) 0.073(11) 0.13(2) 0.022(8) 0.045(15) 0.029(11)
C20G 0.072(11) 0.047(10) 0.067(9) 0.007(8) 0.008(8) -0.004(7)
C20H 0.086(12) 0.047(10) 0.076(10) -0.011(8) 0.017(8) -0.010(8)
C20I 0.100(13) 0.072(13) 0.077(10) -0.008(10) 0.011(8) -0.010(9)
C20J 0.091(13) 0.068(12) 0.079(10) -0.019(9) 0.013(8) -0.003(8)
C20K 0.071(11) 0.055(11) 0.074(10) -0.007(8) 0.004(8) 0.002(8)
C20L 0.075(11) 0.049(10) 0.075(10) 0.009(9) 0.004(8) -0.007(8)
C20M 0.053(11) 0.058(9) 0.098(15) -0.007(7) 0.000(10) 0.004(9)
C20N 0.073(14) 0.086(12) 0.13(2) -0.017(9) -0.027(14) 0.019(11)
C20O 0.094(17) 0.094(12) 0.15(2) -0.027(11) -0.043(18) 0.017(13)
C20P 0.14(2) 0.094(13) 0.19(3) -0.031(11) -0.09(3) 0.014(12)
C20Q 0.100(17) 0.063(10) 0.13(2) -0.017(9) -0.038(16) 0.000(10)
C20R 0.074(13) 0.056(9) 0.102(16) -0.008(8) -0.015(12) -0.001(9)
C20S 0.096(13) 0.054(13) 0.068(10) -0.003(10) 0.022(9) -0.002(9)
C20T 0.110(14) 0.073(16) 0.076(11) -0.019(12) 0.022(9) -0.001(10)
C20U 0.115(14) 0.088(18) 0.079(11) -0.025(13) 0.024(10) -0.004(11)
C20V 0.100(14) 0.075(16) 0.079(11) -0.003(11) 0.017(10) 0.001(10)
C20W 0.117(16) 0.14(3) 0.086(12) -0.035(17) 0.034(11) -0.030(14)
C20X 0.102(14) 0.089(17) 0.077(11) -0.010(12) 0.024(10) -0.020(11)
C30A 0.053(12) 0.081(11) 0.067(10) 0.008(9) 0.012(8) -0.007(8)
C30B 0.046(10) 0.078(11) 0.075(10) 0.021(8) 0.002(8) -0.011(8)
C30C 0.053(13) 0.117(14) 0.073(10) 0.017(10) 0.000(8) -0.009(8)
C30D 0.071(15) 0.120(15) 0.072(11) 0.008(11) 0.000(9) -0.006(9)
C30E 0.069(15) 0.119(14) 0.070(10) -0.004(11) 0.010(9) -0.002(9)
C30F 0.072(14) 0.092(12) 0.066(10) -0.006(10) 0.010(9) -0.004(8)
C30G 0.064(10) 0.073(14) 0.068(10) -0.004(9) -0.012(8) 0.012(9)
C30H 0.068(10) 0.086(15) 0.068(10) -0.014(9) -0.009(8) 0.008(10)
C30I 0.076(10) 0.112(19) 0.075(11) -0.021(11) -0.015(8) 0.003(11)
C30J 0.082(11) 0.13(2) 0.075(12) -0.013(11) -0.012(9) 0.008(12)
C30K 0.071(10) 0.14(2) 0.074(12) -0.003(10) -0.014(8) 0.008(13)
C30L 0.068(10) 0.14(2) 0.081(12) 0.011(11) -0.013(8) -0.009(14)
C30M 0.063(9) 0.080(10) 0.068(11) -0.016(7) 0.026(8) -0.021(8)
C30N 0.075(10) 0.089(10) 0.116(17) -0.024(8) 0.003(11) -0.006(11)
C30O 0.089(7) 0.094(8) 0.125(9) -0.028(6) -0.001(7) -0.002(7)
C30P 0.090(7) 0.094(7) 0.125(9) -0.027(6) -0.001(7) -0.002(6)
C30Q 0.091(7) 0.095(7) 0.125(8) -0.026(6) -0.001(6) -0.001(6)
C30R 0.091(7) 0.094(7) 0.125(9) -0.026(6) -0.001(7) 0.000(6)
C30S 0.058(9) 0.049(8) 0.053(9) -0.011(7) -0.004(7) 0.006(6)
C30T 0.070(10) 0.048(8) 0.054(9) -0.010(7) 0.003(8) 0.004(7)
C30U 0.070(10) 0.051(8) 0.060(9) -0.008(7) -0.006(7) -0.004(7)
C30V 0.077(11) 0.061(9) 0.062(10) -0.007(8) 0.000(8) -0.006(7)
C30W 0.072(11) 0.061(9) 0.065(10) -0.004(8) 0.000(8) -0.002(7)
C30X 0.063(10) 0.053(9) 0.058(9) -0.009(7) 0.002(7) 0.005(7)

loop_
_atom_type_symbol
_atom_type_description
_atom_type_scat_dispersion_real
_atom_type_scat_dispersion_imag
_atom_type_scat_source
C C 0.0033 0.0016 'International Tables Vol C Tables 4.2.6.8 and 6.1.1.4'
H H 0.0000 0.0000 'International Tables Vol C Tables 4.2.6.8 and 6.1.1.4'
Au Au -2.0133 8.8022 'International Tables Vol C Tables 4.2.6.8 and 6.1.1.4'
F F 0.0171 0.0103 'International Tables Vol C Tables 4.2.6.8 and 6.1.1.4'
I I -0.4742 1.8119 'International Tables Vol C Tables 4.2.6.8 and 6.1.1.4'
P P 0.1023 0.0942 'International Tables Vol C Tables 4.2.6.8 and 6.1.1.4'
Cl Cl 0.1484 0.1585 'International Tables Vol C Tables 4.2.6.8 and 6.1.1.4'

loop_
_geom_angle_atom_site_label_1
_geom_angle_atom_site_label_2
_geom_angle_atom_site_label_3
_geom_angle_site_symmetry_1
_geom_angle_site_symmetry_3
_geom_angle
_geom_angle_publ_flag
Au11 Au1 Au12 . . 64.30(3) ?
Au11 Au1 Au13 . . 63.93(3) ?
Au12 Au1 Au13 . . 63.53(3) ?
Au11 Au1 Au10 . . 178.86(4) ?
Au12 Au1 Au10 . . 116.83(3) ?
Au13 Au1 Au10 . . 116.27(3) ?
Au11 Au1 Au9 . . 116.46(3) ?
Au12 Au1 Au9 . . 116.11(3) ?
Au13 Au1 Au9 . . 179.37(3) ?
Au10 Au1 Au9 . . 63.35(3) ?
Au11 Au1 Au8 . . 115.70(3) ?
Au12 Au1 Au8 . . 179.38(4) ?
Au13 Au1 Au8 . . 117.06(3) ?
Au10 Au1 Au8 . . 63.17(3) ?
Au9 Au1 Au8 . . 63.30(3) ?
Au11 Au1 Au6 . . 116.97(3) ?
Au12 Au1 Au6 . . 63.52(3) ?
Au13 Au1 Au6 . . 116.93(3) ?
Au10 Au1 Au6 . . 64.02(3) ?
Au9 Au1 Au6 . . 62.47(3) ?
Au8 Au1 Au6 . . 116.11(3) ?
Au11 Au1 Au5 . . 64.02(3) ?
Au12 Au1 Au5 . . 62.31(3) ?
Au13 Au1 Au5 . . 116.23(3) ?
Au10 Au1 Au5 . . 116.51(3) ?
Au9 Au1 Au5 . . 63.77(3) ?
Au8 Au1 Au5 . . 117.09(3) ?
Au6 Au1 Au5 . . 61.92(3) ?
Au11 Au1 Au2 . . 116.74(3) ?
Au12 Au1 Au2 . . 116.46(3) ?
Au13 Au1 Au2 . . 63.45(3) ?
Au10 Au1 Au2 . . 62.76(3) ?
Au9 Au1 Au2 . . 116.53(3) ?
Au8 Au1 Au2 . . 64.13(3) ?
Au6 Au1 Au2 . . 116.59(3) ?
Au5 Au1 Au2 . . 178.30(3) ?
Au11 Au1 Au3 . . 62.39(3) ?
Au12 Au1 Au3 . . 116.86(3) ?
Au13 Au1 Au3 . . 64.31(3) ?
Au10 Au1 Au3 . . 116.60(3) ?
Au9 Au1 Au3 . . 116.29(3) ?
Au8 Au1 Au3 . . 63.50(3) ?
Au6 Au1 Au3 . . 178.37(4) ?
Au5 Au1 Au3 . . 116.70(3) ?
Au2 Au1 Au3 . . 64.80(3) ?
Au11 Au1 Au4 . . 63.42(3) ?
Au12 Au1 Au4 . . 117.10(3) ?
Au13 Au1 Au4 . . 117.29(3) ?
Au10 Au1 Au4 . . 115.76(3) ?
Au9 Au1 Au4 . . 63.32(3) ?
Au8 Au1 Au4 . . 62.53(3) ?
Au6 Au1 Au4 . . 115.75(3) ?
Au5 Au1 Au4 . . 64.93(2) ?
Au2 Au1 Au4 . . 116.75(3) ?
Au3 Au1 Au4 . . 62.63(3) ?
Au11 Au1 Au7 . . 116.89(3) ?
Au12 Au1 Au7 . . 63.90(3) ?
Au13 Au1 Au7 . . 62.23(3) ?
Au10 Au1 Au7 . . 63.91(3) ?
Au9 Au1 Au7 . . 117.17(3) ?
Au8 Au1 Au7 . . 116.47(3) ?
Au6 Au1 Au7 . . 65.35(3) ?
Au5 Au1 Au7 . . 116.36(3) ?
Au2 Au1 Au7 . . 61.96(2) ?
Au3 Au1 Au7 . . 116.28(3) ?
Au4 Au1 Au7 . . 178.70(3) ?
P1 Au2 Au1 . . 161.43(13) ?
P1 Au2 Au7 . . 134.60(13) ?
Au1 Au2 Au7 . . 59.27(2) ?
P1 Au2 Au10 . . 135.74(14) ?
Au1 Au2 Au10 . . 58.37(2) ?
Au7 Au2 Au10 . . 61.48(3) ?
P1 Au2 Au13 . . 114.66(15) ?
Au1 Au2 Au13 . . 58.00(2) ?
Au7 Au2 Au13 . . 59.54(2) ?
Au10 Au2 Au13 . . 108.04(3) ?
P1 Au2 Au8 . . 114.99(13) ?
Au1 Au2 Au8 . . 57.83(2) ?
Au7 Au2 Au8 . . 108.93(3) ?
Au10 Au2 Au8 . . 59.61(3) ?
Au13 Au2 Au8 . . 107.32(3) ?
P1 Au2 Au3 . . 103.83(13) ?
Au1 Au2 Au3 . . 57.61(2) ?
Au7 Au2 Au3 . . 108.10(3) ?
Au10 Au2 Au3 . . 107.05(3) ?
Au13 Au2 Au3 . . 60.07(2) ?
Au8 Au2 Au3 . . 59.08(3) ?
P2 Au3 Au1 . . 159.91(13) ?
P2 Au3 Au11 . . 137.18(15) ?
Au1 Au3 Au11 . . 58.50(2) ?
P2 Au3 Au4 . . 135.67(13) ?
Au1 Au3 Au4 . . 58.85(2) ?
Au11 Au3 Au4 . . 60.81(3) ?
P2 Au3 Au8 . . 113.36(15) ?
Au1 Au3 Au8 . . 58.15(2) ?
Au11 Au3 Au8 . . 108.01(3) ?
Au4 Au3 Au8 . . 59.52(3) ?
P2 Au3 Au13 . . 114.88(14) ?
Au1 Au3 Au13 . . 57.57(2) ?
Au11 Au3 Au13 . . 60.32(2) ?
Au4 Au3 Au13 . . 108.44(3) ?
Au8 Au3 Au13 . . 107.06(3) ?
P2 Au3 Au2 . . 102.33(13) ?
Au1 Au3 Au2 . . 57.60(2) ?
Au11 Au3 Au2 . . 107.53(3) ?
Au4 Au3 Au2 . . 107.67(3) ?
Au8 Au3 Au2 . . 59.94(3) ?
Au13 Au3 Au2 . . 58.89(2) ?
P3 Au4 Au1 . . 159.33(13) ?
P3 Au4 Au8 . . 136.02(12) ?
Au1 Au4 Au8 . . 58.46(2) ?
P3 Au4 Au3 . . 137.91(13) ?
Au1 Au4 Au3 . . 58.52(2) ?
Au8 Au4 Au3 . . 60.71(3) ?
P3 Au4 Au9 . . 112.48(13) ?
Au1 Au4 Au9 . . 58.00(2) ?
Au8 Au4 Au9 . . 60.13(2) ?
Au3 Au4 Au9 . . 108.37(3) ?
P3 Au4 Au11 . . 115.30(12) ?
Au1 Au4 Au11 . . 57.83(2) ?
Au8 Au4 Au11 . . 107.67(3) ?
Au3 Au4 Au11 . . 59.19(3) ?
Au9 Au4 Au11 . . 107.38(3) ?
P3 Au4 Au5 . . 102.01(13) ?
Au1 Au4 Au5 . . 57.36(2) ?
Au8 Au4 Au5 . . 107.41(3) ?
Au3 Au4 Au5 . . 107.06(3) ?
Au9 Au4 Au5 . . 59.48(2) ?
Au11 Au4 Au5 . . 59.61(2) ?
P4 Au5 Au1 . . 162.10(12) ?
P4 Au5 Au6 . . 135.19(13) ?
Au1 Au5 Au6 . . 59.02(2) ?
P4 Au5 Au12 . . 134.31(13) ?
Au1 Au5 Au12 . . 58.57(2) ?
Au6 Au5 Au12 . . 61.23(3) ?
P4 Au5 Au9 . . 115.99(13) ?
Au1 Au5 Au9 . . 57.95(2) ?
Au6 Au5 Au9 . . 59.57(2) ?
Au12 Au5 Au9 . . 108.12(3) ?
P4 Au5 Au11 . . 114.08(14) ?
Au1 Au5 Au11 . . 57.71(2) ?
Au6 Au5 Au11 . . 109.14(3) ?
Au12 Au5 Au11 . . 60.85(3) ?
Au9 Au5 Au11 . . 106.53(3) ?
P4 Au5 Au4 . . 104.43(12) ?
Au1 Au5 Au4 . . 57.71(2) ?
Au6 Au5 Au4 . . 107.44(3) ?
Au12 Au5 Au4 . . 107.95(3) ?
Au9 Au5 Au4 . . 59.05(2) ?
Au11 Au5 Au4 . . 58.99(2) ?
P5 Au6 Au1 . . 161.89(14) ?
P5 Au6 Au5 . . 136.01(14) ?
Au1 Au6 Au5 . . 59.06(2) ?
P5 Au6 Au9 . . 133.48(14) ?
Au1 Au6 Au9 . . 58.62(2) ?
Au5 Au6 Au9 . . 61.46(2) ?
P5 Au6 Au12 . . 116.91(14) ?
Au1 Au6 Au12 . . 58.00(2) ?
Au5 Au6 Au12 . . 59.53(3) ?
Au9 Au6 Au12 . . 108.27(3) ?
P5 Au6 Au10 . . 113.23(14) ?
Au1 Au6 Au10 . . 57.78(2) ?
Au5 Au6 Au10 . . 108.83(3) ?
Au9 Au6 Au10 . . 59.95(2) ?
Au12 Au6 Au10 . . 107.09(3) ?
P5 Au6 Au7 . . 104.41(14) ?
Au1 Au6 Au7 . . 57.59(2) ?
Au5 Au6 Au7 . . 107.62(3) ?
Au9 Au6 Au7 . . 107.56(3) ?
Au12 Au6 Au7 . . 59.50(2) ?
Au10 Au6 Au7 . . 59.31(3) ?
P6 Au7 Au1 . . 158.88(15) ?
P6 Au7 Au2 . . 133.87(14) ?
Au1 Au7 Au2 . . 58.77(2) ?
P6 Au7 Au13 . . 139.96(15) ?
Au1 Au7 Au13 . . 58.36(2) ?
Au2 Au7 Au13 . . 61.02(3) ?
P6 Au7 Au12 . . 117.23(14) ?
Au1 Au7 Au12 . . 57.53(2) ?
Au2 Au7 Au12 . . 108.38(3) ?
Au13 Au7 Au12 . . 60.05(2) ?
P6 Au7 Au10 . . 110.74(15) ?
Au1 Au7 Au10 . . 57.56(2) ?
Au2 Au7 Au10 . . 59.56(3) ?
Au13 Au7 Au10 . . 107.70(3) ?
Au12 Au7 Au10 . . 106.33(3) ?
P6 Au7 Au6 . . 102.12(14) ?
Au1 Au7 Au6 . . 57.06(2) ?
Au2 Au7 Au6 . . 107.10(3) ?
Au13 Au7 Au6 . . 106.85(3) ?
Au12 Au7 Au6 . . 58.70(2) ?
Au10 Au7 Au6 . . 59.16(2) ?
I1 Au8 Au1 . . 163.39(5) ?
I1 Au8 Au4 . . 123.65(5) ?
Au1 Au8 Au4 . . 59.01(2) ?
I1 Au8 Au10 . . 126.35(5) ?
Au1 Au8 Au10 . . 58.27(2) ?
Au4 Au8 Au10 . . 108.73(3) ?
I1 Au8 Au9 . . 138.30(5) ?
Au1 Au8 Au9 . . 58.28(2) ?
Au4 Au8 Au9 . . 60.45(3) ?
Au10 Au8 Au9 . . 60.02(3) ?
I1 Au8 Au3 . . 107.37(5) ?
Au1 Au8 Au3 . . 58.36(2) ?
Au4 Au8 Au3 . . 59.77(3) ?
Au10 Au8 Au3 . . 108.22(3) ?
Au9 Au8 Au3 . . 107.88(3) ?
I1 Au8 Au2 . . 108.81(5) ?
Au1 Au8 Au2 . . 58.03(2) ?
Au4 Au8 Au2 . . 108.71(3) ?
Au10 Au8 Au2 . . 59.15(3) ?
Au9 Au8 Au2 . . 107.37(3) ?
Au3 Au8 Au2 . . 60.98(3) ?
I2 Au9 Au1 . . 162.78(5) ?
I2 Au9 Au6 . . 121.87(5) ?
Au1 Au9 Au6 . . 58.91(2) ?
I2 Au9 Au10 . . 138.69(5) ?
Au1 Au9 Au10 . . 58.26(3) ?
Au6 Au9 Au10 . . 61.08(3) ?
I2 Au9 Au8 . . 128.00(5) ?
Au1 Au9 Au8 . . 58.42(2) ?
Au6 Au9 Au8 . . 109.04(3) ?
Au10 Au9 Au8 . . 59.86(3) ?
I2 Au9 Au4 . . 108.76(4) ?
Au1 Au9 Au4 . . 58.68(3) ?
Au6 Au9 Au4 . . 108.93(3) ?
Au10 Au9 Au4 . . 107.77(3) ?
Au8 Au9 Au4 . . 59.42(2) ?
I2 Au9 Au5 . . 106.19(4) ?
Au1 Au9 Au5 . . 58.28(2) ?
Au6 Au9 Au5 . . 58.97(2) ?
Au10 Au9 Au5 . . 107.76(3) ?
Au8 Au9 Au5 . . 108.43(3) ?
Au4 Au9 Au5 . . 61.48(2) ?
I3 Au10 Au1 . . 165.10(5) ?
I3 Au10 Au2 . . 122.08(5) ?
Au1 Au10 Au2 . . 58.87(3) ?
I3 Au10 Au8 . . 136.14(5) ?
Au1 Au10 Au8 . . 58.56(2) ?
Au2 Au10 Au8 . . 61.24(3) ?
I3 Au10 Au9 . . 127.20(5) ?
Au1 Au10 Au9 . . 58.40(2) ?
Au2 Au10 Au9 . . 109.10(3) ?
Au8 Au10 Au9 . . 60.11(3) ?
I3 Au10 Au6 . . 110.93(5) ?
Au1 Au10 Au6 . . 58.20(2) ?
Au2 Au10 Au6 . . 108.51(3) ?
Au8 Au10 Au6 . . 107.55(3) ?
Au9 Au10 Au6 . . 58.97(2) ?
I3 Au10 Au7 . . 108.10(5) ?
Au1 Au10 Au7 . . 58.53(2) ?
Au2 Au10 Au7 . . 58.95(3) ?
Au8 Au10 Au7 . . 108.21(3) ?
Au9 Au10 Au7 . . 108.55(3) ?
Au6 Au10 Au7 . . 61.53(2) ?
I4 Au11 Au1 . . 165.08(5) ?
I4 Au11 Au3 . . 121.75(4) ?
Au1 Au11 Au3 . . 59.11(2) ?
I4 Au11 Au4 . . 107.70(4) ?
Au1 Au11 Au4 . . 58.75(2) ?
Au3 Au11 Au4 . . 60.00(3) ?
I4 Au11 Au13 . . 136.64(5) ?
Au1 Au11 Au13 . . 58.06(2) ?
Au3 Au11 Au13 . . 61.19(3) ?
Au4 Au11 Au13 . . 108.50(3) ?
I4 Au11 Au5 . . 111.05(5) ?
Au1 Au11 Au5 . . 58.27(2) ?
Au3 Au11 Au5 . . 109.13(3) ?
Au4 Au11 Au5 . . 61.40(2) ?
Au13 Au11 Au5 . . 106.80(3) ?
I4 Au11 Au12 . . 127.89(4) ?
Au1 Au11 Au12 . . 57.87(2) ?
Au3 Au11 Au12 . . 108.73(3) ?
Au4 Au11 Au12 . . 107.93(3) ?
Au13 Au11 Au12 . . 59.47(2) ?
Au5 Au11 Au12 . . 58.40(2) ?
I5 Au12 Au1 . . 165.33(5) ?
I5 Au12 Au5 . . 125.32(5) ?
Au1 Au12 Au5 . . 59.12(2) ?
I5 Au12 Au13 . . 123.88(5) ?
Au1 Au12 Au13 . . 58.24(3) ?
Au5 Au12 Au13 . . 109.11(3) ?
I5 Au12 Au6 . . 110.11(5) ?
Au1 Au12 Au6 . . 58.49(2) ?
Au5 Au12 Au6 . . 59.24(2) ?
Au13 Au12 Au6 . . 108.33(3) ?
I5 Au12 Au11 . . 136.78(5) ?
Au1 Au12 Au11 . . 57.83(2) ?
Au5 Au12 Au11 . . 60.74(3) ?
Au13 Au12 Au11 . . 60.01(2) ?
Au6 Au12 Au11 . . 107.49(3) ?
I5 Au12 Au7 . . 108.81(4) ?
Au1 Au12 Au7 . . 58.57(2) ?
Au5 Au12 Au7 . . 109.23(3) ?
Au13 Au12 Au7 . . 58.80(2) ?
Au6 Au12 Au7 . . 61.80(3) ?
Au11 Au12 Au7 . . 107.24(3) ?
I6 Au13 Au1 . . 168.62(5) ?
I6 Au13 Au7 . . 124.52(5) ?
Au1 Au13 Au7 . . 59.41(3) ?
I6 Au13 Au12 . . 133.06(5) ?
Au1 Au13 Au12 . . 58.23(2) ?
Au7 Au13 Au12 . . 61.15(2) ?
I6 Au13 Au2 . . 112.85(5) ?
Au1 Au13 Au2 . . 58.55(3) ?
Au7 Au13 Au2 . . 59.44(2) ?
Au12 Au13 Au2 . . 108.02(3) ?
I6 Au13 Au11 . . 123.39(5) ?
Au1 Au13 Au11 . . 58.01(2) ?
Au7 Au13 Au11 . . 109.51(3) ?
Au12 Au13 Au11 . . 60.52(2) ?
Au2 Au13 Au11 . . 107.80(3) ?
I6 Au13 Au3 . . 111.92(5) ?
Au1 Au13 Au3 . . 58.12(3) ?
Au7 Au13 Au3 . . 108.80(3) ?
Au12 Au13 Au3 . . 107.41(3) ?
Au2 Au13 Au3 . . 61.04(2) ?
Au11 Au13 Au3 . . 58.49(2) ?
Au22 Au14 Au25 . . 116.28(4) ?
Au22 Au14 Au23 . . 63.30(3) ?
Au25 Au14 Au23 . . 117.54(3) ?
Au22 Au14 Au24 . . 116.93(4) ?
Au25 Au14 Au24 . . 64.16(3) ?
Au23 Au14 Au24 . . 178.13(4) ?
Au22 Au14 Au26 . . 179.29(4) ?
Au25 Au14 Au26 . . 63.35(3) ?
Au23 Au14 Au26 . . 116.25(4) ?
Au24 Au14 Au26 . . 63.54(3) ?
Au22 Au14 Au20 . . 116.45(3) ?
Au25 Au14 Au20 . . 63.98(3) ?
Au23 Au14 Au20 . . 63.82(3) ?
Au24 Au14 Au20 . . 117.07(3) ?
Au26 Au14 Au20 . . 62.86(3) ?
Au22 Au14 Au15 . . 116.30(3) ?
Au25 Au14 Au15 . . 116.38(3) ?
Au23 Au14 Au15 . . 62.12(3) ?
Au24 Au14 Au15 . . 116.62(3) ?
Au26 Au14 Au15 . . 63.63(3) ?
Au20 Au14 Au15 . . 62.15(3) ?
Au22 Au14 Au18 . . 64.53(3) ?
Au25 Au14 Au18 . . 61.71(3) ?
Au23 Au14 Au18 . . 117.36(3) ?
Au24 Au14 Au18 . . 63.96(3) ?
Au26 Au14 Au18 . . 115.51(3) ?
Au20 Au14 Au18 . . 115.61(3) ?
Au15 Au14 Au18 . . 177.76(4) ?
Au22 Au14 Au16 . . 116.63(3) ?
Au25 Au14 Au16 . . 116.41(3) ?
Au23 Au14 Au16 . . 116.13(4) ?
Au24 Au14 Au16 . . 62.03(3) ?
Au26 Au14 Au16 . . 64.03(3) ?
Au20 Au14 Au16 . . 116.67(3) ?
Au15 Au14 Au16 . . 65.00(3) ?
Au18 Au14 Au16 . . 116.72(3) ?
Au22 Au14 Au21 . . 63.99(3) ?
Au25 Au14 Au21 . . 178.96(4) ?
Au23 Au14 Au21 . . 63.50(3) ?
Au24 Au14 Au21 . . 114.80(3) ?
Au26 Au14 Au21 . . 116.39(4) ?
Au20 Au14 Au21 . . 116.90(3) ?
Au15 Au14 Au21 . . 64.02(3) ?
Au18 Au14 Au21 . . 117.91(3) ?
Au16 Au14 Au21 . . 62.77(3) ?
Au22 Au14 Au17 . . 62.97(3) ?
Au25 Au14 Au17 . . 117.15(4) ?
Au23 Au14 Au17 . . 115.11(3) ?
Au24 Au14 Au17 . . 63.98(3) ?
Au26 Au14 Au17 . . 117.73(3) ?
Au20 Au14 Au17 . . 178.84(4) ?
Au15 Au14 Au17 . . 117.08(3) ?
Au18 Au14 Au17 . . 65.17(3) ?
Au16 Au14 Au17 . . 63.23(3) ?
Au21 Au14 Au17 . . 61.98(3) ?
Au22 Au14 Au19 . . 62.15(3) ?
Au25 Au14 Au19 . . 64.23(3) ?
Au23 Au14 Au19 . . 64.04(3) ?
Au24 Au14 Au19 . . 117.79(4) ?
Au26 Au14 Au19 . . 117.20(3) ?
Au20 Au14 Au19 . . 64.66(3) ?
Au15 Au14 Au19 . . 115.93(3) ?
Au18 Au14 Au19 . . 62.38(3) ?
Au16 Au14 Au19 . . 178.65(4) ?
Au21 Au14 Au19 . . 116.57(3) ?
Au17 Au14 Au19 . . 115.43(3) ?
P7 Au15 Au14 . . 161.77(15) ?
P7 Au15 Au23 . . 135.53(15) ?
Au14 Au15 Au23 . . 58.70(3) ?
P7 Au15 Au20 . . 134.36(14) ?
Au14 Au15 Au20 . . 58.89(3) ?
Au23 Au15 Au20 . . 61.52(3) ?
P7 Au15 Au26 . . 114.11(14) ?
Au14 Au15 Au26 . . 58.09(3) ?
Au23 Au15 Au26 . . 108.71(3) ?
Au20 Au15 Au26 . . 59.92(3) ?
P7 Au15 Au21 . . 115.17(14) ?
Au14 Au15 Au21 . . 58.07(3) ?
Au23 Au15 Au21 . . 60.33(3) ?
Au20 Au15 Au21 . . 109.11(3) ?
Au26 Au15 Au21 . . 106.99(3) ?
P7 Au15 Au16 . . 104.26(15) ?
Au14 Au15 Au16 . . 57.52(3) ?
Au23 Au15 Au16 . . 107.17(3) ?
Au20 Au15 Au16 . . 107.77(3) ?
Au26 Au15 Au16 . . 59.70(3) ?
Au21 Au15 Au16 . . 58.44(3) ?
P8 Au16 Au14 . . 159.70(15) ?
P8 Au16 Au24 . . 136.11(14) ?
Au14 Au16 Au24 . . 58.74(3) ?
P8 Au16 Au21 . . 113.97(14) ?
Au14 Au16 Au21 . . 58.67(3) ?
Au24 Au16 Au21 . . 108.64(3) ?
P8 Au16 Au17 . . 136.92(14) ?
Au14 Au16 Au17 . . 58.58(3) ?
Au24 Au16 Au17 . . 61.26(3) ?
Au21 Au16 Au17 . . 59.12(3) ?
P8 Au16 Au26 . . 113.39(14) ?
Au14 Au16 Au26 . . 57.87(2) ?
Au24 Au16 Au26 . . 60.33(3) ?
Au21 Au16 Au26 . . 107.88(3) ?
Au17 Au16 Au26 . . 108.62(3) ?
P8 Au16 Au15 . . 102.23(15) ?
Au14 Au16 Au15 . . 57.48(3) ?
Au24 Au16 Au15 . . 107.64(3) ?
Au21 Au16 Au15 . . 60.11(3) ?
Au17 Au16 Au15 . . 107.09(3) ?
Au26 Au16 Au15 . . 59.14(3) ?
P9 Au17 Au14 . . 159.36(16) ?
P9 Au17 Au21 . . 138.25(16) ?
Au14 Au17 Au21 . . 58.86(3) ?
P9 Au17 Au22 . . 115.38(14) ?
Au14 Au17 Au22 . . 57.98(2) ?
Au21 Au17 Au22 . . 61.19(3) ?
P9 Au17 Au16 . . 135.68(14) ?
Au14 Au17 Au16 . . 58.19(3) ?
Au21 Au17 Au16 . . 60.03(3) ?
Au22 Au17 Au16 . . 108.18(3) ?
P9 Au17 Au24 . . 112.86(15) ?
Au14 Au17 Au24 . . 57.58(2) ?
Au21 Au17 Au24 . . 107.01(3) ?
Au22 Au17 Au24 . . 107.40(3) ?
Au16 Au17 Au24 . . 58.31(3) ?
P9 Au17 Au18 . . 102.20(16) ?
Au14 Au17 Au18 . . 57.21(3) ?
Au21 Au17 Au18 . . 108.52(3) ?
Au22 Au17 Au18 . . 60.13(3) ?
Au16 Au17 Au18 . . 106.12(3) ?
Au24 Au17 Au18 . . 59.20(3) ?
P10 Au18 Au14 . . 161.76(15) ?
P10 Au18 Au25 . . 134.17(14) ?
Au14 Au18 Au25 . . 58.87(3) ?
P10 Au18 Au19 . . 135.28(14) ?
Au14 Au18 Au19 . . 59.05(3) ?
Au25 Au18 Au19 . . 62.08(3) ?
P10 Au18 Au24 . . 113.72(13) ?
Au14 Au18 Au24 . . 57.80(3) ?
Au25 Au18 Au24 . . 61.05(3) ?
Au19 Au18 Au24 . . 109.66(3) ?
P10 Au18 Au22 . . 116.40(13) ?
Au14 Au18 Au22 . . 57.43(3) ?
Au25 Au18 Au22 . . 107.97(3) ?
Au19 Au18 Au22 . . 58.74(3) ?
Au24 Au18 Au22 . . 106.11(3) ?
P10 Au18 Au17 . . 104.19(15) ?
Au14 Au18 Au17 . . 57.62(3) ?
Au25 Au18 Au17 . . 108.43(3) ?
Au19 Au18 Au17 . . 106.66(3) ?
Au24 Au18 Au17 . . 59.45(3) ?
Au22 Au18 Au17 . . 58.25(3) ?
P11 Au19 Au14 . . 161.32(14) ?
P11 Au19 Au22 . . 135.21(13) ?
Au14 Au19 Au22 . . 58.37(3) ?
P11 Au19 Au18 . . 135.77(14) ?
Au14 Au19 Au18 . . 58.57(3) ?
Au22 Au19 Au18 . . 61.87(3) ?
P11 Au19 Au23 . . 114.40(14) ?
Au14 Au19 Au23 . . 57.52(3) ?
Au22 Au19 Au23 . . 59.81(3) ?
Au18 Au19 Au23 . . 108.57(3) ?
P11 Au19 Au25 . . 115.98(13) ?
Au14 Au19 Au25 . . 57.40(2) ?
Au22 Au19 Au25 . . 107.42(3) ?
Au18 Au19 Au25 . . 58.24(2) ?
Au23 Au19 Au25 . . 106.47(3) ?
P11 Au19 Au20 . . 103.93(14) ?
Au14 Au19 Au20 . . 57.40(2) ?
Au22 Au19 Au20 . . 107.26(3) ?
Au18 Au19 Au20 . . 106.57(3) ?
Au23 Au19 Au20 . . 59.25(3) ?
Au25 Au19 Au20 . . 59.30(2) ?
P12 Au20 Au14 . . 160.37(14) ?
P12 Au20 Au15 . . 137.15(13) ?
Au14 Au20 Au15 . . 58.96(3) ?
P12 Au20 Au26 . . 134.76(12) ?
Au14 Au20 Au26 . . 58.51(2) ?
Au15 Au20 Au26 . . 61.06(3) ?
P12 Au20 Au23 . . 116.36(12) ?
Au14 Au20 Au23 . . 57.90(2) ?
Au15 Au20 Au23 . . 59.12(3) ?
Au26 Au20 Au23 . . 107.72(3) ?
P12 Au20 Au25 . . 112.70(13) ?
Au14 Au20 Au25 . . 57.80(3) ?
Au15 Au20 Au25 . . 108.53(3) ?
Au26 Au20 Au25 . . 59.83(3) ?
Au23 Au20 Au25 . . 107.44(3) ?
P12 Au20 Au19 . . 102.54(13) ?
Au14 Au20 Au19 . . 57.94(3) ?
Au15 Au20 Au19 . . 107.78(3) ?
Au26 Au20 Au19 . . 107.99(3) ?
Au23 Au20 Au19 . . 59.84(3) ?
Au25 Au20 Au19 . . 59.93(2) ?
I7 Au21 Au14 . . 162.43(6) ?
I7 Au21 Au17 . . 123.72(6) ?
Au14 Au21 Au17 . . 59.16(3) ?
I7 Au21 Au16 . . 106.23(5) ?
Au14 Au21 Au16 . . 58.56(3) ?
Au17 Au21 Au16 . . 60.85(3) ?
I7 Au21 Au23 . . 126.94(5) ?
Au14 Au21 Au23 . . 57.94(2) ?
Au17 Au21 Au23 . . 108.17(3) ?
Au16 Au21 Au23 . . 107.99(3) ?
I7 Au21 Au22 . . 139.91(5) ?
Au14 Au21 Au22 . . 57.63(3) ?
Au17 Au21 Au22 . . 59.89(3) ?
Au16 Au21 Au22 . . 107.81(3) ?
Au23 Au21 Au22 . . 59.34(3) ?
I7 Au21 Au15 . . 108.36(6) ?
Au14 Au21 Au15 . . 57.92(3) ?
Au17 Au21 Au15 . . 109.49(3) ?
Au16 Au21 Au15 . . 61.44(3) ?
Au23 Au21 Au15 . . 58.34(3) ?
Au22 Au21 Au15 . . 106.16(3) ?
I8 Au22 Au14 . . 164.41(5) ?
I8 Au22 Au19 . . 122.65(5) ?
Au14 Au22 Au19 . . 59.49(3) ?
I8 Au22 Au23 . . 137.11(5) ?
Au14 Au22 Au23 . . 58.43(3) ?
Au19 Au22 Au23 . . 61.48(3) ?
I8 Au22 Au17 . . 108.91(5) ?
Au14 Au22 Au17 . . 59.05(3) ?
Au19 Au22 Au17 . . 109.94(3) ?
Au23 Au22 Au17 . . 107.93(3) ?
I8 Au22 Au21 . . 126.27(5) ?
Au14 Au22 Au21 . . 58.38(3) ?
Au19 Au22 Au21 . . 109.63(3) ?
Au23 Au22 Au21 . . 60.03(3) ?
Au17 Au22 Au21 . . 58.91(3) ?
I8 Au22 Au18 . . 108.42(5) ?
Au14 Au22 Au18 . . 58.04(3) ?
Au19 Au22 Au18 . . 59.39(3) ?
Au23 Au22 Au18 . . 107.93(3) ?
Au17 Au22 Au18 . . 61.62(3) ?
Au21 Au22 Au18 . . 107.90(3) ?
I9 Au23 Au14 . . 168.88(6) ?
I9 Au23 Au15 . . 121.77(5) ?
Au14 Au23 Au15 . . 59.17(3) ?
I9 Au23 Au22 . . 126.00(5) ?
Au14 Au23 Au22 . . 58.27(3) ?
Au15 Au23 Au22 . . 109.55(3) ?
I9 Au23 Au21 . . 132.42(5) ?
Au14 Au23 Au21 . . 58.56(3) ?
Au15 Au23 Au21 . . 61.32(3) ?
Au22 Au23 Au21 . . 60.63(3) ?
I9 Au23 Au20 . . 111.74(5) ?
Au14 Au23 Au20 . . 58.28(2) ?
Au15 Au23 Au20 . . 59.36(3) ?
Au22 Au23 Au20 . . 107.72(3) ?
Au21 Au23 Au20 . . 108.20(3) ?
I9 Au23 Au19 . . 113.49(5) ?
Au14 Au23 Au19 . . 58.44(3) ?
Au15 Au23 Au19 . . 108.83(3) ?
Au22 Au23 Au19 . . 58.71(3) ?
Au21 Au23 Au19 . . 107.91(3) ?
Au20 Au23 Au19 . . 60.91(3) ?
I10 Au24 Au14 . . 164.39(5) ?
I10 Au24 Au16 . . 122.79(5) ?
Au14 Au24 Au16 . . 59.23(3) ?
I10 Au24 Au26 . . 137.20(5) ?
Au14 Au24 Au26 . . 58.35(3) ?
Au16 Au24 Au26 . . 61.30(3) ?
I10 Au24 Au25 . . 126.97(5) ?
Au14 Au24 Au25 . . 57.88(2) ?
Au16 Au24 Au25 . . 108.80(3) ?
Au26 Au24 Au25 . . 59.56(3) ?
I10 Au24 Au18 . . 109.94(5) ?
Au14 Au24 Au18 . . 58.24(3) ?
Au16 Au24 Au18 . . 109.51(3) ?
Au26 Au24 Au18 . . 106.70(3) ?
Au25 Au24 Au18 . . 57.89(3) ?
I10 Au24 Au17 . . 107.81(5) ?
Au14 Au24 Au17 . . 58.44(3) ?
Au16 Au24 Au17 . . 60.43(3) ?
Au26 Au24 Au17 . . 108.73(3) ?
Au25 Au24 Au17 . . 107.42(3) ?
Au18 Au24 Au17 . . 61.34(3) ?
I11 Au25 Au14 . . 167.17(5) ?
I11 Au25 Au18 . . 121.49(5) ?
Au14 Au25 Au18 . . 59.41(3) ?
I11 Au25 Au26 . . 126.61(5) ?
Au14 Au25 Au26 . . 58.49(3) ?
Au18 Au25 Au26 . . 109.51(3) ?
I11 Au25 Au20 . . 112.49(5) ?
Au14 Au25 Au20 . . 58.23(3) ?
Au18 Au25 Au20 . . 108.92(3) ?
Au26 Au25 Au20 . . 59.39(3) ?
I11 Au25 Au24 . . 134.67(5) ?
Au14 Au25 Au24 . . 57.96(2) ?
Au18 Au25 Au24 . . 61.06(3) ?
Au26 Au25 Au24 . . 59.87(3) ?
Au20 Au25 Au24 . . 107.25(3) ?
I11 Au25 Au19 . . 110.04(5) ?
Au14 Au25 Au19 . . 58.37(2) ?
Au18 Au25 Au19 . . 59.68(2) ?
Au26 Au25 Au19 . . 108.30(3) ?
Au20 Au25 Au19 . . 60.77(3) ?
Au24 Au25 Au19 . . 107.80(3) ?
I12 Au26 Au14 . . 167.60(5) ?
I12 Au26 Au20 . . 122.03(5) ?
Au14 Au26 Au20 . . 58.63(2) ?
I12 Au26 Au25 . . 134.00(5) ?
Au14 Au26 Au25 . . 58.17(3) ?
Au20 Au26 Au25 . . 60.78(3) ?
I12 Au26 Au24 . . 126.86(5) ?
Au14 Au26 Au24 . . 58.11(3) ?
Au20 Au26 Au24 . . 108.91(3) ?
Au25 Au26 Au24 . . 60.57(3) ?
I12 Au26 Au15 . . 110.46(5) ?
Au14 Au26 Au15 . . 58.28(3) ?
Au20 Au26 Au15 . . 59.02(2) ?
Au25 Au26 Au15 . . 107.68(3) ?
Au24 Au26 Au15 . . 107.70(3) ?
I12 Au26 Au16 . . 113.11(4) ?
Au14 Au26 Au16 . . 58.10(3) ?
Au20 Au26 Au16 . . 108.21(3) ?
Au25 Au26 Au16 . . 107.28(3) ?
Au24 Au26 Au16 . . 58.37(3) ?
Au15 Au26 Au16 . . 61.16(3) ?
C1Q P1 C1A . . 103.4(8) ?
C1Q P1 C1I . . 106.9(9) ?
C1A P1 C1I . . 106.2(7) ?
C1Q P1 Au2 . . 111.6(8) ?
C1A P1 Au2 . . 114.4(4) ?
C1I P1 Au2 . . 113.7(5) ?
C2Q P2 C2I . . 106.8(9) ?
C2Q P2 C2A . . 101.6(8) ?
C2I P2 C2A . . 105.1(6) ?
C2Q P2 Au3 . . 113.0(7) ?
C2I P2 Au3 . . 115.0(5) ?
C2A P2 Au3 . . 114.1(4) ?
C3A P3 C3I . . 104.3(6) ?
C3A P3 C3Q . . 101.2(7) ?
C3I P3 C3Q . . 106.5(8) ?
C3A P3 Au4 . . 115.3(4) ?
C3I P3 Au4 . . 116.2(4) ?
C3Q P3 Au4 . . 111.8(6) ?
C4I P4 C4Q . . 102.6(9) ?
C4I P4 C4A . . 104.6(7) ?
C4Q P4 C4A . . 107.3(7) ?
C4I P4 Au5 . . 115.8(5) ?
C4Q P4 Au5 . . 112.2(6) ?
C4A P4 Au5 . . 113.4(5) ?
C5I P5 C5Q . . 104.7(8) ?
C5I P5 C5A . . 105.7(7) ?
C5Q P5 C5A . . 103.2(8) ?
C5I P5 Au6 . . 114.2(5) ?
C5Q P5 Au6 . . 112.5(7) ?
C5A P5 Au6 . . 115.3(5) ?
C6A P6 C6I . . 103.9(7) ?
C6A P6 C6Q . . 102.1(8) ?
C6I P6 C6Q . . 103.7(8) ?
C6A P6 Au7 . . 116.2(5) ?
C6I P6 Au7 . . 117.7(5) ?
C6Q P6 Au7 . . 111.4(6) ?
C7I P7 C7A . . 105.2(8) ?
C7I P7 C7Q . . 105.3(8) ?
C7A P7 C7Q . . 102.5(9) ?
C7I P7 Au15 . . 116.0(6) ?
C7A P7 Au15 . . 115.1(5) ?
C7Q P7 Au15 . . 111.4(7) ?
C8I P8 C8Q . . 105.4(9) ?
C8I P8 C8A . . 106.3(7) ?
C8Q P8 C8A . . 102.4(9) ?
C8I P8 Au16 . . 115.4(5) ?
C8Q P8 Au16 . . 112.4(8) ?
C8A P8 Au16 . . 113.7(5) ?
C9I P9 C9A . . 102.8(7) ?
C9I P9 C9Q . . 104.8(9) ?
C9A P9 C9Q . . 103.8(8) ?
C9I P9 Au17 . . 118.7(5) ?
C9A P9 Au17 . . 113.6(5) ?
C9Q P9 Au17 . . 111.6(7) ?
C10Q P10 C10I . . 105.3(7) ?
C10Q P10 C10A . . 101.6(8) ?
C10I P10 C10A . . 108.6(7) ?
C10Q P10 Au18 . . 111.7(8) ?
C10I P10 Au18 . . 114.6(5) ?
C10A P10 Au18 . . 113.8(4) ?
C11A P11 C11I . . 104.5(6) ?
C11A P11 C11Q . . 105.3(7) ?
C11I P11 C11Q . . 100.9(8) ?
C11A P11 Au19 . . 117.1(4) ?
C11I P11 Au19 . . 114.9(4) ?
C11Q P11 Au19 . . 112.5(6) ?
C12I P12 C12A . . 105.9(6) ?
C12I P12 C12Q . . 106.3(7) ?
C12A P12 C12Q . . 102.3(8) ?
C12I P12 Au20 . . 114.0(4) ?
C12A P12 Au20 . . 114.9(4) ?
C12Q P12 Au20 . . 112.3(6) ?
C20G P20 C20S . . 107.4(9) ?
C20G P20 C20A . . 110.3(9) ?
C20S P20 C20A . . 110.5(8) ?
C20G P20 C20M . . 112.9(8) ?
C20S P20 C20M . . 108.9(9) ?
C20A P20 C20M . . 106.8(9) ?
C30M P30 C30G . . 110.6(9) ?
C30M P30 C30A . . 109.3(9) ?
C30G P30 C30A . . 108.9(8) ?
C30M P30 C30S . . 107.5(8) ?
C30G P30 C30S . . 110.2(8) ?
C30A P30 C30S . . 110.2(7) ?
C1B C1A C1F . . 120.000000 ?
C1B C1A P1 . . 119.8(7) ?
C1F C1A P1 . . 120.2(7) ?
C1C C1B C1A . . 120.000000 ?
C1B C1C C1D . . 120.000000 ?
C1B C1C C1G . . 119.8(9) ?
C1D C1C C1G . . 120.1(9) ?
C1E C1D C1C . . 120.000000 ?
C1F C1E C1D . . 120.000000 ?
C1F C1E C1H . . 120.6(9) ?
C1D C1E C1H . . 119.4(9) ?
C1E C1F C1A . . 120.000000 ?
F1B C1G F1C . . 107.2(12) ?
F1B C1G F1A . . 103.0(11) ?
F1C C1G F1A . . 104.7(11) ?
F1B C1G C1C . . 114.6(11) ?
F1C C1G C1C . . 113.4(11) ?
F1A C1G C1C . . 113.0(11) ?
F1D C1H F1F . . 105.1(12) ?
F1D C1H F1E . . 106.0(12) ?
F1F C1H F1E . . 105.0(11) ?
F1D C1H C1E . . 112.7(11) ?
F1F C1H C1E . . 114.3(11) ?
F1E C1H C1E . . 113.0(11) ?
C1J C1I C1N . . 120.000000 ?
C1J C1I P1 . . 121.9(7) ?
C1N C1I P1 . . 117.8(7) ?
C1I C1J C1K . . 120.000000 ?
C1L C1K C1J . . 120.000000 ?
C1L C1K C1O . . 118.3(10) ?
C1J C1K C1O . . 121.6(10) ?
C1K C1L C1M . . 120.000000 ?
C1L C1M C1N . . 120.000000 ?
C1L C1M C1P . . 121.7(9) ?
C1N C1M C1P . . 118.2(9) ?
C1M C1N C1I . . 120.000000 ?
F1I C1O F1G . . 105.6(12) ?
F1I C1O F1H . . 105.8(12) ?
F1G C1O F1H . . 105.0(12) ?
F1I C1O C1K . . 113.5(11) ?
F1G C1O C1K . . 113.3(11) ?
F1H C1O C1K . . 112.9(12) ?
F1J C1P F1L . . 106.7(12) ?
F1J C1P F1K . . 105.3(11) ?
F1L C1P F1K . . 105.8(11) ?
F1J C1P C1M . . 113.2(11) ?
F1L C1P C1M . . 112.7(11) ?
F1K C1P C1M . . 112.6(11) ?
C2Q C1Q P1 . . 117.9(16) ?
C2B C2A C2F . . 120.000000 ?
C2B C2A P2 . . 121.8(7) ?
C2F C2A P2 . . 118.1(7) ?
C2A C2B C2C . . 120.000000 ?
C2B C2C C2D . . 120.000000 ?
C2B C2C C2G . . 121.0(9) ?
C2D C2C C2G . . 118.9(9) ?
C2C C2D C2E . . 120.000000 ?
C2F C2E C2D . . 120.000000 ?
C2F C2E C2H . . 121.9(8) ?
C2D C2E C2H . . 118.1(8) ?
C2E C2F C2A . . 120.000000 ?
F2B C2G F2A . . 105.9(11) ?
F2B C2G F2C . . 106.4(11) ?
F2A C2G F2C . . 105.7(11) ?
F2B C2G C2C . . 113.3(11) ?
F2A C2G C2C . . 112.5(10) ?
F2C C2G C2C . . 112.4(11) ?
F2D C2H F2E . . 106.6(11) ?
F2D C2H F2F . . 105.5(11) ?
F2E C2H F2F . . 104.5(11) ?
F2D C2H C2E . . 113.7(11) ?
F2E C2H C2E . . 113.5(10) ?
F2F C2H C2E . . 112.3(10) ?
C2J C2I C2N . . 120.000000 ?
C2J C2I P2 . . 117.9(8) ?
C2N C2I P2 . . 122.1(8) ?
C2K C2J C2I . . 120.000000 ?
C2L C2K C2J . . 120.000000 ?
C2L C2K C2O . . 120.0(10) ?
C2J C2K C2O . . 119.9(10) ?
C2K C2L C2M . . 120.000000 ?
C2L C2M C2N . . 120.000000 ?
C2L C2M C2P . . 119.6(10) ?
C2N C2M C2P . . 120.2(10) ?
C2M C2N C2I . . 120.000000 ?
F2G C2O F2I . . 105.6(12) ?
F2G C2O F2H . . 104.2(12) ?
F2I C2O F2H . . 104.7(12) ?
F2G C2O C2K . . 114.5(12) ?
F2I C2O C2K . . 113.5(12) ?
F2H C2O C2K . . 113.3(12) ?
F2K C2P F2L . . 106.3(12) ?
F2K C2P F2J . . 104.8(12) ?
F2L C2P F2J . . 104.7(12) ?
F2K C2P C2M . . 113.1(12) ?
F2L C2P C2M . . 113.6(12) ?
F2J C2P C2M . . 113.5(12) ?
C1Q C2Q P2 . . 114.9(15) ?
C3B C3A C3F . . 120.000000 ?
C3B C3A P3 . . 120.7(6) ?
C3F C3A P3 . . 119.3(6) ?
C3C C3B C3A . . 120.000000 ?
C3B C3C C3D . . 120.000000 ?
C3B C3C C3G . . 120.8(9) ?
C3D C3C C3G . . 119.2(9) ?
C3C C3D C3E . . 120.000000 ?
C3F C3E C3D . . 120.000000 ?
C3F C3E C3H . . 120.8(8) ?
C3D C3E C3H . . 119.1(8) ?
C3E C3F C3A . . 120.000000 ?
F3A C3G F3C . . 106.4(12) ?
F3A C3G F3B . . 105.1(11) ?
F3C C3G F3B . . 104.8(11) ?
F3A C3G C3C . . 113.8(11) ?
F3C C3G C3C . . 113.2(11) ?
F3B C3G C3C . . 112.7(11) ?
F3E C3H F3F . . 106.1(11) ?
F3E C3H F3D . . 104.3(11) ?
F3F C3H F3D . . 105.4(11) ?
F3E C3H C3E . . 113.6(11) ?
F3F C3H C3E . . 113.5(11) ?
F3D C3H C3E . . 113.0(11) ?
C3J C3I C3N . . 120.000000 ?
C3J C3I P3 . . 117.8(7) ?
C3N C3I P3 . . 122.1(7) ?
C3K C3J C3I . . 120.000000 ?
C3J C3K C3L . . 120.000000 ?
C3J C3K C3O . . 121.7(9) ?
C3L C3K C3O . . 118.3(9) ?
C3K C3L C3M . . 120.000000 ?
C3L C3M C3N . . 120.000000 ?
C3L C3M C3P . . 117.0(9) ?
C3N C3M C3P . . 123.0(10) ?
C3M C3N C3I . . 120.000000 ?
F3G C3O F3H . . 106.5(11) ?
F3G C3O F3I . . 106.2(11) ?
F3H C3O F3I . . 104.6(11) ?
F3G C3O C3K . . 113.2(11) ?
F3H C3O C3K . . 112.6(11) ?
F3I C3O C3K . . 113.1(11) ?
F3J C3P F3L . . 106.1(12) ?
F3J C3P F3K . . 104.8(12) ?
F3L C3P F3K . . 103.8(12) ?
F3J C3P C3M . . 114.6(12) ?
F3L C3P C3M . . 112.5(12) ?
F3K C3P C3M . . 114.1(12) ?
C4Q C3Q P3 . . 115.8(13) ?
C4B C4A C4F . . 120.000000 ?
C4B C4A P4 . . 118.2(7) ?
C4F C4A P4 . . 121.8(7) ?
C4C C4B C4A . . 120.000000 ?
C4B C4C C4D . . 120.000000 ?
C4B C4C C4G . . 118.3(9) ?
C4D C4C C4G . . 121.5(9) ?
C4C C4D C4E . . 120.000000 ?
C4F C4E C4D . . 120.000000 ?
C4F C4E C4H . . 120.7(9) ?
C4D C4E C4H . . 119.3(9) ?
C4E C4F C4A . . 120.000000 ?
F4C C4G F4A . . 106.7(11) ?
F4C C4G F4B . . 106.0(11) ?
F4A C4G F4B . . 106.2(11) ?
F4C C4G C4C . . 112.7(11) ?
F4A C4G C4C . . 112.6(10) ?
F4B C4G C4C . . 112.2(11) ?
F4E C4H F4D . . 105.5(11) ?
F4E C4H F4F . . 105.3(11) ?
F4D C4H F4F . . 105.2(11) ?
F4E C4H C4E . . 113.6(11) ?
F4D C4H C4E . . 113.3(11) ?
F4F C4H C4E . . 113.1(11) ?
C4J C4I C4N . . 120.000000 ?
C4J C4I P4 . . 117.5(9) ?
C4N C4I P4 . . 122.4(9) ?
C4I C4J C4K . . 120.000000 ?
C4J C4K C4L . . 120.000000 ?
C4J C4K C4O . . 124.2(10) ?
C4L C4K C4O . . 115.7(10) ?
C4M C4L C4K . . 120.000000 ?
C4L C4M C4N . . 120.000000 ?
C4L C4M C4P . . 115.9(11) ?
C4N C4M C4P . . 124.1(11) ?
C4M C4N C4I . . 120.000000 ?
F4G C4O F4H . . 107.2(12) ?
F4G C4O F4I . . 103.9(12) ?
F4H C4O F4I . . 104.3(12) ?
F4G C4O C4K . . 113.4(12) ?
F4H C4O C4K . . 113.8(12) ?
F4I C4O C4K . . 113.3(12) ?
F4J C4P F4K . . 107.1(13) ?
F4J C4P F4L . . 106.5(13) ?
F4K C4P F4L . . 104.6(12) ?
F4J C4P C4M . . 112.6(12) ?
F4K C4P C4M . . 113.1(12) ?
F4L C4P C4M . . 112.4(12) ?
C3Q C4Q P4 . . 114.4(14) ?
C5B C5A C5F . . 120.000000 ?
C5B C5A P5 . . 120.7(7) ?
C5F C5A P5 . . 119.3(7) ?
C5C C5B C5A . . 120.000000 ?
C5B C5C C5D . . 120.000000 ?
C5B C5C C5G . . 121.1(9) ?
C5D C5C C5G . . 118.8(9) ?
C5C C5D C5E . . 120.000000 ?
C5F C5E C5D . . 120.000000 ?
C5F C5E C5H . . 121.0(9) ?
C5D C5E C5H . . 119.0(9) ?
C5E C5F C5A . . 120.000000 ?
F5A C5G F5B . . 105.7(12) ?
F5A C5G F5C . . 106.0(12) ?
F5B C5G F5C . . 105.5(11) ?
F5A C5G C5C . . 113.2(11) ?
F5B C5G C5C . . 113.3(11) ?
F5C C5G C5C . . 112.4(11) ?
F5D C5H F5F . . 106.0(12) ?
F5D C5H F5E . . 105.0(12) ?
F5F C5H F5E . . 104.9(12) ?
F5D C5H C5E . . 113.8(11) ?
F5F C5H C5E . . 113.3(12) ?
F5E C5H C5E . . 113.1(12) ?
C5J C5I C5N . . 120.000000 ?
C5J C5I P5 . . 118.2(7) ?
C5N C5I P5 . . 121.8(7) ?
C5I C5J C5K . . 120.000000 ?
C5L C5K C5J . . 120.000000 ?
C5L C5K C5O . . 122.4(9) ?
C5J C5K C5O . . 117.6(9) ?
C5M C5L C5K . . 120.000000 ?
C5L C5M C5N . . 120.000000 ?
C5L C5M C5P . . 121.8(9) ?
C5N C5M C5P . . 118.1(9) ?
C5M C5N C5I . . 120.000000 ?
F5H C5O F5G . . 104.6(12) ?
F5H C5O F5I . . 106.7(12) ?
F5G C5O F5I . . 102.7(12) ?
F5H C5O C5K . . 114.0(12) ?
F5G C5O C5K . . 115.5(12) ?
F5I C5O C5K . . 112.2(12) ?
F5J C5P F5K . . 106.3(12) ?
F5J C5P F5L . . 105.8(12) ?
F5K C5P F5L . . 104.6(12) ?
F5J C5P C5M . . 113.8(11) ?
F5K C5P C5M . . 113.1(11) ?
F5L C5P C5M . . 112.5(11) ?
C6Q C5Q P5 . . 113.8(15) ?
C6B C6A C6F . . 120.000000 ?
C6B C6A P6 . . 120.4(8) ?
C6F C6A P6 . . 119.6(8) ?
C6C C6B C6A . . 120.000000 ?
C6B C6C C6D . . 120.000000 ?
C6B C6C C6G . . 121.0(10) ?
C6D C6C C6G . . 118.9(10) ?
C6E C6D C6C . . 120.000000 ?
C6F C6E C6D . . 120.000000 ?
C6F C6E C6H . . 121.8(10) ?
C6D C6E C6H . . 118.2(10) ?
C6E C6F C6A . . 120.000000 ?
F6C C6G F6B . . 105.6(12) ?
F6C C6G F6A . . 104.6(12) ?
F6B C6G F6A . . 104.4(12) ?
F6C C6G C6C . . 115.4(12) ?
F6B C6G C6C . . 112.6(12) ?
F6A C6G C6C . . 113.2(12) ?
F6E C6H F6D . . 105.6(12) ?
F6E C6H F6F . . 105.4(12) ?
F6D C6H F6F . . 105.1(12) ?
F6E C6H C6E . . 112.9(12) ?
F6D C6H C6E . . 112.8(11) ?
F6F C6H C6E . . 114.3(12) ?
C6J C6I C6N . . 120.000000 ?
C6J C6I P6 . . 120.7(8) ?
C6N C6I P6 . . 119.2(8) ?
C6K C6J C6I . . 120.000000 ?
C6J C6K C6L . . 120.000000 ?
C6J C6K C6O . . 116.8(11) ?
C6L C6K C6O . . 122.3(11) ?
C6M C6L C6K . . 120.000000 ?
C6N C6M C6L . . 120.000000 ?
C6N C6M C6P . . 120.8(10) ?
C6L C6M C6P . . 119.2(10) ?
C6M C6N C6I . . 120.000000 ?
F6G C6O F6H . . 107.0(12) ?
F6G C6O F6I . . 102.4(12) ?
F6H C6O F6I . . 105.1(12) ?
F6G C6O C6K . . 114.8(12) ?
F6H C6O C6K . . 112.7(12) ?
F6I C6O C6K . . 113.8(12) ?
F6K C6P F6J . . 106.3(12) ?
F6K C6P F6L . . 104.9(12) ?
F6J C6P F6L . . 104.2(12) ?
F6K C6P C6M . . 113.1(12) ?
F6J C6P C6M . . 114.2(12) ?
F6L C6P C6M . . 113.3(12) ?
C5Q C6Q P6 . . 113.3(14) ?
C7B C7A C7F . . 120.000000 ?
C7B C7A P7 . . 117.5(8) ?
C7F C7A P7 . . 122.5(8) ?
C7A C7B C7C . . 120.000000 ?
C7D C7C C7B . . 120.000000 ?
C7D C7C C7G . . 118.6(9) ?
C7B C7C C7G . . 121.4(9) ?
C7E C7D C7C . . 120.000000 ?
C7F C7E C7D . . 120.000000 ?
C7F C7E C7H . . 120.1(11) ?
C7D C7E C7H . . 119.9(11) ?
C7E C7F C7A . . 120.000000 ?
F7B C7G F7C . . 106.7(11) ?
F7B C7G F7A . . 105.7(11) ?
F7C C7G F7A . . 105.4(11) ?
F7B C7G C7C . . 113.7(10) ?
F7C C7G C7C . . 112.6(11) ?
F7A C7G C7C . . 112.0(11) ?
F7F C7H F7D . . 105.7(13) ?
F7F C7H F7E . . 105.8(13) ?
F7D C7H F7E . . 105.0(13) ?
F7F C7H C7E . . 112.8(12) ?
F7D C7H C7E . . 113.5(12) ?
F7E C7H C7E . . 113.3(12) ?
C7J C7I C7N . . 120.000000 ?
C7J C7I P7 . . 122.1(9) ?
C7N C7I P7 . . 117.9(9) ?
C7K C7J C7I . . 120.000000 ?
C7J C7K C7L . . 120.000000 ?
C7J C7K C7O . . 123.6(11) ?
C7L C7K C7O . . 116.4(11) ?
C7M C7L C7K . . 120.000000 ?
C7N C7M C7L . . 120.000000 ?
C7N C7M C7P . . 116.9(11) ?
C7L C7M C7P . . 123.0(11) ?
C7M C7N C7I . . 120.000000 ?
F7H C7O F7G . . 106.0(13) ?
F7H C7O F7I . . 104.3(12) ?
F7G C7O F7I . . 105.2(13) ?
F7H C7O C7K . . 114.2(13) ?
F7G C7O C7K . . 113.5(12) ?
F7I C7O C7K . . 112.8(13) ?
F7J C7P F7L . . 106.3(12) ?
F7J C7P F7K . . 105.6(12) ?
F7L C7P F7K . . 105.1(12) ?
F7J C7P C7M . . 113.6(12) ?
F7L C7P C7M . . 112.6(12) ?
F7K C7P C7M . . 112.9(12) ?
C8Q C7Q P7 . . 113.1(15) ?
C8B C8A C8F . . 120.000000 ?
C8B C8A P8 . . 120.4(8) ?
C8F C8A P8 . . 119.3(8) ?
C8A C8B C8C . . 120.000000 ?
C8D C8C C8B . . 120.000000 ?
C8D C8C C8G . . 119.0(10) ?
C8B C8C C8G . . 120.9(10) ?
C8C C8D C8E . . 120.000000 ?
C8F C8E C8D . . 120.000000 ?
C8F C8E C8H . . 120.4(10) ?
C8D C8E C8H . . 119.6(10) ?
C8E C8F C8A . . 120.000000 ?
F8B C8G F8C . . 105.7(11) ?
F8B C8G F8A . . 105.5(11) ?
F8C C8G F8A . . 104.2(12) ?
F8B C8G C8C . . 113.3(11) ?
F8C C8G C8C . . 113.9(11) ?
F8A C8G C8C . . 113.3(11) ?
F8E C8H F8D . . 104.9(12) ?
F8E C8H F8F . . 105.6(12) ?
F8D C8H F8F . . 105.6(12) ?
F8E C8H C8E . . 113.5(12) ?
F8D C8H C8E . . 113.8(11) ?
F8F C8H C8E . . 112.7(12) ?
C8J C8I C8N . . 120.000000 ?
C8J C8I P8 . . 116.0(8) ?
C8N C8I P8 . . 123.8(8) ?
C8K C8J C8I . . 120.000000 ?
C8J C8K C8L . . 120.000000 ?
C8J C8K C8O . . 120.7(9) ?
C8L C8K C8O . . 119.3(9) ?
C8M C8L C8K . . 120.000000 ?
C8L C8M C8N . . 120.000000 ?
C8L C8M C8P . . 120.5(10) ?
C8N C8M C8P . . 119.4(10) ?
C8M C8N C8I . . 120.000000 ?
F8H C8O F8I . . 104.4(11) ?
F8H C8O F8G . . 104.8(12) ?
F8I C8O F8G . . 105.3(11) ?
F8H C8O C8K . . 113.7(11) ?
F8I C8O C8K . . 114.4(11) ?
F8G C8O C8K . . 113.2(11) ?
F8J C8P F8L . . 104.7(12) ?
F8J C8P F8K . . 106.5(12) ?
F8L C8P F8K . . 105.6(12) ?
F8J C8P C8M . . 113.4(12) ?
F8L C8P C8M . . 113.3(12) ?
F8K C8P C8M . . 112.6(12) ?
C7Q C8Q P8 . . 114.4(15) ?
C9B C9A C9F . . 120.000000 ?
C9B C9A P9 . . 118.3(7) ?
C9F C9A P9 . . 121.7(7) ?
C9A C9B C9C . . 120.000000 ?
C9D C9C C9B . . 120.000000 ?
C9D C9C C9G . . 117.6(9) ?
C9B C9C C9G . . 122.4(9) ?
C9C C9D C9E . . 120.000000 ?
C9F C9E C9D . . 120.000000 ?
C9F C9E C9H . . 121.2(10) ?
C9D C9E C9H . . 118.8(10) ?
C9E C9F C9A . . 120.000000 ?
F9B C9G F9C . . 105.9(11) ?
F9B C9G F9A . . 105.0(11) ?
F9C C9G F9A . . 105.7(12) ?
F9B C9G C9C . . 112.7(11) ?
F9C C9G C9C . . 113.6(11) ?
F9A C9G C9C . . 113.2(11) ?
F9D C9H F9E . . 106.3(12) ?
F9D C9H F9F . . 104.7(12) ?
F9E C9H F9F . . 105.5(12) ?
F9D C9H C9E . . 113.9(12) ?
F9E C9H C9E . . 112.5(12) ?
F9F C9H C9E . . 113.1(12) ?
C9J C9I C9N . . 120.000000 ?
C9J C9I P9 . . 120.0(10) ?
C9N C9I P9 . . 119.8(10) ?
C9K C9J C9I . . 120.000000 ?
C9J C9K C9L . . 120.000000 ?
C9J C9K C9O . . 120.1(11) ?
C9L C9K C9O . . 119.8(11) ?
C9M C9L C9K . . 120.000000 ?
C9L C9M C9N . . 120.000000 ?
C9L C9M C9P . . 119.7(12) ?
C9N C9M C9P . . 120.3(12) ?
C9M C9N C9I . . 120.000000 ?
F9H C9O F9I . . 105.1(12) ?
F9H C9O F9G . . 105.2(12) ?
F9I C9O F9G . . 104.6(12) ?
F9H C9O C9K . . 114.2(12) ?
F9I C9O C9K . . 113.3(12) ?
F9G C9O C9K . . 113.4(12) ?
F9L C9P F9J . . 105.5(13) ?
F9L C9P F9K . . 104.4(13) ?
F9J C9P F9K . . 105.1(13) ?
F9L C9P C9M . . 113.7(13) ?
F9J C9P C9M . . 112.8(12) ?
F9K C9P C9M . . 114.3(13) ?
C10Q C9Q P9 . . 114.0(13) ?
C10B C10A C10F . . 120.000000 ?
C10B C10A P10 . . 118.2(6) ?
C10F C10A P10 . . 121.1(6) ?
C10C C10B C10A . . 120.000000 ?
C10D C10C C10B . . 120.000000 ?
C10D C10C C10G . . 118.1(8) ?
C10B C10C C10G . . 121.8(8) ?
C10C C10D C10E . . 120.000000 ?
C10F C10E C10D . . 120.000000 ?
C10F C10E C10H . . 122.8(9) ?
C10D C10E C10H . . 116.8(9) ?
C10E C10F C10A . . 120.000000 ?
F10B C10G F10A . . 106.6(11) ?
F10B C10G F10C . . 104.7(10) ?
F10A C10G F10C . . 104.7(10) ?
F10B C10G C10C . . 112.9(10) ?
F10A C10G C10C . . 114.2(10) ?
F10C C10G C10C . . 112.9(11) ?
F10E C10H F10D . . 105.5(11) ?
F10E C10H F10F . . 106.0(12) ?
F10D C10H F10F . . 104.5(11) ?
F10E C10H C10E . . 113.3(11) ?
F10D C10H C10E . . 114.0(11) ?
F10F C10H C10E . . 112.7(11) ?
C10J C10I C10N . . 120.000000 ?
C10J C10I P10 . . 121.8(8) ?
C10N C10I P10 . . 118.1(8) ?
C10I C10J C10K . . 120.000000 ?
C10J C10K C10L . . 120.000000 ?
C10J C10K C10O . . 122.1(10) ?
C10L C10K C10O . . 117.8(10) ?
C10M C10L C10K . . 120.000000 ?
C10L C10M C10N . . 120.000000 ?
C10L C10M C10P . . 120.8(10) ?
C10N C10M C10P . . 119.2(10) ?
C10M C10N C10I . . 120.000000 ?
F10I C10O F10H . . 105.3(12) ?
F10I C10O F10G . . 105.7(12) ?
F10H C10O F10G . . 105.3(12) ?
F10I C10O C10K . . 114.1(12) ?
F10H C10O C10K . . 113.2(12) ?
F10G C10O C10K . . 112.4(12) ?
F10L C10P F10K . . 107.0(13) ?
F10L C10P F10J . . 103.7(12) ?
F10K C10P F10J . . 103.5(12) ?
F10L C10P C10M . . 113.6(12) ?
F10K C10P C10M . . 113.0(12) ?
F10J C10P C10M . . 115.0(12) ?
C9Q C10Q P10 . . 116.0(14) ?
C11B C11A C11F . . 120.000000 ?
C11B C11A P11 . . 117.3(6) ?
C11F C11A P11 . . 122.4(6) ?
C11A C11B C11C . . 120.000000 ?
C11D C11C C11B . . 120.000000 ?
C11D C11C C11G . . 119.8(9) ?
C11B C11C C11G . . 120.1(9) ?
C11C C11D C11E . . 120.000000 ?
C11F C11E C11D . . 120.000000 ?
C11F C11E C11H . . 120.7(9) ?
C11D C11E C11H . . 119.1(9) ?
C11E C11F C11A . . 120.000000 ?
F11C C11G F11A . . 105.5(11) ?
F11C C11G F11B . . 105.1(12) ?
F11A C11G F11B . . 105.6(11) ?
F11C C11G C11C . . 113.2(11) ?
F11A C11G C11C . . 113.5(11) ?
F11B C11G C11C . . 113.1(11) ?
F11E C11H F11D . . 106.1(11) ?
F11E C11H F11F . . 106.6(11) ?
F11D C11H F11F . . 106.2(11) ?
F11E C11H C11E . . 112.9(11) ?
F11D C11H C11E . . 112.2(11) ?
F11F C11H C11E . . 112.4(11) ?
C11J C11I C11N . . 120.000000 ?
C11J C11I P11 . . 118.3(7) ?
C11N C11I P11 . . 121.7(7) ?
C11I C11J C11K . . 120.000000 ?
C11L C11K C11J . . 120.000000 ?
C11L C11K C11O . . 119.9(9) ?
C11J C11K C11O . . 120.0(9) ?
C11K C11L C11M . . 120.000000 ?
C11N C11M C11L . . 120.000000 ?
C11N C11M C11P . . 121.2(9) ?
C11L C11M C11P . . 118.8(9) ?
C11M C11N C11I . . 120.000000 ?
F11G C11O F11I . . 104.9(12) ?
F11G C11O F11H . . 106.8(12) ?
F11I C11O F11H . . 104.7(12) ?
F11G C11O C11K . . 114.3(11) ?
F11I C11O C11K . . 113.2(12) ?
F11H C11O C11K . . 112.2(11) ?
F11L C11P F11J . . 106.1(11) ?
F11L C11P F11K . . 106.4(11) ?
F11J C11P F11K . . 105.3(11) ?
F11L C11P C11M . . 112.5(11) ?
F11J C11P C11M . . 113.3(11) ?
F11K C11P C11M . . 112.6(11) ?
C12Q C11Q P11 . . 112.7(12) ?
C12B C12A C12F . . 120.000000 ?
C12B C12A P12 . . 121.9(6) ?
C12F C12A P12 . . 118.0(6) ?
C12A C12B C12C . . 120.000000 ?
C12D C12C C12B . . 120.000000 ?
C12D C12C C12G . . 121.7(8) ?
C12B C12C C12G . . 118.3(8) ?
C12C C12D C12E . . 120.000000 ?
C12D C12E C12F . . 120.000000 ?
C12D C12E C12H . . 118.1(8) ?
C12F C12E C12H . . 121.9(8) ?
C12E C12F C12A . . 120.000000 ?
F12C C12G F12B . . 106.4(11) ?
F12C C12G F12A . . 104.7(11) ?
F12B C12G F12A . . 104.8(11) ?
F12C C12G C12C . . 112.7(10) ?
F12B C12G C12C . . 113.8(10) ?
F12A C12G C12C . . 113.5(11) ?
F12D C12H F12E . . 106.2(11) ?
F12D C12H F12F . . 105.4(11) ?
F12E C12H F12F . . 105.6(11) ?
F12D C12H C12E . . 113.1(11) ?
F12E C12H C12E . . 112.9(10) ?
F12F C12H C12E . . 113.0(11) ?
C12J C12I C12N . . 120.000000 ?
C12J C12I P12 . . 121.7(6) ?
C12N C12I P12 . . 118.2(6) ?
C12K C12J C12I . . 120.000000 ?
C12L C12K C12J . . 120.000000 ?
C12L C12K C12O . . 117.3(8) ?
C12J C12K C12O . . 122.6(8) ?
C12M C12L C12K . . 120.000000 ?
C12L C12M C12N . . 120.000000 ?
C12L C12M C12P . . 122.3(8) ?
C12N C12M C12P . . 117.6(8) ?
C12M C12N C12I . . 120.000000 ?
F12G C12O F12H . . 105.9(11) ?
F12G C12O F12I . . 105.8(11) ?
F12H C12O F12I . . 104.9(10) ?
F12G C12O C12K . . 113.7(10) ?
F12H C12O C12K . . 113.7(11) ?
F12I C12O C12K . . 112.1(10) ?
F12K C12P F12L . . 106.8(11) ?
F12K C12P F12J . . 104.6(11) ?
F12L C12P F12J . . 103.9(11) ?
F12K C12P C12M . . 113.6(11) ?
F12L C12P C12M . . 113.2(11) ?
F12J C12P C12M . . 113.9(11) ?
C11Q C12Q P12 . . 115.3(13) ?
C20B C20A C20F . . 120.000000 ?
C20B C20A P20 . . 120.5(9) ?
C20F C20A P20 . . 119.2(9) ?
C20A C20B C20C . . 120.000000 ?
C20D C20C C20B . . 120.000000 ?
C20E C20D C20C . . 120.000000 ?
C20D C20E C20F . . 120.000000 ?
C20E C20F C20A . . 120.000000 ?
C20H C20G C20L . . 120.000000 ?
C20H C20G P20 . . 120.3(9) ?
C20L C20G P20 . . 119.6(9) ?
C20I C20H C20G . . 120.000000 ?
C20J C20I C20H . . 120.000000 ?
C20I C20J C20K . . 120.000000 ?
C20L C20K C20J . . 120.000000 ?
C20K C20L C20G . . 120.000000 ?
C20N C20M C20R . . 120.000000 ?
C20N C20M P20 . . 119.5(10) ?
C20R C20M P20 . . 120.3(10) ?
C20M C20N C20O . . 120.000000 ?
C20P C20O C20N . . 120.000000 ?
C20O C20P C20Q . . 120.000000 ?
C20R C20Q C20P . . 120.000000 ?
C20Q C20R C20M . . 120.000000 ?
C20T C20S C20X . . 120.000000 ?
C20T C20S P20 . . 118.0(11) ?
C20X C20S P20 . . 121.9(11) ?
C20S C20T C20U . . 120.000000 ?
C20T C20U C20V . . 120.000000 ?
C20U C20V C20W . . 120.000000 ?
C20X C20W C20V . . 120.000000 ?
C20W C20X C20S . . 120.000000 ?
C30B C30A C30F . . 120.000000 ?
C30B C30A P30 . . 122.3(10) ?
C30F C30A P30 . . 117.6(10) ?
C30A C30B C30C . . 120.000000 ?
C30D C30C C30B . . 120.000000 ?
C30C C30D C30E . . 120.000000 ?
C30D C30E C30F . . 120.000000 ?
C30E C30F C30A . . 120.000000 ?
C30H C30G C30L . . 120.000000 ?
C30H C30G P30 . . 119.9(10) ?
C30L C30G P30 . . 120.0(10) ?
C30G C30H C30I . . 120.000000 ?
C30J C30I C30H . . 120.000000 ?
C30K C30J C30I . . 120.000000 ?
C30L C30K C30J . . 120.000000 ?
C30K C30L C30G . . 120.000000 ?
C30N C30M C30R . . 120.000000 ?
C30N C30M P30 . . 119.5(11) ?
C30R C30M P30 . . 120.4(11) ?
C30M C30N C30O . . 120.000000 ?
C30P C30O C30N . . 120.000000 ?
C30Q C30P C30O . . 120.000000 ?
C30P C30Q C30R . . 120.000000 ?
C30Q C30R C30M . . 120.000000 ?
C30T C30S C30X . . 120.000000 ?
C30T C30S P30 . . 121.8(8) ?
C30X C30S P30 . . 118.2(8) ?
C30U C30T C30S . . 120.000000 ?
C30V C30U C30T . . 120.000000 ?
C30U C30V C30W . . 120.000000 ?
C30X C30W C30V . . 120.000000 ?
C30W C30X C30S . . 120.000000 ?
Cl40 C41 Cl42 . . 104.0(19) ?
Cl43 C44 Cl45 . . 103.(2) ?
Cl46 C47 Cl48 . . 104.(2) ?
Cl51 C50 Cl49 . . 103.(2) ?
Cl54 C53 Cl52 . . 104.(2) ?

loop_
_geom_bond_atom_site_label_1
_geom_bond_atom_site_label_2
_geom_bond_site_symmetry_2
_geom_bond_distance
_geom_bond_publ_flag
Au1 Au11 . 2.7340(10) ?
Au1 Au12 . 2.7350(9) ?
Au1 Au13 . 2.7353(11) ?
Au1 Au10 . 2.7368(10) ?
Au1 Au9 . 2.7411(11) ?
Au1 Au8 . 2.7454(9) ?
Au1 Au6 . 2.7496(10) ?
Au1 Au5 . 2.7508(10) ?
Au1 Au2 . 2.7514(10) ?
Au1 Au3 . 2.7517(10) ?
Au1 Au4 . 2.7613(10) ?
Au1 Au7 . 2.7660(10) ?
Au2 P1 . 2.275(5) ?
Au2 Au7 . 2.8400(10) ?
Au2 Au10 . 2.8580(11) ?
Au2 Au13 . 2.8851(10) ?
Au2 Au8 . 2.9183(11) ?
Au2 Au3 . 2.9486(10) ?
Au3 P2 . 2.270(5) ?
Au3 Au11 . 2.8415(10) ?
Au3 Au4 . 2.8654(11) ?
Au3 Au8 . 2.8925(11) ?
Au3 Au13 . 2.9204(10) ?
Au4 P3 . 2.273(5) ?
Au4 Au8 . 2.8580(10) ?
Au4 Au9 . 2.8879(10) ?
Au4 Au11 . 2.8884(11) ?
Au4 Au5 . 2.9588(10) ?
Au5 P4 . 2.269(5) ?
Au5 Au6 . 2.8298(10) ?
Au5 Au12 . 2.8383(11) ?
Au5 Au9 . 2.9009(10) ?
Au5 Au11 . 2.9072(11) ?
Au6 P5 . 2.265(5) ?
Au6 Au9 . 2.8472(10) ?
Au6 Au12 . 2.8868(11) ?
Au6 Au10 . 2.9083(10) ?
Au6 Au7 . 2.9776(11) ?
Au7 P6 . 2.277(5) ?
Au7 Au13 . 2.8429(10) ?
Au7 Au12 . 2.9111(10) ?
Au7 Au10 . 2.9127(11) ?
Au8 I1 . 2.5726(14) ?
Au8 Au10 . 2.8716(10) ?
Au8 Au9 . 2.8788(10) ?
Au9 I2 . 2.5724(16) ?
Au9 Au10 . 2.8763(10) ?
Au10 I3 . 2.5619(15) ?
Au11 I4 . 2.5745(14) ?
Au11 Au13 . 2.8955(10) ?
Au11 Au12 . 2.9103(10) ?
Au12 I5 . 2.5709(15) ?
Au12 Au13 . 2.8797(10) ?
Au13 I6 . 2.5681(17) ?
Au14 Au22 . 2.7315(10) ?
Au14 Au25 . 2.7345(10) ?
Au14 Au23 . 2.7360(10) ?
Au14 Au24 . 2.7370(10) ?
Au14 Au26 . 2.7439(10) ?
Au14 Au20 . 2.7474(10) ?
Au14 Au15 . 2.7495(11) ?
Au14 Au18 . 2.7500(11) ?
Au14 Au16 . 2.7509(10) ?
Au14 Au21 . 2.7542(10) ?
Au14 Au17 . 2.7627(10) ?
Au14 Au19 . 2.7638(10) ?
Au15 P7 . 2.270(6) ?
Au15 Au23 . 2.8303(11) ?
Au15 Au20 . 2.8372(10) ?
Au15 Au26 . 2.8959(11) ?
Au15 Au21 . 2.9171(11) ?
Au15 Au16 . 2.9553(11) ?
Au16 P8 . 2.278(6) ?
Au16 Au24 . 2.8278(12) ?
Au16 Au21 . 2.8671(10) ?
Au16 Au17 . 2.8903(12) ?
Au16 Au26 . 2.9130(10) ?
Au17 P9 . 2.276(6) ?
Au17 Au21 . 2.8406(12) ?
Au17 Au22 . 2.8696(11) ?
Au17 Au24 . 2.9137(10) ?
Au17 Au18 . 2.9688(11) ?
Au18 P10 . 2.276(6) ?
Au18 Au25 . 2.8129(10) ?
Au18 Au19 . 2.8557(10) ?
Au18 Au24 . 2.9061(11) ?
Au18 Au22 . 2.9261(11) ?
Au19 P11 . 2.281(5) ?
Au19 Au22 . 2.8364(11) ?
Au19 Au23 . 2.9163(11) ?
Au19 Au25 . 2.9231(10) ?
Au19 Au20 . 2.9474(11) ?
Au20 P12 . 2.275(5) ?
Au20 Au26 . 2.8636(10) ?
Au20 Au23 . 2.8986(10) ?
Au20 Au25 . 2.9040(11) ?
Au21 I7 . 2.5813(18) ?
Au21 Au23 . 2.8891(11) ?
Au21 Au22 . 2.9066(12) ?
Au22 I8 . 2.5566(16) ?
Au22 Au23 . 2.8690(11) ?
Au23 I9 . 2.5491(16) ?
Au24 I10 . 2.5751(16) ?
Au24 Au26 . 2.8857(11) ?
Au24 Au25 . 2.9060(10) ?
Au25 I11 . 2.5635(16) ?
Au25 Au26 . 2.8766(11) ?
Au26 I12 . 2.5812(15) ?
P1 C1Q . 1.74(2) ?
P1 C1A . 1.810(9) ?
P1 C1I . 1.833(10) ?
P2 C2Q . 1.81(2) ?
P2 C2I . 1.817(11) ?
P2 C2A . 1.830(9) ?
P3 C3A . 1.807(9) ?
P3 C3I . 1.823(9) ?
P3 C3Q . 1.838(18) ?
P4 C4I . 1.802(11) ?
P4 C4Q . 1.821(19) ?
P4 C4A . 1.824(9) ?
P5 C5I . 1.816(10) ?
P5 C5Q . 1.82(2) ?
P5 C5A . 1.835(10) ?
P6 C6A . 1.797(10) ?
P6 C6I . 1.804(11) ?
P6 C6Q . 1.86(2) ?
P7 C7I . 1.785(11) ?
P7 C7A . 1.814(11) ?
P7 C7Q . 1.85(2) ?
P8 C8I . 1.804(10) ?
P8 C8Q . 1.82(3) ?
P8 C8A . 1.841(10) ?
P9 C9I . 1.802(12) ?
P9 C9A . 1.808(10) ?
P9 C9Q . 1.83(2) ?
P10 C10Q . 1.80(2) ?
P10 C10I . 1.804(10) ?
P10 C10A . 1.810(10) ?
P11 C11A . 1.805(9) ?
P11 C11I . 1.808(9) ?
P11 C11Q . 1.808(18) ?
P12 C12I . 1.807(8) ?
P12 C12A . 1.820(9) ?
P12 C12Q . 1.827(19) ?
P20 C20G . 1.767(13) ?
P20 C20S . 1.770(13) ?
P20 C20A . 1.776(12) ?
P20 C20M . 1.796(15) ?
P30 C30M . 1.748(14) ?
P30 C30G . 1.787(13) ?
P30 C30A . 1.792(13) ?
P30 C30S . 1.803(11) ?
F1A C1G . 1.331(12) ?
F1B C1G . 1.314(12) ?
F1C C1G . 1.314(12) ?
F1D C1H . 1.316(12) ?
F1E C1H . 1.323(12) ?
F1F C1H . 1.320(12) ?
F1G C1O . 1.326(13) ?
F1H C1O . 1.327(13) ?
F1I C1O . 1.311(13) ?
F1J C1P . 1.316(12) ?
F1K C1P . 1.325(12) ?
F1L C1P . 1.317(12) ?
F2A C2G . 1.329(12) ?
F2B C2G . 1.316(12) ?
F2C C2G . 1.330(12) ?
F2D C2H . 1.308(12) ?
F2E C2H . 1.314(12) ?
F2F C2H . 1.332(12) ?
F2G C2O . 1.315(13) ?
F2H C2O . 1.325(13) ?
F2I C2O . 1.318(13) ?
F2J C2P . 1.325(13) ?
F2K C2P . 1.316(13) ?
F2L C2P . 1.317(13) ?
F3A C3G . 1.316(12) ?
F3B C3G . 1.326(12) ?
F3C C3G . 1.320(13) ?
F3D C3H . 1.323(12) ?
F3E C3H . 1.313(12) ?
F3F C3H . 1.315(12) ?
F3G C3O . 1.316(12) ?
F3H C3O . 1.320(12) ?
F3I C3O . 1.326(12) ?
F3J C3P . 1.304(13) ?
F3K C3P . 1.323(13) ?
F3L C3P . 1.321(13) ?
F4A C4G . 1.313(12) ?
F4B C4G . 1.321(12) ?
F4C C4G . 1.313(12) ?
F4D C4H . 1.322(12) ?
F4E C4H . 1.319(12) ?
F4F C4H . 1.323(12) ?
F4G C4O . 1.311(13) ?
F4H C4O . 1.312(13) ?
F4I C4O . 1.335(13) ?
F4J C4P . 1.318(13) ?
F4K C4P . 1.318(13) ?
F4L C4P . 1.324(13) ?
F5A C5G . 1.319(12) ?
F5B C5G . 1.320(12) ?
F5C C5G . 1.323(13) ?
F5D C5H . 1.314(13) ?
F5E C5H . 1.328(13) ?
F5F C5H . 1.320(13) ?
F5G C5O . 1.325(13) ?
F5H C5O . 1.310(12) ?
F5I C5O . 1.325(13) ?
F5J C5P . 1.314(12) ?
F5K C5P . 1.319(13) ?
F5L C5P . 1.331(13) ?
F6A C6G . 1.332(13) ?
F6B C6G . 1.329(13) ?
F6C C6G . 1.311(13) ?
F6D C6H . 1.323(13) ?
F6E C6H . 1.314(13) ?
F6F C6H . 1.329(13) ?
F6G C6O . 1.309(13) ?
F6H C6O . 1.310(13) ?
F6I C6O . 1.334(13) ?
F6J C6P . 1.317(13) ?
F6K C6P . 1.316(13) ?
F6L C6P . 1.323(13) ?
F7A C7G . 1.326(12) ?
F7B C7G . 1.319(12) ?
F7C C7G . 1.322(12) ?
F7D C7H . 1.318(13) ?
F7E C7H . 1.319(13) ?
F7F C7H . 1.311(13) ?
F7G C7O . 1.316(13) ?
F7H C7O . 1.309(13) ?
F7I C7O . 1.326(13) ?
F7J C7P . 1.314(13) ?
F7K C7P . 1.326(13) ?
F7L C7P . 1.317(13) ?
F8A C8G . 1.335(13) ?
F8B C8G . 1.318(12) ?
F8C C8G . 1.318(12) ?
F8D C8H . 1.320(13) ?
F8E C8H . 1.318(13) ?
F8F C8H . 1.321(13) ?
F8G C8O . 1.324(12) ?
F8H C8O . 1.314(12) ?
F8I C8O . 1.319(12) ?
F8J C8P . 1.315(13) ?
F8K C8P . 1.321(13) ?
F8L C8P . 1.319(13) ?
F9A C9G . 1.326(13) ?
F9B C9G . 1.316(12) ?
F9C C9G . 1.320(12) ?
F9D C9H . 1.316(13) ?
F9E C9H . 1.318(13) ?
F9F C9H . 1.320(13) ?
F9G C9O . 1.323(13) ?
F9H C9O . 1.318(13) ?
F9I C9O . 1.320(13) ?
F9J C9P . 1.318(13) ?
F9K C9P . 1.318(13) ?
F9L C9P . 1.316(13) ?
F10A C10G . 1.321(12) ?
F10B C10G . 1.321(12) ?
F10C C10G . 1.334(12) ?
F10D C10H . 1.322(13) ?
F10E C10H . 1.316(12) ?
F10F C10H . 1.334(13) ?
F10G C10O . 1.325(13) ?
F10H C10O . 1.320(13) ?
F10I C10O . 1.314(13) ?
F10J C10P . 1.332(13) ?
F10K C10P . 1.319(13) ?
F10L C10P . 1.312(13) ?
F11A C11G . 1.320(12) ?
F11B C11G . 1.322(12) ?
F11C C11G . 1.318(12) ?
F11D C11H . 1.319(12) ?
F11E C11H . 1.316(12) ?
F11F C11H . 1.321(12) ?
F11G C11O . 1.309(12) ?
F11H C11O . 1.327(13) ?
F11I C11O . 1.323(13) ?
F11J C11P . 1.322(12) ?
F11K C11P . 1.323(12) ?
F11L C11P . 1.318(12) ?
F12A C12G . 1.326(12) ?
F12B C12G . 1.320(12) ?
F12C C12G . 1.320(12) ?
F12D C12H . 1.319(12) ?
F12E C12H . 1.320(12) ?
F12F C12H . 1.323(12) ?
F12G C12O . 1.314(12) ?
F12H C12O . 1.326(12) ?
F12I C12O . 1.331(12) ?
F12J C12P . 1.332(12) ?
F12K C12P . 1.317(12) ?
F12L C12P . 1.323(12) ?
C1A C1B . 1.390000 ?
C1A C1F . 1.390000 ?
C1B C1C . 1.390000 ?
C1C C1D . 1.390000 ?
C1C C1G . 1.465(12) ?
C1D C1E . 1.390000 ?
C1E C1F . 1.390000 ?
C1E C1H . 1.473(12) ?
C1I C1J . 1.390000 ?
C1I C1N . 1.390000 ?
C1J C1K . 1.390000 ?
C1K C1L . 1.390000 ?
C1K C1O . 1.471(12) ?
C1L C1M . 1.390000 ?
C1M C1N . 1.390000 ?
C1M C1P . 1.474(12) ?
C1Q C2Q . 1.56(2) ?
C2A C2B . 1.390000 ?
C2A C2F . 1.390000 ?
C2B C2C . 1.390000 ?
C2C C2D . 1.390000 ?
C2C C2G . 1.472(12) ?
C2D C2E . 1.390000 ?
C2E C2F . 1.390000 ?
C2E C2H . 1.467(12) ?
C2I C2J . 1.390000 ?
C2I C2N . 1.390000 ?
C2J C2K . 1.390000 ?
C2K C2L . 1.390000 ?
C2K C2O . 1.462(13) ?
C2L C2M . 1.390000 ?
C2M C2N . 1.390000 ?
C2M C2P . 1.474(13) ?
C3A C3B . 1.390000 ?
C3A C3F . 1.390000 ?
C3B C3C . 1.390000 ?
C3C C3D . 1.390000 ?
C3C C3G . 1.467(12) ?
C3D C3E . 1.390000 ?
C3E C3F . 1.390000 ?
C3E C3H . 1.471(12) ?
C3I C3J . 1.390000 ?
C3I C3N . 1.390000 ?
C3J C3K . 1.390000 ?
C3K C3L . 1.390000 ?
C3K C3O . 1.467(12) ?
C3L C3M . 1.390000 ?
C3M C3N . 1.390000 ?
C3M C3P . 1.469(13) ?
C3Q C4Q . 1.51(3) ?
C4A C4B . 1.390000 ?
C4A C4F . 1.390000 ?
C4B C4C . 1.390000 ?
C4C C4D . 1.390000 ?
C4C C4G . 1.479(12) ?
C4D C4E . 1.390000 ?
C4E C4F . 1.390000 ?
C4E C4H . 1.469(12) ?
C4I C4J . 1.390000 ?
C4I C4N . 1.390000 ?
C4J C4K . 1.390000 ?
C4K C4L . 1.390000 ?
C4K C4O . 1.462(13) ?
C4L C4M . 1.390000 ?
C4M C4N . 1.390000 ?
C4M C4P . 1.469(13) ?
C5A C5B . 1.390000 ?
C5A C5F . 1.390000 ?
C5B C5C . 1.390000 ?
C5C C5D . 1.390000 ?
C5C C5G . 1.470(12) ?
C5D C5E . 1.390000 ?
C5E C5F . 1.390000 ?
C5E C5H . 1.464(13) ?
C5I C5J . 1.390000 ?
C5I C5N . 1.390000 ?
C5J C5K . 1.390000 ?
C5K C5L . 1.390000 ?
C5K C5O . 1.471(12) ?
C5L C5M . 1.390000 ?
C5M C5N . 1.390000 ?
C5M C5P . 1.471(12) ?
C5Q C6Q . 1.55(3) ?
C6A C6B . 1.390000 ?
C6A C6F . 1.390000 ?
C6B C6C . 1.390000 ?
C6C C6D . 1.390000 ?
C6C C6G . 1.465(13) ?
C6D C6E . 1.390000 ?
C6E C6F . 1.390000 ?
C6E C6H . 1.464(12) ?
C6I C6J . 1.390000 ?
C6I C6N . 1.390000 ?
C6J C6K . 1.390000 ?
C6K C6L . 1.390000 ?
C6K C6O . 1.467(13) ?
C6L C6M . 1.390000 ?
C6M C6N . 1.390000 ?
C6M C6P . 1.464(13) ?
C7A C7B . 1.390000 ?
C7A C7F . 1.390000 ?
C7B C7C . 1.390000 ?
C7C C7D . 1.390000 ?
C7C C7G . 1.474(12) ?
C7D C7E . 1.390000 ?
C7E C7F . 1.390000 ?
C7E C7H . 1.473(13) ?
C7I C7J . 1.390000 ?
C7I C7N . 1.390000 ?
C7J C7K . 1.390000 ?
C7K C7L . 1.390000 ?
C7K C7O . 1.471(13) ?
C7L C7M . 1.390000 ?
C7M C7N . 1.390000 ?
C7M C7P . 1.475(13) ?
C7Q C8Q . 1.52(3) ?
C8A C8B . 1.390000 ?
C8A C8F . 1.390000 ?
C8B C8C . 1.390000 ?
C8C C8D . 1.390000 ?
C8C C8G . 1.468(12) ?
C8D C8E . 1.390000 ?
C8E C8F . 1.390000 ?
C8E C8H . 1.471(12) ?
C8I C8J . 1.390000 ?
C8I C8N . 1.390000 ?
C8J C8K . 1.390000 ?
C8K C8L . 1.390000 ?
C8K C8O . 1.470(12) ?
C8L C8M . 1.390000 ?
C8M C8N . 1.390000 ?
C8M C8P . 1.469(13) ?
C9A C9B . 1.390000 ?
C9A C9F . 1.390000 ?
C9B C9C . 1.390000 ?
C9C C9D . 1.390000 ?
C9C C9G . 1.467(12) ?
C9D C9E . 1.390000 ?
C9E C9F . 1.390000 ?
C9E C9H . 1.470(12) ?
C9I C9J . 1.390000 ?
C9I C9N . 1.390000 ?
C9J C9K . 1.390000 ?
C9K C9L . 1.390000 ?
C9K C9O . 1.469(13) ?
C9L C9M . 1.390000 ?
C9M C9N . 1.390000 ?
C9M C9P . 1.475(13) ?
C9Q C10Q . 1.54(3) ?
C10A C10B . 1.390000 ?
C10A C10F . 1.390000 ?
C10B C10C . 1.390000 ?
C10C C10D . 1.390000 ?
C10C C10G . 1.462(12) ?
C10D C10E . 1.390000 ?
C10E C10F . 1.390000 ?
C10E C10H . 1.461(12) ?
C10I C10J . 1.390000 ?
C10I C10N . 1.390000 ?
C10J C10K . 1.390000 ?
C10K C10L . 1.390000 ?
C10K C10O . 1.472(13) ?
C10L C10M . 1.390000 ?
C10M C10N . 1.390000 ?
C10M C10P . 1.468(13) ?
C11A C11B . 1.390000 ?
C11A C11F . 1.390000 ?
C11B C11C . 1.390000 ?
C11C C11D . 1.390000 ?
C11C C11G . 1.469(12) ?
C11D C11E . 1.390000 ?
C11E C11F . 1.390000 ?
C11E C11H . 1.478(12) ?
C11I C11J . 1.390000 ?
C11I C11N . 1.390000 ?
C11J C11K . 1.390000 ?
C11K C11L . 1.390000 ?
C11K C11O . 1.472(12) ?
C11L C11M . 1.390000 ?
C11M C11N . 1.390000 ?
C11M C11P . 1.470(12) ?
C11Q C12Q . 1.57(3) ?
C12A C12B . 1.390000 ?
C12A C12F . 1.390000 ?
C12B C12C . 1.390000 ?
C12C C12D . 1.390000 ?
C12C C12G . 1.470(12) ?
C12D C12E . 1.390000 ?
C12E C12F . 1.390000 ?
C12E C12H . 1.470(12) ?
C12I C12J . 1.390000 ?
C12I C12N . 1.390000 ?
C12J C12K . 1.390000 ?
C12K C12L . 1.390000 ?
C12K C12O . 1.468(12) ?
C12L C12M . 1.390000 ?
C12M C12N . 1.390000 ?
C12M C12P . 1.464(12) ?
C20A C20B . 1.390000 ?
C20A C20F . 1.390000 ?
C20B C20C . 1.390000 ?
C20C C20D . 1.390000 ?
C20D C20E . 1.390000 ?
C20E C20F . 1.390000 ?
C20G C20H . 1.390000 ?
C20G C20L . 1.390000 ?
C20H C20I . 1.390000 ?
C20I C20J . 1.390000 ?
C20J C20K . 1.390000 ?
C20K C20L . 1.390000 ?
C20M C20N . 1.390000 ?
C20M C20R . 1.390000 ?
C20N C20O . 1.390000 ?
C20O C20P . 1.390000 ?
C20P C20Q . 1.390000 ?
C20Q C20R . 1.390000 ?
C20S C20T . 1.390000 ?
C20S C20X . 1.390000 ?
C20T C20U . 1.390000 ?
C20U C20V . 1.390000 ?
C20V C20W . 1.390000 ?
C20W C20X . 1.390000 ?
C30A C30B . 1.390000 ?
C30A C30F . 1.390000 ?
C30B C30C . 1.390000 ?
C30C C30D . 1.390000 ?
C30D C30E . 1.390000 ?
C30E C30F . 1.390000 ?
C30G C30H . 1.390000 ?
C30G C30L . 1.390000 ?
C30H C30I . 1.390000 ?
C30I C30J . 1.390000 ?
C30J C30K . 1.390000 ?
C30K C30L . 1.390000 ?
C30M C30N . 1.390000 ?
C30M C30R . 1.390000 ?
C30N C30O . 1.390000 ?
C30O C30P . 1.390000 ?
C30P C30Q . 1.390000 ?
C30Q C30R . 1.390000 ?
C30S C30T . 1.390000 ?
C30S C30X . 1.390000 ?
C30T C30U . 1.390000 ?
C30U C30V . 1.390000 ?
C30V C30W . 1.390000 ?
C30W C30X . 1.390000 ?
Cl40 C41 . 1.76(2) ?
C41 Cl42 . 1.77(2) ?
Cl43 C44 . 1.77(2) ?
C44 Cl45 . 1.77(2) ?
Cl46 C47 . 1.76(2) ?
C47 Cl48 . 1.77(2) ?
Cl49 C50 . 1.78(2) ?
C50 Cl51 . 1.77(2) ?
Cl52 C53 . 1.77(2) ?
C53 Cl54 . 1.76(2) ?
